data_7226613
loop_
_publ_author_name
'Iijima, Jun'
'Naruke, Haruo'
'Sanji, Takanobu'

_publ_section_title
;
 On chirality induction in the crystalline solid-containing sandwich-type
 [Ln(\a-PW11O39)2]11&#x2212;polyoxotungstate and proline
;
_journal_issue 94
_journal_name_full 'RSC Adv.'
_journal_page_first 91494
_journal_paper_doi 10.1039/C6RA22278A
_journal_volume 6
_journal_year 2016
_chemical_absolute_configuration 'CHOOSE rm ad rmad syn or unk'
_chemical_formula_moiety 'C42.5 H114.3 K1.2 La N8.5 Na2 O110 P2 W22'
_chemical_formula_sum 'C42.5 H114.3 K1.2 La N8.5 Na2 O110 P2 W22'
_chemical_formula_weight 6843.11
_chemical_properties_physical ', Photo-sensitive'
_space_group_crystal_system triclinic
_space_group_IT_number 1
_space_group_name_Hall 'P 1'
_space_group_name_H-M_alt 'P 1'
_symmetry_space_group_name_Hall 'P 1'
_symmetry_space_group_name_H-M 'P 1'
_atom_sites_solution_primary direct
_atom_sites_solution_secondary difmap
_audit_update_record
;
2016-09-01 deposited with the CCDC.
2016-09-23 downloaded from the CCDC.
;
_cell_angle_alpha 102.2551(7)
_cell_angle_beta 96.1105(7)
_cell_angle_gamma 101.0296(7)
_cell_formula_units_Z 3
_cell_length_a 17.5783(3)
_cell_length_b 22.7463(4)
_cell_length_c 25.9258(5)
_cell_measurement_reflns_used 125035
_cell_measurement_temperature 213
_cell_measurement_theta_max 27.46
_cell_measurement_theta_min 2.99
_cell_volume 9825.3(3)
_computing_cell_refinement 'RAPID AUTO'
_computing_data_collection 'RAPID AUTO (Rigaku, ????)'
_computing_data_reduction 'RAPID AUTO'
_computing_molecular_graphics 'CrystalStructure 4.2.2'
_computing_publication_material 'CrystalStructure 4.2.2 (Rigaku, 2016)'
_computing_structure_refinement 'SHELXL Version 2014/6 (Sheldrick, 2008)'
_computing_structure_solution 'SHELXS Version 2013/1 (Sheldrick, 2008)'
_diffrn_ambient_temperature 213
_diffrn_detector_area_resol_mean 10.000
_diffrn_measured_fraction_theta_full 0.998
_diffrn_measured_fraction_theta_max 0.994
_diffrn_measurement_device_type 'Rigaku R-AXIS RAPID'
_diffrn_measurement_method \w
_diffrn_radiation_type 'Mo K\a'
_diffrn_radiation_wavelength 0.71075
_diffrn_reflns_av_R_equivalents 0.0752
_diffrn_reflns_Laue_measured_fraction_full 0.998
_diffrn_reflns_Laue_measured_fraction_max 0.994
_diffrn_reflns_limit_h_max 22
_diffrn_reflns_limit_h_min -22
_diffrn_reflns_limit_k_max 29
_diffrn_reflns_limit_k_min -29
_diffrn_reflns_limit_l_max 33
_diffrn_reflns_limit_l_min -33
_diffrn_reflns_number 159623
_diffrn_reflns_point_group_measured_fraction_full 0.883
_diffrn_reflns_point_group_measured_fraction_max 0.862
_diffrn_reflns_theta_full 25.242
_diffrn_reflns_theta_max 27.464
_diffrn_reflns_theta_min 2.991
_diffrn_standards_number 0
_exptl_absorpt_coefficient_mu 19.752
_exptl_absorpt_correction_T_max 0.139
_exptl_absorpt_correction_T_min 0.019
_exptl_absorpt_correction_type numerical
_exptl_absorpt_process_details 'NUMABS (Rigaku, 1999)'
_exptl_crystal_colour colorless
_exptl_crystal_density_diffrn 3.469
_exptl_crystal_density_method 'not measured'
_exptl_crystal_description platelet
_exptl_crystal_F_000 9205.80
_exptl_crystal_size_max 0.254
_exptl_crystal_size_mid 0.226
_exptl_crystal_size_min 0.100
_refine_diff_density_max 4.91
_refine_diff_density_min -3.20
_refine_ls_abs_structure_details
;
 Flack x determined using 23811 quotients [(I+)-(I-)]/[(I+)+(I-)]
 (Parsons, Flack and Wagner, Acta Cryst. B69 (2013) 249-259).
;
_refine_ls_abs_structure_Flack 0.035(6)
_refine_ls_extinction_method none
_refine_ls_goodness_of_fit_ref 1.044
_refine_ls_hydrogen_treatment undef
_refine_ls_number_parameters 2483
_refine_ls_number_reflns 77569
_refine_ls_number_restraints 26
_refine_ls_R_factor_all 0.0661
_refine_ls_R_factor_gt 0.0563
_refine_ls_shift/su_max 0.004
_refine_ls_structure_factor_coef Fsqd
_refine_ls_weighting_details 'w = 1/[\s^2^(Fo^2^)+(0.0609P)^2^+32.5481P] where P=(Fo^2^+2Fc^2^)/3'
_refine_ls_weighting_scheme calc
_refine_ls_wR_factor_gt 0.1366
_refine_ls_wR_factor_ref 0.1433
_reflns_Friedel_coverage 0.734
_reflns_Friedel_fraction_full 0.768
_reflns_Friedel_fraction_max 0.730
_reflns_number_gt 66393
_reflns_number_total 77569
_reflns_threshold_expression F^2^>2.0\s(F^2^)
_cod_data_source_file c6ra22278a2.cif
_cod_data_source_block 100430
_cod_database_code 7226613
_shelxl_version_number 2014/6
_platon_squeeze_void_probe_radius 1.20

loop_
_space_group_symop_id
_space_group_symop_operation_xyz
1 +X,+Y,+Z

loop_
_atom_site_label
_atom_site_type_symbol
_atom_site_fract_x
_atom_site_fract_y
_atom_site_fract_z
_atom_site_U_iso_or_equiv
_atom_site_adp_type
_atom_site_occupancy
_atom_site_site_symmetry_order
_atom_site_calc_flag
_atom_site_refinement_flags_posn
_atom_site_refinement_flags_occupancy
W1 W 0.22697(7) 0.77658(6) 0.28026(4) 0.0341(3) Uani 1 1 d . .
W2 W 0.13366(8) 0.69784(6) 0.15466(5) 0.0379(3) Uani 1 1 d . .
W3 W 0.30795(7) 0.91090(5) 0.22683(4) 0.0314(2) Uani 1 1 d . .
W4 W 0.19306(7) 0.93181(6) 0.33929(4) 0.0330(2) Uani 1 1 d . .
W5 W 0.02827(7) 0.71788(6) 0.25751(5) 0.0386(3) Uani 1 1 d . .
W6 W 0.21281(7) 0.83238(6) 0.10227(4) 0.0349(3) Uani 1 1 d . .
W7 W -0.00452(7) 0.87176(6) 0.31624(4) 0.0331(3) Uani 1 1 d . .
W8 W -0.00411(7) 0.77015(5) 0.07644(4) 0.0329(2) Uani 1 1 d . .
W9 W 0.17957(6) 0.97563(5) 0.15491(4) 0.0290(2) Uani 1 1 d . .
W10 W 0.06700(6) 0.99472(5) 0.26438(4) 0.0263(2) Uani 1 1 d . .
W11 W -0.10588(7) 0.79073(5) 0.17830(4) 0.0307(2) Uani 1 1 d . .
W12 W -0.15794(7) 1.21392(5) -0.02071(4) 0.0321(2) Uani 1 1 d . .
W13 W -0.28875(7) 1.14663(5) 0.05102(4) 0.0290(2) Uani 1 1 d . .
W14 W 0.00070(7) 1.24548(5) 0.09549(4) 0.0308(2) Uani 1 1 d . .
W15 W 0.02596(7) 1.15849(6) -0.03763(4) 0.0333(3) Uani 1 1 d . .
W16 W -0.26843(7) 1.06672(6) -0.07204(4) 0.0326(3) Uani 1 1 d . .
W17 W -0.13000(6) 1.17749(5) 0.16481(4) 0.0262(2) Uani 1 1 d . .
W18 W -0.08566(7) 1.01342(5) -0.09090(4) 0.0324(3) Uani 1 1 d . .
W19 W -0.24587(6) 1.01559(5) 0.10952(4) 0.0246(2) Uani 1 1 d . .
W20 W 0.03589(6) 1.12164(5) 0.14759(4) 0.0257(2) Uani 1 1 d . .
W21 W 0.05830(7) 1.03602(5) 0.01641(4) 0.0296(2) Uani 1 1 d . .
W22 W -0.22281(7) 0.93748(5) -0.01125(4) 0.0276(2) Uani 1 1 d . .
W23 W 0.88197(7) 0.10350(5) 0.60165(4) 0.0309(2) Uani 1 1 d . .
W24 W 0.78980(7) 0.03436(5) 0.47380(4) 0.0286(2) Uani 1 1 d . .
W25 W 0.97129(6) 0.24236(5) 0.55687(4) 0.0313(2) Uani 1 1 d . .
W26 W 0.85404(7) 0.25804(6) 0.66807(4) 0.0336(3) Uani 1 1 d . .
W27 W 0.68175(7) 0.04907(5) 0.57544(4) 0.0310(2) Uani 1 1 d . .
W28 W 0.87924(6) 0.17184(5) 0.42973(4) 0.0295(2) Uani 1 1 d . .
W29 W 0.65677(7) 0.20305(5) 0.64220(4) 0.0296(2) Uani 1 1 d . .
W30 W 0.66164(6) 0.11665(5) 0.40063(4) 0.0261(2) Uani 1 1 d . .
W31 W 0.84874(7) 0.31376(5) 0.48779(4) 0.0333(2) Uani 1 1 d . .
W32 W 0.73452(7) 0.33015(5) 0.59708(4) 0.0304(2) Uani 1 1 d . .
W33 W 0.55511(6) 0.13145(5) 0.50208(4) 0.0258(2) Uani 1 1 d . .
W34 W 0.46873(7) 0.54477(5) 0.31030(4) 0.0305(2) Uani 1 1 d . .
W35 W 0.36103(6) 0.48474(5) 0.39719(4) 0.0285(2) Uani 1 1 d . .
W36 W 0.64790(7) 0.58399(5) 0.41284(4) 0.0317(2) Uani 1 1 d . .
W37 W 0.64755(7) 0.48888(5) 0.27760(4) 0.0310(2) Uani 1 1 d . .
W38 W 0.35925(7) 0.39650(5) 0.27311(4) 0.0301(2) Uani 1 1 d . .
W39 W 0.53900(7) 0.52244(5) 0.49777(4) 0.0307(2) Uani 1 1 d . .
W40 W 0.53724(7) 0.34181(5) 0.23956(4) 0.0290(2) Uani 1 1 d . .
W41 W 0.42192(7) 0.35988(5) 0.45677(4) 0.0290(2) Uani 1 1 d . .
W42 W 0.70242(7) 0.46750(5) 0.46823(4) 0.0311(2) Uani 1 1 d . .
W43 W 0.70117(7) 0.37351(5) 0.33510(4) 0.0302(2) Uani 1 1 d . .
W44 W 0.42294(7) 0.27366(5) 0.33405(4) 0.0283(2) Uani 1 1 d . .
W45 W 0.52372(7) -0.58458(6) 0.95153(4) 0.0355(3) Uani 1 1 d . .
W46 W 0.43737(7) -0.65279(5) 0.82276(4) 0.0329(2) Uani 1 1 d . .
W47 W 0.62788(7) -0.44955(6) 0.90824(5) 0.0387(3) Uani 1 1 d . .
W48 W 0.50342(8) -0.42645(6) 1.01420(4) 0.0382(3) Uani 1 1 d . .
W49 W 0.32387(7) -0.63042(5) 0.92126(4) 0.0299(2) Uani 1 1 d . .
W50 W 0.54018(7) -0.51875(6) 0.77984(4) 0.0348(3) Uani 1 1 d . .
W51 W 0.30631(7) -0.47264(5) 0.98353(4) 0.0313(2) Uani 1 1 d . .
W52 W 0.32226(7) -0.56649(5) 0.74487(4) 0.0280(2) Uani 1 1 d . .
W53 W 0.51849(7) -0.37263(6) 0.83462(4) 0.0358(3) Uani 1 1 d . .
W54 W 0.39795(7) -0.34884(5) 0.93940(4) 0.0337(3) Uani 1 1 d . .
W55 W 0.21096(6) -0.54457(5) 0.84203(4) 0.0263(2) Uani 1 1 d . .
W56 W 0.20539(9) -0.11612(6) 0.64995(5) 0.0484(3) Uani 1 1 d . .
W57 W 0.07556(9) -0.17072(7) 0.72830(5) 0.0492(4) Uani 1 1 d . .
W58 W 0.36990(10) -0.08955(6) 0.76088(5) 0.0518(4) Uani 1 1 d . .
W59 W 0.37760(9) -0.18613(6) 0.62706(5) 0.0450(3) Uani 1 1 d . .
W60 W 0.08262(9) -0.25887(6) 0.60524(4) 0.0438(3) Uani 1 1 d . .
W61 W 0.23881(10) -0.14425(6) 0.83696(5) 0.0482(3) Uani 1 1 d . .
W62 W 0.25392(8) -0.32674(6) 0.58186(4) 0.0396(3) Uani 1 1 d . .
W63 W 0.10920(8) -0.30213(6) 0.79013(4) 0.0393(3) Uani 1 1 d . .
W64 W 0.39482(9) -0.21303(6) 0.81617(5) 0.0431(3) Uani 1 1 d . .
W65 W 0.40303(8) -0.30750(6) 0.68502(4) 0.0392(3) Uani 1 1 d . .
W66 W 0.11565(8) -0.38858(6) 0.66826(4) 0.0363(3) Uani 1 1 d . .
La1 La -0.06216(8) 0.93488(7) 0.11027(5) 0.0226(3) Uani 1 1 d . .
La2 La 0.60779(9) 0.28125(7) 0.44342(5) 0.0275(3) Uani 1 1 d . .
La3 La 0.28132(10) -0.39585(8) 0.78409(5) 0.0305(3) Uani 1 1 d . .
K1 K -0.4071(7) 0.9220(5) 0.1642(5) 0.098(3) Uani 1 1 d . .
K2 K 0.2526(8) 0.2573(7) 0.5035(5) 0.042(3) Uani 0.5 1 d . P
K3 K 0.0614(14) -0.5223(10) 0.7308(8) 0.115(10) Uani 0.5 1 d . P
P1 P 0.0988(4) 0.8459(3) 0.2065(3) 0.0285(14) Uani 1 1 d . .
P2 P -0.1171(4) 1.0903(3) 0.0367(2) 0.0238(13) Uani 1 1 d . .
P3 P 0.7613(4) 0.1818(3) 0.5319(2) 0.0226(13) Uani 1 1 d . .
P4 P 0.5295(4) 0.4276(3) 0.3690(3) 0.0280(14) Uani 1 1 d . .
P5 P 0.4161(4) -0.5014(3) 0.8774(2) 0.0269(14) Uani 1 1 d . .
P6 P 0.2384(6) -0.2400(4) 0.7096(3) 0.0418(19) Uani 1 1 d . .
O1 O 0.3017(13) 0.7593(10) 0.3212(8) 0.049(5) Uiso 1 1 d . .
O2 O 0.1479(12) 0.6302(10) 0.1184(7) 0.044(5) Uiso 1 1 d . .
O3 O 0.4065(13) 0.9369(10) 0.2505(8) 0.049(5) Uiso 1 1 d . .
O4 O 0.2512(13) 0.9643(10) 0.3992(8) 0.051(5) Uiso 1 1 d . .
O5 O -0.0225(15) 0.6594(12) 0.2813(9) 0.063(6) Uiso 1 1 d . .
O6 O 0.2558(13) 0.8099(10) 0.0465(8) 0.045(5) Uiso 1 1 d . .
O7 O -0.0680(13) 0.8652(10) 0.3625(8) 0.049(5) Uiso 1 1 d . .
O8 O -0.0294(13) 0.7169(10) 0.0153(8) 0.048(5) Uiso 1 1 d . .
O9 O 0.2100(12) 1.0413(10) 0.1349(7) 0.043(5) Uiso 1 1 d . .
O10 O 0.0573(11) 1.0682(8) 0.2855(7) 0.031(4) Uiso 1 1 d . .
O11 O -0.1966(11) 0.7479(9) 0.1835(7) 0.037(4) Uiso 1 1 d . .
O12 O -0.1550(12) 1.2787(9) -0.0453(7) 0.042(5) Uiso 1 1 d . .
O13 O -0.3686(12) 1.1719(9) 0.0708(7) 0.039(5) Uiso 1 1 d . .
O14 O 0.0523(12) 1.3188(9) 0.1105(7) 0.042(5) Uiso 1 1 d . .
O15 O 0.0866(12) 1.2034(10) -0.0693(8) 0.044(5) Uiso 1 1 d . .
O16 O -0.3372(12) 1.0415(10) -0.1281(8) 0.045(5) Uiso 1 1 d . .
O17 O -0.1609(12) 1.2112(9) 0.2210(7) 0.042(5) Uiso 1 1 d . .
O18 O -0.0913(12) 0.9675(9) -0.1536(7) 0.042(5) Uiso 1 1 d . .
O19 O -0.3223(11) 1.0028(9) 0.1450(7) 0.035(4) Uiso 1 1 d . .
O20 O 0.1184(13) 1.1286(10) 0.1950(8) 0.046(5) Uiso 1 1 d . .
O21 O 0.1466(11) 1.0134(9) 0.0158(7) 0.035(4) Uiso 1 1 d . .
O22 O -0.2835(12) 0.8746(9) -0.0534(7) 0.040(5) Uiso 1 1 d . .
O23 O 0.1178(11) 0.7871(9) 0.2201(7) 0.034(4) Uiso 1 1 d . .
O24 O 0.1685(10) 0.8767(8) 0.1817(6) 0.025(4) Uiso 1 1 d . .
O25 O 0.0239(10) 0.8301(8) 0.1660(6) 0.026(4) Uiso 1 1 d . .
O26 O 0.0889(9) 0.8906(7) 0.2577(6) 0.022(3) Uiso 1 1 d . .
O27 O -0.1787(10) 1.1198(8) 0.0103(6) 0.027(4) Uiso 1 1 d . .
O28 O -0.0741(10) 1.1376(8) 0.0885(6) 0.028(4) Uiso 1 1 d . .
O29 O -0.1550(9) 1.0323(7) 0.0497(6) 0.020(3) Uiso 1 1 d . .
O30 O -0.0582(9) 1.0789(7) -0.0018(6) 0.021(3) Uiso 1 1 d . .
O31 O -0.0366(10) 0.8331(8) 0.0623(6) 0.029(4) Uiso 1 1 d . .
O32 O 0.0831(10) 0.9489(8) 0.1248(6) 0.023(3) Uiso 1 1 d . .
O33 O -0.0076(10) 0.9620(8) 0.2085(6) 0.026(4) Uiso 1 1 d . .
O34 O -0.1293(12) 0.8509(9) 0.1522(7) 0.039(5) Uiso 1 1 d . .
O35 O -0.1815(10) 0.9711(8) 0.1331(6) 0.024(3) Uiso 1 1 d . .
O36 O -0.0211(10) 1.0481(8) 0.1417(6) 0.026(4) Uiso 1 1 d . .
O37 O -0.0013(11) 0.9790(9) 0.0385(7) 0.036(4) Uiso 1 1 d . .
O38 O -0.1643(9) 0.9037(7) 0.0263(6) 0.023(3) Uiso 1 1 d . .
O39 O 0.2169(11) 0.7155(9) 0.2158(7) 0.036(4) Uiso 1 1 d . .
O40 O 0.2841(12) 0.8356(9) 0.2466(7) 0.039(4) Uiso 1 1 d . .
O41 O 0.2065(10) 0.8496(8) 0.3247(6) 0.030(4) Uiso 1 1 d . .
O42 O 0.1323(12) 0.7275(9) 0.2935(7) 0.041(5) Uiso 1 1 d . .
O43 O 0.2008(13) 0.7606(10) 0.1299(8) 0.047(5) Uiso 1 1 d . .
O44 O 0.3047(11) 0.8622(8) 0.1553(7) 0.032(4) Uiso 1 1 d . .
O45 O 0.2635(11) 0.9419(9) 0.2892(7) 0.034(4) Uiso 1 1 d . .
O46 O 0.0952(12) 0.9015(9) 0.3606(7) 0.039(5) Uiso 1 1 d . .
O47 O 0.0196(11) 0.7919(9) 0.3044(7) 0.034(4) Uiso 1 1 d . .
O48 O 0.0642(12) 0.6685(10) 0.2004(8) 0.044(5) Uiso 1 1 d . .
O49 O 0.0500(13) 0.7109(10) 0.1140(8) 0.048(5) Uiso 1 1 d . .
O50 O 0.2844(11) 0.9757(9) 0.1993(7) 0.037(4) Uiso 1 1 d . .
O51 O 0.1546(11) 0.9968(9) 0.3252(7) 0.035(4) Uiso 1 1 d . .
O52 O -0.0451(13) 0.7340(10) 0.2125(8) 0.047(5) Uiso 1 1 d . .
O53 O 0.1092(11) 0.8076(9) 0.0766(7) 0.037(4) Uiso 1 1 d . .
O54 O 0.2141(11) 0.9150(9) 0.1008(7) 0.036(4) Uiso 1 1 d . .
O55 O 0.1470(10) 1.0031(8) 0.2236(6) 0.028(4) Uiso 1 1 d . .
O56 O 0.0030(10) 0.9567(8) 0.3099(7) 0.031(4) Uiso 1 1 d . .
O57 O -0.0724(11) 0.8408(8) 0.2516(6) 0.031(4) Uiso 1 1 d . .
O58 O -0.0874(12) 0.7442(10) 0.1130(8) 0.044(5) Uiso 1 1 d . .
O59 O -0.2439(12) 1.2146(9) 0.0200(7) 0.041(5) Uiso 1 1 d . .
O60 O -0.0888(11) 1.2471(9) 0.0455(7) 0.037(4) Uiso 1 1 d . .
O61 O -0.0702(12) 1.1860(9) -0.0465(7) 0.039(5) Uiso 1 1 d . .
O62 O -0.2244(12) 1.1534(9) -0.0757(7) 0.040(5) Uiso 1 1 d . .
O63 O -0.2113(10) 1.1843(8) 0.1113(6) 0.028(4) Uiso 1 1 d . .
O64 O -0.0670(12) 1.2507(9) 0.1516(7) 0.038(4) Uiso 1 1 d . .
O65 O 0.0389(11) 1.2090(9) 0.0319(7) 0.036(4) Uiso 1 1 d . .
O66 O -0.0232(11) 1.0916(9) -0.0967(7) 0.038(4) Uiso 1 1 d . .
O67 O -0.1720(11) 1.0514(8) -0.0980(6) 0.032(4) Uiso 1 1 d . .
O68 O -0.3303(12) 1.1020(9) -0.0229(7) 0.038(4) Uiso 1 1 d . .
O69 O -0.2940(11) 1.0745(8) 0.0703(6) 0.031(4) Uiso 1 1 d . .
O70 O 0.0627(11) 1.2080(9) 0.1354(7) 0.035(4) Uiso 1 1 d . .
O71 O 0.0888(10) 1.1113(8) -0.0169(6) 0.029(4) Uiso 1 1 d . .
O72 O -0.2778(10) 1.0006(8) -0.0429(6) 0.026(4) Uiso 1 1 d . .
O73 O -0.1818(10) 1.0953(8) 0.1515(6) 0.030(4) Uiso 1 1 d . .
O74 O -0.0346(10) 1.1619(8) 0.1930(6) 0.025(4) Uiso 1 1 d . .
O75 O 0.0738(11) 1.0972(9) 0.0822(7) 0.034(4) Uiso 1 1 d . .
O76 O 0.0100(10) 0.9989(8) -0.0574(6) 0.031(4) Uiso 1 1 d . .
O77 O -0.1444(11) 0.9585(9) -0.0562(7) 0.036(4) Uiso 1 1 d . .
O78 O -0.2882(10) 0.9565(8) 0.0430(6) 0.029(4) Uiso 1 1 d . .
O79 O 0.9513(13) 0.0818(10) 0.6388(8) 0.047(5) Uiso 1 1 d . .
O80 O 0.8040(10) -0.0326(8) 0.4330(6) 0.028(4) Uiso 1 1 d . .
O81 O 1.0678(12) 0.2624(9) 0.5809(7) 0.039(5) Uiso 1 1 d . .
O82 O 0.9132(13) 0.2841(10) 0.7272(8) 0.049(5) Uiso 1 1 d . .
O83 O 0.6309(12) -0.0075(9) 0.5986(7) 0.041(5) Uiso 1 1 d . .
O84 O 0.9231(11) 0.1512(9) 0.3740(7) 0.035(4) Uiso 1 1 d . .
O85 O 0.5936(11) 0.1972(9) 0.6862(7) 0.035(4) Uiso 1 1 d . .
O86 O 0.6373(11) 0.0694(9) 0.3379(7) 0.036(4) Uiso 1 1 d . .
O87 O 0.8842(13) 0.3841(10) 0.4717(8) 0.048(5) Uiso 1 1 d . .
O88 O 0.7294(11) 0.4043(9) 0.6226(7) 0.036(4) Uiso 1 1 d . .
O89 O 0.4635(12) 0.0913(9) 0.5026(7) 0.041(5) Uiso 1 1 d . .
O90 O 0.4565(11) 0.6055(9) 0.2824(7) 0.035(4) Uiso 1 1 d . .
O91 O 0.2837(11) 0.5091(9) 0.4226(7) 0.037(4) Uiso 1 1 d . .
O92 O 0.6977(12) 0.6584(9) 0.4207(7) 0.039(5) Uiso 1 1 d . .
O93 O 0.6936(12) 0.5307(9) 0.2384(7) 0.044(5) Uiso 1 1 d . .
O94 O 0.2834(11) 0.3661(9) 0.2211(7) 0.038(4) Uiso 1 1 d . .
O95 O 0.5197(12) 0.5620(10) 0.5580(8) 0.043(5) Uiso 1 1 d . .
O96 O 0.5148(12) 0.2918(9) 0.1773(7) 0.040(5) Uiso 1 1 d . .
O97 O 0.3562(12) 0.3453(9) 0.4993(7) 0.040(5) Uiso 1 1 d . .
O98 O 0.7899(12) 0.4828(9) 0.5086(7) 0.039(5) Uiso 1 1 d . .
O99 O 0.7896(13) 0.3494(10) 0.3267(8) 0.050(5) Uiso 1 1 d . .
O100 O 0.3613(12) 0.2103(9) 0.2992(7) 0.043(5) Uiso 1 1 d . .
O101 O 0.7770(10) 0.1228(8) 0.5439(6) 0.028(4) Uiso 1 1 d . .
O102 O 0.8338(10) 0.2127(8) 0.5098(6) 0.028(4) Uiso 1 1 d . .
O103 O 0.6870(10) 0.1719(7) 0.4938(6) 0.023(3) Uiso 1 1 d . .
O104 O 0.7541(10) 0.2249(8) 0.5847(6) 0.030(4) Uiso 1 1 d . .
O105 O 0.4600(10) 0.4540(8) 0.3462(6) 0.025(3) Uiso 1 1 d . .
O106 O 0.5786(10) 0.4765(8) 0.4148(6) 0.024(3) Uiso 1 1 d . .
O107 O 0.4967(9) 0.3697(7) 0.3861(6) 0.021(3) Uiso 1 1 d . .
O108 O 0.5801(10) 0.4140(8) 0.3252(6) 0.026(4) Uiso 1 1 d . .
O109 O 0.6319(11) 0.1832(8) 0.3895(7) 0.033(4) Uiso 1 1 d . .
O110 O 0.7504(10) 0.2923(8) 0.4565(6) 0.028(4) Uiso 1 1 d . .
O111 O 0.6599(12) 0.3038(9) 0.5404(7) 0.039(5) Uiso 1 1 d . .
O112 O 0.5345(10) 0.1947(8) 0.4778(6) 0.029(4) Uiso 1 1 d . .
O113 O 0.4914(11) 0.3194(9) 0.4759(7) 0.037(4) Uiso 1 1 d . .
O114 O 0.6525(11) 0.3942(8) 0.4707(7) 0.031(4) Uiso 1 1 d . .
O115 O 0.6503(11) 0.3215(9) 0.3664(7) 0.037(4) Uiso 1 1 d . .
O116 O 0.4936(10) 0.2430(8) 0.3691(6) 0.026(4) Uiso 1 1 d . .
O117 O 0.8767(12) 0.0457(9) 0.5358(7) 0.040(5) Uiso 1 1 d . .
O118 O 0.9428(11) 0.1618(8) 0.5712(7) 0.031(4) Uiso 1 1 d . .
O119 O 0.8630(10) 0.1732(8) 0.6490(6) 0.029(4) Uiso 1 1 d . .
O120 O 0.7872(10) 0.0538(7) 0.6128(6) 0.024(3) Uiso 1 1 d . .
O121 O 0.8637(11) 0.0981(9) 0.4542(7) 0.036(4) Uiso 1 1 d . .
O122 O 0.9708(11) 0.1983(9) 0.4832(7) 0.035(4) Uiso 1 1 d . .
O123 O 0.9267(11) 0.2704(9) 0.6199(7) 0.036(4) Uiso 1 1 d . .
O124 O 0.7526(12) 0.2266(9) 0.6888(7) 0.042(5) Uiso 1 1 d . .
O125 O 0.6762(11) 0.1217(9) 0.6257(7) 0.035(4) Uiso 1 1 d . .
O126 O 0.7184(11) 0.0026(9) 0.5175(7) 0.037(4) Uiso 1 1 d . .
O127 O 0.7118(11) 0.0545(8) 0.4346(7) 0.033(4) Uiso 1 1 d . .
O128 O 0.9487(11) 0.3097(9) 0.5316(7) 0.034(4) Uiso 1 1 d . .
O129 O 0.8200(11) 0.3290(9) 0.6570(7) 0.033(4) Uiso 1 1 d . .
O130 O 0.6097(10) 0.0673(8) 0.5291(6) 0.028(4) Uiso 1 1 d . .
O131 O 0.7738(11) 0.1499(8) 0.4018(7) 0.033(4) Uiso 1 1 d . .
O132 O 0.8800(12) 0.2557(9) 0.4323(7) 0.040(5) Uiso 1 1 d . .
O133 O 0.8193(11) 0.3402(9) 0.5580(7) 0.037(4) Uiso 1 1 d . .
O134 O 0.6644(10) 0.2865(8) 0.6381(6) 0.029(4) Uiso 1 1 d . .
O135 O 0.5889(11) 0.1773(8) 0.5772(7) 0.031(4) Uiso 1 1 d . .
O136 O 0.5737(10) 0.0902(8) 0.4338(6) 0.028(4) Uiso 1 1 d . .
O137 O 0.3944(12) 0.5461(9) 0.3594(7) 0.039(4) Uiso 1 1 d . .
O138 O 0.5516(11) 0.5824(8) 0.3714(7) 0.034(4) Uiso 1 1 d . .
O139 O 0.5489(11) 0.5138(8) 0.2749(6) 0.032(4) Uiso 1 1 d . .
O140 O 0.3950(11) 0.4804(8) 0.2612(7) 0.033(4) Uiso 1 1 d . .
O141 O 0.4483(10) 0.5268(8) 0.4506(6) 0.031(4) Uiso 1 1 d . .
O142 O 0.5924(12) 0.5920(9) 0.4734(7) 0.039(4) Uiso 1 1 d . .
O143 O 0.6726(12) 0.5440(9) 0.3467(7) 0.043(5) Uiso 1 1 d . .
O144 O 0.5932(11) 0.4179(8) 0.2257(7) 0.033(4) Uiso 1 1 d . .
O145 O 0.4467(11) 0.3771(9) 0.2392(7) 0.035(4) Uiso 1 1 d . .
O146 O 0.3094(10) 0.4385(8) 0.3283(6) 0.031(4) Uiso 1 1 d . .
O147 O 0.3642(10) 0.4156(8) 0.4213(6) 0.025(4) Uiso 1 1 d . .
O148 O 0.7221(10) 0.5531(8) 0.4485(6) 0.029(4) Uiso 1 1 d . .
O149 O 0.7220(10) 0.4442(8) 0.2957(6) 0.029(4) Uiso 1 1 d . .
O150 O 0.3642(10) 0.3333(7) 0.3052(6) 0.024(3) Uiso 1 1 d . .
O151 O 0.4876(11) 0.4398(9) 0.4933(7) 0.037(4) Uiso 1 1 d . .
O152 O 0.6394(11) 0.5093(8) 0.5165(7) 0.032(4) Uiso 1 1 d . .
O153 O 0.7301(11) 0.4388(9) 0.3992(7) 0.034(4) Uiso 1 1 d . .
O154 O 0.6359(10) 0.3298(8) 0.2650(6) 0.027(4) Uiso 1 1 d . .
O155 O 0.4871(10) 0.2908(8) 0.2820(6) 0.028(4) Uiso 1 1 d . .
O156 O 0.3725(12) 0.2976(10) 0.3965(7) 0.043(5) Uiso 1 1 d . .
O157 O 0.5883(13) -0.6081(10) 0.9934(8) 0.046(5) Uiso 1 1 d . .
O158 O 0.4490(12) -0.7224(9) 0.7837(7) 0.041(5) Uiso 1 1 d . .
O159 O 0.7261(13) -0.4325(10) 0.9334(8) 0.048(5) Uiso 1 1 d . .
O160 O 0.5609(15) -0.4008(12) 1.0750(9) 0.063(6) Uiso 1 1 d . .
O161 O 0.2681(12) -0.6835(9) 0.9462(7) 0.042(5) Uiso 1 1 d . .
O162 O 0.5853(12) -0.5437(9) 0.7273(7) 0.040(5) Uiso 1 1 d . .
O163 O 0.2380(12) -0.4766(9) 1.0244(7) 0.040(5) Uiso 1 1 d . .
O164 O 0.2983(12) -0.6136(9) 0.6826(7) 0.040(5) Uiso 1 1 d . .
O165 O 0.5595(13) -0.3069(10) 0.8196(8) 0.046(5) Uiso 1 1 d . .
O166 O 0.3958(12) -0.2764(9) 0.9617(7) 0.042(5) Uiso 1 1 d . .
O167 O 0.1177(11) -0.5793(8) 0.8427(7) 0.033(4) Uiso 1 1 d . .
O168 O 0.2082(14) -0.0535(11) 0.6222(8) 0.053(6) Uiso 1 1 d . .
O169 O 0.0020(15) -0.1374(12) 0.7493(9) 0.066(7) Uiso 1 1 d . .
O170 O 0.4280(16) -0.0154(12) 0.7731(10) 0.069(7) Uiso 1 1 d . .
O171 O 0.4314(15) -0.1492(12) 0.5907(9) 0.063(7) Uiso 1 1 d . .
O172 O 0.0074(14) -0.2824(11) 0.5534(9) 0.056(6) Uiso 1 1 d . .
O173 O 0.2180(14) -0.1051(11) 0.8956(8) 0.054(6) Uiso 1 1 d . .
O174 O 0.2369(13) -0.3785(10) 0.5200(8) 0.046(5) Uiso 1 1 d . .
O175 O 0.0362(12) -0.3133(10) 0.8282(7) 0.043(5) Uiso 1 1 d . .
O176 O 0.4766(14) -0.2081(11) 0.8626(9) 0.059(6) Uiso 1 1 d . .
O177 O 0.4829(13) -0.3364(10) 0.6819(8) 0.051(5) Uiso 1 1 d . .
O178 O 0.0484(11) -0.4482(9) 0.6303(7) 0.036(4) Uiso 1 1 d . .
O179 O 0.4246(10) -0.5642(8) 0.8901(6) 0.029(4) Uiso 1 1 d . .
O180 O 0.4909(11) -0.4727(9) 0.8579(7) 0.034(4) Uiso 1 1 d . .
O181 O 0.3458(10) -0.5103(8) 0.8358(6) 0.025(4) Uiso 1 1 d . .
O182 O 0.4081(11) -0.4558(8) 0.9304(7) 0.032(4) Uiso 1 1 d . .
O183 O 0.1770(12) -0.2103(9) 0.6841(7) 0.042(5) Uiso 1 1 d . .
O184 O 0.2894(13) -0.1927(10) 0.7588(8) 0.051(5) Uiso 1 1 d . .
O185 O 0.1945(11) -0.2973(9) 0.7235(7) 0.036(4) Uiso 1 1 d . .
O186 O 0.2948(11) -0.2575(9) 0.6699(7) 0.036(4) Uiso 1 1 d . .
O187 O 0.2980(10) -0.5005(8) 0.7322(6) 0.029(4) Uiso 1 1 d . .
O188 O 0.4235(10) -0.3904(8) 0.8011(6) 0.030(4) Uiso 1 1 d . .
O189 O 0.3291(11) -0.3744(9) 0.8808(7) 0.036(4) Uiso 1 1 d . .
O190 O 0.1993(11) -0.4796(8) 0.8168(7) 0.032(4) Uiso 1 1 d . .
O191 O 0.1686(11) -0.3483(9) 0.8123(7) 0.036(4) Uiso 1 1 d . .
O192 O 0.3331(12) -0.2835(9) 0.8128(7) 0.039(5) Uiso 1 1 d . .
O193 O 0.3367(12) -0.3604(10) 0.7107(8) 0.042(5) Uiso 1 1 d . .
O194 O 0.1723(11) -0.4267(8) 0.7059(7) 0.031(4) Uiso 1 1 d . .
O195 O 0.5150(12) -0.6415(9) 0.8876(7) 0.043(5) Uiso 1 1 d . .
O196 O 0.5912(14) -0.5288(11) 0.9262(8) 0.056(6) Uiso 1 1 d . .
O197 O 0.5080(11) -0.5107(9) 0.9948(7) 0.037(4) Uiso 1 1 d . .
O198 O 0.4217(10) -0.6255(8) 0.9618(6) 0.031(4) Uiso 1 1 d . .
O199 O 0.5154(12) -0.5925(9) 0.8067(7) 0.040(5) Uiso 1 1 d . .
O200 O 0.6307(12) -0.4937(9) 0.8383(7) 0.041(5) Uiso 1 1 d . .
O201 O 0.5794(11) -0.4167(8) 0.9697(7) 0.033(4) Uiso 1 1 d . .
O202 O 0.4011(11) -0.4508(9) 1.0328(7) 0.035(4) Uiso 1 1 d . .
O203 O 0.3184(10) -0.5572(8) 0.9686(6) 0.028(4) Uiso 1 1 d . .
O204 O 0.3607(11) -0.6835(9) 0.8651(7) 0.034(4) Uiso 1 1 d . .
O205 O 0.3615(11) -0.6313(8) 0.7804(7) 0.033(4) Uiso 1 1 d . .
O206 O 0.6185(10) -0.3812(8) 0.8806(6) 0.030(4) Uiso 1 1 d . .
O207 O 0.4740(12) -0.3550(10) 1.0013(8) 0.045(5) Uiso 1 1 d . .
O208 O 0.2572(11) -0.6108(8) 0.8727(7) 0.032(4) Uiso 1 1 d . .
O209 O 0.4366(11) -0.5360(8) 0.7498(6) 0.030(4) Uiso 1 1 d . .
O210 O 0.5500(12) -0.4355(9) 0.7798(7) 0.042(5) Uiso 1 1 d . .
O211 O 0.4845(12) -0.3449(9) 0.9019(7) 0.038(4) Uiso 1 1 d . .
O212 O 0.3281(11) -0.3900(8) 0.9796(7) 0.031(4) Uiso 1 1 d . .
O213 O 0.2452(10) -0.4971(8) 0.9165(6) 0.029(4) Uiso 1 1 d . .
O214 O 0.2289(11) -0.5921(8) 0.7748(7) 0.033(4) Uiso 1 1 d . .
O215 O 0.1197(16) -0.1093(12) 0.6885(9) 0.068(7) Uiso 1 1 d . .
O216 O 0.2848(13) -0.0846(10) 0.7166(8) 0.049(5) Uiso 1 1 d . .
O217 O 0.2903(14) -0.1533(11) 0.6198(8) 0.055(6) Uiso 1 1 d . .
O218 O 0.1285(14) -0.1767(11) 0.5971(8) 0.054(6) Uiso 1 1 d . .
O219 O 0.1570(14) -0.1353(11) 0.7852(8) 0.055(6) Uiso 1 1 d . .
O220 O 0.3071(14) -0.0800(11) 0.8162(9) 0.057(6) Uiso 1 1 d . .
O221 O 0.4016(14) -0.1316(11) 0.6967(8) 0.054(6) Uiso 1 1 d . .
O222 O 0.3203(12) -0.2530(10) 0.5736(7) 0.043(5) Uiso 1 1 d . .
O223 O 0.1727(11) -0.2846(8) 0.5790(7) 0.033(4) Uiso 1 1 d . .
O224 O 0.0251(13) -0.2163(10) 0.6578(8) 0.048(5) Uiso 1 1 d . .
O225 O 0.0636(13) -0.2415(10) 0.7521(8) 0.046(5) Uiso 1 1 d . .
O226 O 0.4309(14) -0.1269(11) 0.8007(8) 0.053(6) Uiso 1 1 d . .
O227 O 0.4374(13) -0.2382(10) 0.6486(8) 0.048(5) Uiso 1 1 d . .
O228 O 0.0673(12) -0.3252(9) 0.6374(7) 0.040(5) Uiso 1 1 d . .
O229 O 0.1782(12) -0.2270(9) 0.8291(7) 0.041(5) Uiso 1 1 d . .
O230 O 0.3303(13) -0.1679(11) 0.8616(8) 0.053(6) Uiso 1 1 d . .
O231 O 0.4277(13) -0.2420(10) 0.7513(8) 0.047(5) Uiso 1 1 d . .
O232 O 0.3437(12) -0.3478(10) 0.6104(8) 0.044(5) Uiso 1 1 d . .
O233 O 0.1916(12) -0.3751(9) 0.6214(7) 0.042(5) Uiso 1 1 d . .
O234 O 0.0585(13) -0.3640(10) 0.7265(8) 0.048(5) Uiso 1 1 d . .
O235 O -0.2978(12) 0.8904(9) 0.2078(7) 0.039(5) Uiso 1 1 d . .
O236 O 0.2287(16) 0.3073(12) 0.5842(10) 0.070(7) Uiso 1 1 d . .
O237 O 0.3653(13) 0.2236(10) 0.5366(8) 0.047(5) Uiso 1 1 d . .
O238 O 0.0244(13) -0.4513(10) 0.8514(8) 0.051(6) Uiso 1 1 d . .
O239 O -0.1232(13) 1.3916(10) 0.0525(8) 0.051(5) Uiso 1 1 d . .
O240 O 0.2952(15) 0.0768(12) 0.3008(9) 0.064(7) Uiso 1 1 d . .
O241 O -0.0666(14) 0.5830(11) 0.3295(9) 0.060(6) Uiso 1 1 d . .
O242 O 0.2817(14) 1.1873(11) 0.0001(9) 0.058(6) Uiso 1 1 d . .
O243 O -0.1607(12) 1.4274(9) -0.0597(7) 0.042(5) Uiso 1 1 d . .
O244 O -0.2400(12) 1.3795(9) 0.0020(7) 0.042(5) Uiso 1 1 d . .
O245 O 0.2249(13) 1.2662(10) 0.0252(8) 0.051(5) Uiso 1 1 d . .
O246 O 0.1410(17) 1.2414(13) -0.1487(10) 0.072(7) Uiso 1 1 d . .
O247 O -0.4588(14) 0.8022(11) 0.2537(8) 0.053(6) Uiso 1 1 d . .
O248 O -0.4342(16) 0.9836(12) 0.2427(10) 0.068(7) Uiso 1 1 d . .
O249 O -0.4921(13) 0.8331(10) 0.1827(8) 0.048(5) Uiso 1 1 d . .
O250 O -0.0104(15) -0.4946(11) 0.9194(9) 0.059(6) Uiso 1 1 d . .
O251 O -0.3252(13) 0.8708(10) 0.2855(8) 0.046(5) Uiso 1 1 d . .
O252 O -0.3820(19) 0.8420(15) 0.0827(11) 0.089(9) Uiso 1 1 d . .
O253 O -0.0542(16) 0.5229(12) 0.1487(10) 0.070(7) Uiso 1 1 d . .
O254 O 0.1152(14) 0.5001(11) 0.0989(8) 0.055(6) Uiso 1 1 d . .
O255 O 0.6059(18) -0.5088(14) 1.1045(11) 0.085(9) Uiso 1 1 d . .
O256 O 0.2801(19) 0.9509(14) 0.0133(11) 0.088(9) Uiso 1 1 d . .
O257 O 1.2007(14) 0.1296(11) 0.5818(9) 0.055(6) Uiso 1 1 d . .
O258 O 0.3383(14) 0.1942(11) 0.6108(8) 0.054(6) Uiso 1 1 d . .
O259 O -0.1422(16) 0.5551(13) 0.1985(10) 0.072(7) Uiso 1 1 d . .
O260 O 0.5256(14) -0.6398(11) 1.0853(9) 0.057(6) Uiso 1 1 d . .
O261 O 0.0217(15) 0.5151(12) 0.0392(9) 0.064(7) Uiso 1 1 d . .
O262 O -0.3449(14) 0.7877(11) 0.1469(9) 0.060(6) Uiso 1 1 d . .
O263 O -0.0357(19) -0.5859(15) 0.6310(12) 0.093(10) Uiso 1 1 d . .
O264 O 1.1700(15) 0.1673(12) 0.5123(9) 0.061(6) Uiso 1 1 d . .
O265 O -0.257(2) 0.6601(16) 0.2381(12) 0.100(10) Uiso 1 1 d . .
O266 O -0.1481(17) 1.4638(14) -0.1327(11) 0.077(8) Uiso 1 1 d . .
O267 O -0.4414(15) 0.9586(12) 0.0051(9) 0.062(6) Uiso 1 1 d . .
O268 O 0.5596(16) 0.7705(13) 0.3842(10) 0.072(7) Uiso 1 1 d . .
O269 O 0.6673(16) 0.8682(13) 0.3916(10) 0.072(7) Uiso 1 1 d . .
O270 O -0.1365(17) 0.4868(13) 0.2644(10) 0.082(8) Uiso 1 1 d . .
O271 O 0.5943(19) 0.7535(14) 0.4628(11) 0.087(9) Uiso 1 1 d . .
O272 O -0.1189(19) -0.5151(15) 0.6041(11) 0.092(9) Uiso 1 1 d . .
O273 O 0.196(2) 1.1686(16) 0.2929(13) 0.031(8) Uiso 0.5 1 d . P
O274 O -0.1722(17) 0.6337(13) 0.3234(10) 0.075(8) Uiso 1 1 d . .
O275 O 0.225(2) -0.1899(18) 0.4768(14) 0.040(9) Uiso 0.5 1 d . P
O276 O 0.6064(19) -0.1213(15) 0.6713(11) 0.092(9) Uiso 1 1 d . .
O277 O -0.142(2) 0.5354(16) 0.3900(12) 0.105(11) Uiso 1 1 d . .
O278 O 0.090(2) -0.5748(17) 0.5589(12) 0.113(12) Uiso 1 1 d D .
O279 O -0.1741(18) 0.7643(13) -0.1535(11) 0.081(8) Uiso 1 1 d . .
O280 O 0.028(2) 1.2032(17) 0.3055(13) 0.033(8) Uiso 0.5 1 d . P
O281 O 0.021(2) 1.2526(16) -0.1697(12) 0.098(10) Uiso 1 1 d . .
O282 O -0.157(2) 0.7320(17) 0.3638(13) 0.035(8) Uiso 0.5 1 d . P
O283 O -0.1460(17) 0.7586(14) -0.0697(11) 0.080(8) Uiso 1 1 d . .
O284 O 0.001(2) 1.1133(15) -0.2204(11) 0.092(9) Uiso 1 1 d . .
O285 O 0.4066(14) -0.7081(11) 1.0665(8) 0.056(6) Uiso 1 1 d . .
O286 O 0.440(2) -0.0940(16) 0.5132(12) 0.098(10) Uiso 1 1 d . .
O287 O -0.507(3) 0.931(2) 0.1030(16) 0.051(11) Uiso 0.5 1 d . P
O288 O 0.410(2) -0.1959(17) 1.0622(13) 0.112(11) Uiso 1 1 d . .
O289 O -0.2685(18) 0.6549(14) -0.1785(11) 0.082(8) Uiso 1 1 d . .
O290 O 0.409(2) 0.0861(18) 0.2137(14) 0.117(12) Uiso 1 1 d . .
O291 O 0.256(2) 0.2006(17) 0.4193(13) 0.111(11) Uiso 1 1 d . .
O292 O 0.593(2) -0.1569(18) 0.7469(14) 0.119(12) Uiso 1 1 d . .
O293 O 0.205(3) 0.314(2) 0.3590(17) 0.056(12) Uiso 0.5 1 d . P
O294 O 0.5454(16) -0.1115(12) 0.4931(10) 0.068(7) Uiso 1 1 d . .
O295 O 0.564(2) -0.1719(18) 0.9632(15) 0.041(9) Uiso 0.5 1 d . P
O296 O -0.080(3) 1.286(2) 0.3303(16) 0.048(10) Uiso 0.5 1 d . P
O297 O 0.089(3) 1.144(2) 0.4019(19) 0.066(14) Uiso 0.5 1 d . P
O298 O 0.382(3) 0.164(2) 0.4309(16) 0.049(11) Uiso 0.5 1 d . P
O299 O 0.037(3) 0.712(2) 0.4193(16) 0.048(10) Uiso 0.5 1 d . P
O300 O 0.059(2) 0.5402(17) 0.3115(13) 0.035(8) Uiso 0.5 1 d . P
O301 O 0.147(2) -0.5721(16) 0.6354(12) 0.105(11) Uiso 1 1 d D .
O302 O 0.638(3) -0.148(2) 0.5672(16) 0.050(11) Uiso 0.5 1 d . P
O303 O 0.4672(17) 0.1004(13) 0.2909(11) 0.076(8) Uiso 1 1 d . .
O304 O 0.140(3) 0.621(2) 0.3663(16) 0.053(11) Uiso 0.5 1 d . P
O305 O -0.486(2) 0.9659(19) -0.0989(14) 0.130(13) Uiso 1 1 d . .
O306 O 0.059(3) 0.378(2) 0.4256(18) 0.065(13) Uiso 0.5 1 d . P
O307 O 0.380(2) -0.8277(18) 0.7087(14) 0.037(9) Uiso 0.5 1 d . P
O308 O 0.145(3) 1.207(2) 0.3742(19) 0.068(14) Uiso 0.5 1 d . P
O309 O 0.138(3) 1.272(2) 0.4538(16) 0.051(11) Uiso 0.5 1 d . P
O310 O 0.137(3) 1.286(2) 0.2316(19) 0.069(14) Uiso 0.5 1 d . P
O311 O -0.124(3) 0.629(3) 0.480(2) 0.077(15) Uiso 0.5 1 d . P
O312 O -0.166(4) 0.851(3) 0.442(2) 0.083(17) Uiso 0.5 1 d . P
O313 O 0.5400(19) 0.7030(15) 0.5723(11) 0.091(9) Uiso 1 1 d . .
O314 O -0.079(2) 1.0230(18) -0.2619(14) 0.118(12) Uiso 1 1 d . .
O315 O 0.574(3) -0.735(2) 1.0130(18) 0.063(13) Uiso 0.5 1 d . P
O316 O 0.596(2) -0.4233(19) 0.6733(15) 0.045(10) Uiso 0.5 1 d . P
O317 O 0.130(2) 0.4209(18) 0.3770(14) 0.042(9) Uiso 0.5 1 d . P
O318 O 0.171(4) 0.066(3) 0.667(3) 0.11(2) Uiso 0.5 1 d . P
O319 O 0.109(2) -0.1695(18) 0.4410(14) 0.039(9) Uiso 0.5 1 d . P
O320 O 0.011(3) -0.148(2) 0.5265(19) 0.068(14) Uiso 0.5 1 d . P
O321 O 0.354(2) 1.2018(18) -0.0969(14) 0.042(9) Uiso 0.5 1 d . P
O322 O 0.260(3) 1.163(2) -0.2060(16) 0.050(11) Uiso 0.5 1 d . P
O323 O -0.043(2) 1.4056(17) 0.1661(13) 0.115(12) Uiso 1 1 d . .
N1 N 0.5853(16) 0.1913(12) 0.2812(10) 0.045(6) Uiso 1 1 d . .
N2 N 0.4695(15) 0.6624(12) 0.4575(9) 0.042(6) Uiso 1 1 d . .
N3 N 0.1664(14) -0.3860(11) 0.9081(9) 0.037(5) Uiso 1 1 d . .
N4 N -0.1550(14) 0.9603(11) 0.2448(9) 0.036(5) Uiso 1 1 d . .
N5 N -0.0415(16) 0.8629(13) -0.0433(10) 0.049(7) Uiso 1 1 d . .
N6 N -0.3806(17) 0.7402(13) -0.0008(10) 0.053(7) Uiso 1 1 d . .
N7 N -0.1882(15) 1.3213(12) 0.1180(9) 0.042(6) Uiso 1 1 d . .
N8 N 0.5060(14) 0.2902(11) 0.5813(9) 0.037(5) Uiso 1 1 d . .
N9 N -0.6322(17) 0.7553(12) 0.1514(10) 0.053(7) Uiso 1 1 d D .
N10 N 0.5510(16) -0.0407(12) 0.4215(10) 0.047(6) Uiso 1 1 d . .
N11 N 0.2722(15) -0.4815(12) 0.6292(9) 0.041(6) Uiso 1 1 d . .
N12 N 0.2562(18) 1.2427(14) 0.1325(11) 0.068(8) Uiso 1 1 d D .
N13 N 1.0293(17) 0.0853(14) 0.4799(11) 0.054(7) Uiso 1 1 d . .
N14 N 0.4688(15) -0.5504(12) 1.1541(9) 0.044(6) Uiso 1 1 d . .
N15 N -0.0656(16) 0.5962(12) 0.0829(10) 0.049(6) Uiso 1 1 d . .
N16 N -0.1147(19) 1.1503(15) -0.1684(12) 0.066(8) Uiso 1 1 d . .
N17 N 0.117(2) 0.3830(15) 0.0166(12) 0.070(9) Uiso 1 1 d . .
N18 N -0.290(2) 1.4036(16) -0.1871(13) 0.071(9) Uiso 1 1 d . .
N19 N 0.2033(18) 1.2786(14) -0.2295(10) 0.058(7) Uiso 1 1 d D .
N20 N 0.179(2) 0.4868(15) 0.2804(13) 0.018(7) Uiso 0.5 1 d D P
C1 C -0.5053(17) 0.8009(13) 0.2109(10) 0.034(6) Uiso 1 1 d . .
C2 C 0.4578(16) 0.2614(12) 0.6154(10) 0.032(6) Uiso 1 1 d . .
C3 C -0.2052(16) 0.9401(12) 0.2864(10) 0.030(6) Uiso 1 1 d . .
C4 C 0.1091(18) -0.4252(14) 0.9361(11) 0.039(7) Uiso 1 1 d . .
C5 C -0.2180(17) 1.0052(14) 0.3187(11) 0.038(6) Uiso 1 1 d . .
C6 C 0.0410(17) -0.4590(13) 0.8981(10) 0.035(6) Uiso 1 1 d . .
C7 C 0.4299(19) -0.4952(15) 1.1491(11) 0.044(7) Uiso 1 1 d . .
C8 C -0.2843(18) 0.8953(14) 0.2556(11) 0.041(7) Uiso 1 1 d . .
C9 C -0.1409(15) 1.0285(12) 0.2599(9) 0.030(5) Uiso 1 1 d . .
C10 C 0.2261(19) 1.1904(15) 0.0784(11) 0.047(7) Uiso 1 1 d D .
C11 C 0.4107(17) -0.6118(14) 1.1221(11) 0.039(6) Uiso 1 1 d . .
C12 C 0.6689(18) 0.1879(14) 0.2642(11) 0.040(7) Uiso 1 1 d . .
C13 C 0.5231(18) 0.3602(14) 0.6030(11) 0.038(6) Uiso 1 1 d . .
C14 C 0.2478(17) 1.2161(13) 0.0278(10) 0.036(6) Uiso 1 1 d . .
C15 C -0.113(2) 0.6015(16) 0.1268(12) 0.050(8) Uiso 1 1 d . .
C16 C 0.2030(16) -0.5165(13) 0.5789(11) 0.039(6) Uiso 1 1 d D .
C17 C 0.0459(19) 0.8595(15) -0.0373(12) 0.046(7) Uiso 1 1 d . .
C18 C -0.5779(17) 0.7523(11) 0.2003(10) 0.036(6) Uiso 1 1 d D .
C19 C -0.1942(17) 1.3734(13) 0.0419(10) 0.035(6) Uiso 1 1 d . .
C20 C 0.481(2) -0.0489(18) 0.4451(14) 0.059(9) Uiso 1 1 d . .
C21 C -0.1855(18) 1.4362(14) -0.1042(11) 0.040(7) Uiso 1 1 d . .
C22 C -0.2101(17) 1.0448(13) 0.2821(10) 0.037(6) Uiso 1 1 d . .
C23 C 0.551(2) 0.7435(16) 0.4253(13) 0.052(8) Uiso 1 1 d . .
C24 C 0.4742(19) 0.6994(15) 0.4163(12) 0.047(7) Uiso 1 1 d . .
C25 C -0.3665(18) 0.7321(14) 0.0572(11) 0.043(7) Uiso 1 1 d . .
C26 C 0.1836(19) -0.3178(15) 0.9398(12) 0.045(7) Uiso 1 1 d . .
C27 C 0.4447(18) 0.3177(14) 0.6588(11) 0.043(7) Uiso 1 1 d . .
C28 C 0.349(2) -0.4931(19) 0.6176(15) 0.069(10) Uiso 1 1 d . .
C29 C 0.458(2) 0.3695(16) 0.6325(12) 0.050(8) Uiso 1 1 d . .
C30 C 0.3312(17) -0.5073(13) 0.5528(11) 0.037(6) Uiso 1 1 d . .
C31 C 0.459(2) -0.6524(16) 1.0889(13) 0.053(8) Uiso 1 1 d . .
C32 C 0.0606(18) 0.4770(14) 0.0551(11) 0.042(7) Uiso 1 1 d . .
C33 C 0.523(2) 0.1564(16) 0.2354(12) 0.050(8) Uiso 1 1 d . .
C34 C -0.099(2) 0.5573(19) 0.1596(15) 0.064(10) Uiso 1 1 d . .
C35 C -0.2684(18) 1.3930(14) -0.1326(11) 0.042(7) Uiso 1 1 d . .
C36 C 1.076(2) 0.0822(16) 0.5331(12) 0.050(8) Uiso 1 1 d . .
C37 C 0.019(2) 0.3550(17) -0.0604(13) 0.060(9) Uiso 1 1 d . .
C38 C 0.195(3) 0.5507(17) 0.310(2) 0.054(17) Uiso 0.5 1 d D P
C39 C 0.3796(18) 0.2242(14) 0.5826(11) 0.042(7) Uiso 1 1 d . .
C40 C -0.6488(18) 0.6901(15) 0.1144(11) 0.046(7) Uiso 1 1 d D .
C41 C -0.0150(17) 0.3963(14) -0.0160(11) 0.040(7) Uiso 1 1 d . .
C42 C 0.046(2) 0.4072(15) 0.0317(12) 0.049(8) Uiso 1 1 d . .
C43 C 0.4013(19) 0.6589(14) 0.4817(11) 0.043(7) Uiso 1 1 d . .
C44 C 0.088(2) -0.3758(17) 0.9817(13) 0.059(9) Uiso 1 1 d . .
C45 C 0.147(4) -0.327(3) 0.988(2) 0.041(13) Uiso 0.5 1 d . P
C46 C 0.058(3) 0.813(2) -0.0829(17) 0.082(12) Uiso 1 1 d . .
C47 C 0.531(2) -0.0603(19) 0.3603(14) 0.064(10) Uiso 1 1 d . .
C48 C -0.072(2) 0.8429(17) -0.1004(13) 0.058(9) Uiso 1 1 d . .
C49 C 0.348(2) -0.5915(19) 1.0865(15) 0.069(10) Uiso 1 1 d . .
C50 C -0.244(2) 1.3444(15) 0.0784(12) 0.049(8) Uiso 1 1 d . .
C51 C 0.417(2) -0.0950(16) 0.3936(13) 0.055(8) Uiso 1 1 d . .
C52 C 0.263(2) 1.1365(17) 0.0818(12) 0.065(10) Uiso 1 1 d D .
C53 C -0.274(3) 1.393(2) 0.1211(19) 0.098(15) Uiso 1 1 d . .
C54 C 0.407(3) 0.727(2) 0.4160(16) 0.075(11) Uiso 1 1 d . .
C55 C -0.118(3) 0.577(2) 0.0311(16) 0.074(11) Uiso 1 1 d . .
C56 C 0.004(2) 0.8254(19) -0.1266(15) 0.069(11) Uiso 1 1 d . .
C57 C -0.201(3) 1.104(2) -0.2487(19) 0.098(15) Uiso 1 1 d . .
C58 C 0.244(2) -0.5520(18) 0.5342(14) 0.066(10) Uiso 1 1 d . .
C59 C 0.342(2) -0.5283(18) 1.1310(14) 0.064(10) Uiso 1 1 d . .
C60 C -0.167(3) 1.1888(19) -0.1814(15) 0.070(11) Uiso 1 1 d . .
C61 C 0.470(2) -0.1122(19) 0.3557(15) 0.066(10) Uiso 1 1 d . .
C62 C -0.293(2) 0.7056(17) 0.0597(13) 0.058(9) Uiso 1 1 d . .
C63 C -0.300(2) 0.7448(17) -0.0236(13) 0.057(9) Uiso 1 1 d . .
C64 C -0.332(4) 1.298(3) -0.195(2) 0.060(16) Uiso 0.6 1 d . P
C65 C 0.187(2) 0.4922(18) 0.2248(14) 0.012(8) Uiso 0.5 1 d . P
C66 C -0.231(2) 1.3203(17) 0.1663(14) 0.059(9) Uiso 1 1 d D .
C67 C 1.156(2) 0.1322(19) 0.5429(15) 0.064(10) Uiso 1 1 d . .
C68 C 0.565(2) 0.1224(19) 0.1916(15) 0.069(11) Uiso 1 1 d . .
C69 C 0.491(2) -0.0886(17) 0.4850(14) 0.056(9) Uiso 1 1 d . .
C70 C -0.135(2) 0.7841(18) -0.1045(15) 0.062(9) Uiso 1 1 d . .
C71 C -0.364(2) 0.7946(19) 0.0961(15) 0.068(10) Uiso 1 1 d . .
C72 C 0.123(2) 1.2731(17) -0.2263(13) 0.057(9) Uiso 1 1 d . .
C73 C 0.094(3) 1.253(2) -0.1733(19) 0.091(14) Uiso 1 1 d . .
C74 C 0.647(2) 0.1696(19) 0.2037(15) 0.066(10) Uiso 1 1 d . .
C75 C -0.136(2) 1.0826(18) -0.2113(14) 0.062(9) Uiso 1 1 d . .
C76 C 0.347(3) 0.680(2) 0.4433(18) 0.093(14) Uiso 1 1 d . .
C77 C -0.629(2) 0.6460(14) 0.1480(15) 0.072(11) Uiso 1 1 d D .
C78 C -0.202(3) 0.5843(19) 0.0967(15) 0.071(11) Uiso 1 1 d . .
C79 C -0.336(3) 1.347(2) -0.2225(16) 0.073(11) Uiso 1 1 d D .
C80 C 0.332(2) 1.1696(17) 0.1312(14) 0.084(13) Uiso 1 1 d D .
C81 C -0.192(3) 0.548(2) 0.0447(17) 0.084(13) Uiso 1 1 d . .
C82 C 0.130(2) 1.2023(19) -0.3077(16) 0.076(12) Uiso 1 1 d D .
C83 C 0.468(2) 0.1094(18) 0.2504(15) 0.062(9) Uiso 1 1 d . .
C84 C -0.238(3) 0.738(2) 0.0205(16) 0.076(12) Uiso 1 1 d . .
C85 C 1.008(3) 0.027(2) 0.4440(17) 0.080(12) Uiso 1 1 d . .
C87 C 0.237(3) 0.592(2) 0.282(2) 0.038(13) Uiso 0.5 1 d D P
C89 C 0.203(2) 1.2500(19) -0.2875(12) 0.083(13) Uiso 1 1 d D .
C91 C 0.126(3) 0.573(2) 0.3309(19) 0.029(11) Uiso 0.5 1 d D P
C92 C 0.107(4) -0.310(3) 0.960(2) 0.048(15) Uiso 0.5 1 d . P
C93 C 0.066(3) 1.221(2) -0.2819(15) 0.073(11) Uiso 1 1 d . .
C94 C -0.270(3) 1.324(2) -0.1445(15) 0.072(11) Uiso 1 1 d D .
C96 C -0.566(2) 0.6776(14) 0.1811(16) 0.13(2) Uiso 1 1 d D .
C97 C 0.107(4) 0.393(3) -0.043(2) 0.114(18) Uiso 1 1 d . .
C98 C -0.281(6) 1.311(4) -0.2041(18) 0.07(3) Uiso 0.4 1 d D P
C99 C -0.286(2) 1.355(2) 0.1643(17) 0.082(13) Uiso 1 1 d D .
C100 C 0.201(5) 0.552(4) 0.226(3) 0.07(2) Uiso 0.5 1 d . P
C102 C 1.081(4) 0.005(3) 0.524(2) 0.13(2) Uiso 1 1 d . .
C103 C 1.032(4) -0.016(3) 0.475(2) 0.116(19) Uiso 1 1 d . .
C104 C -0.066(2) 1.0768(19) -0.2314(15) 0.066(10) Uiso 1 1 d . .
C105 C -0.241(3) 1.145(2) -0.2094(18) 0.093(14) Uiso 1 1 d . .
C107 C 0.143(2) -0.5519(19) 0.5953(15) 0.086(13) Uiso 1 1 d D .
C108 C 0.296(3) 1.2144(18) 0.1665(11) 0.093(14) Uiso 1 1 d D .

loop_
_atom_site_aniso_label
_atom_site_aniso_U_11
_atom_site_aniso_U_22
_atom_site_aniso_U_33
_atom_site_aniso_U_23
_atom_site_aniso_U_13
_atom_site_aniso_U_12
W1 0.0336(6) 0.0390(6) 0.0374(6) 0.0223(5) 0.0026(5) 0.0133(5)
W2 0.0432(7) 0.0320(6) 0.0440(6) 0.0137(5) 0.0017(5) 0.0196(5)
W3 0.0269(6) 0.0377(6) 0.0386(6) 0.0206(5) 0.0090(5) 0.0141(5)
W4 0.0299(6) 0.0469(7) 0.0255(5) 0.0143(5) 0.0016(4) 0.0117(5)
W5 0.0344(7) 0.0388(7) 0.0510(7) 0.0309(6) 0.0029(5) 0.0075(5)
W6 0.0407(7) 0.0435(7) 0.0319(5) 0.0158(5) 0.0131(5) 0.0250(5)
W7 0.0312(6) 0.0495(7) 0.0262(5) 0.0214(5) 0.0079(4) 0.0116(5)
W8 0.0421(7) 0.0310(6) 0.0286(5) 0.0060(5) -0.0001(5) 0.0198(5)
W9 0.0272(6) 0.0360(6) 0.0350(5) 0.0217(5) 0.0121(4) 0.0150(4)
W10 0.0282(6) 0.0300(6) 0.0231(4) 0.0081(4) 0.0048(4) 0.0098(4)
W11 0.0290(6) 0.0330(6) 0.0329(5) 0.0167(5) 0.0009(4) 0.0062(4)
W12 0.0456(7) 0.0352(6) 0.0258(5) 0.0159(5) 0.0099(5) 0.0220(5)
W13 0.0346(6) 0.0341(6) 0.0248(5) 0.0102(4) 0.0055(4) 0.0196(5)
W14 0.0396(6) 0.0255(6) 0.0313(5) 0.0129(4) 0.0079(5) 0.0084(5)
W15 0.0402(7) 0.0423(7) 0.0292(5) 0.0211(5) 0.0161(5) 0.0181(5)
W16 0.0425(7) 0.0394(7) 0.0207(5) 0.0083(4) -0.0006(4) 0.0220(5)
W17 0.0352(6) 0.0274(5) 0.0191(4) 0.0061(4) 0.0069(4) 0.0124(4)
W18 0.0483(7) 0.0387(6) 0.0190(4) 0.0107(4) 0.0108(5) 0.0235(5)
W19 0.0262(5) 0.0304(6) 0.0219(4) 0.0109(4) 0.0067(4) 0.0109(4)
W20 0.0285(6) 0.0274(5) 0.0239(5) 0.0110(4) 0.0035(4) 0.0076(4)
W21 0.0329(6) 0.0393(6) 0.0265(5) 0.0170(5) 0.0126(4) 0.0172(5)
W22 0.0343(6) 0.0287(6) 0.0201(4) 0.0049(4) -0.0008(4) 0.0113(4)
W23 0.0347(6) 0.0387(6) 0.0244(5) 0.0114(4) 0.0031(4) 0.0167(5)
W24 0.0319(6) 0.0315(6) 0.0261(5) 0.0072(4) 0.0047(4) 0.0152(5)
W25 0.0266(6) 0.0353(6) 0.0327(5) 0.0065(5) 0.0058(4) 0.0099(5)
W26 0.0347(6) 0.0450(7) 0.0204(5) 0.0027(5) 0.0011(4) 0.0147(5)
W27 0.0372(6) 0.0336(6) 0.0293(5) 0.0161(5) 0.0091(5) 0.0134(5)
W28 0.0311(6) 0.0394(6) 0.0243(5) 0.0110(4) 0.0116(4) 0.0150(5)
W29 0.0334(6) 0.0410(6) 0.0178(4) 0.0078(4) 0.0084(4) 0.0132(5)
W30 0.0296(6) 0.0348(6) 0.0178(4) 0.0068(4) 0.0047(4) 0.0155(4)
W31 0.0329(6) 0.0348(6) 0.0406(6) 0.0170(5) 0.0163(5) 0.0130(5)
W32 0.0332(6) 0.0322(6) 0.0276(5) 0.0049(4) 0.0075(4) 0.0125(5)
W33 0.0268(5) 0.0328(6) 0.0220(4) 0.0093(4) 0.0063(4) 0.0119(4)
W34 0.0403(7) 0.0339(6) 0.0250(5) 0.0123(4) 0.0081(4) 0.0190(5)
W35 0.0307(6) 0.0376(6) 0.0245(5) 0.0116(4) 0.0074(4) 0.0186(5)
W36 0.0362(6) 0.0323(6) 0.0298(5) 0.0075(4) 0.0071(5) 0.0144(5)
W37 0.0389(6) 0.0325(6) 0.0292(5) 0.0141(5) 0.0156(5) 0.0132(5)
W38 0.0346(6) 0.0380(6) 0.0223(5) 0.0102(4) 0.0021(4) 0.0166(5)
W39 0.0373(6) 0.0394(6) 0.0203(4) 0.0066(4) 0.0063(4) 0.0203(5)
W40 0.0402(6) 0.0325(6) 0.0209(4) 0.0108(4) 0.0112(4) 0.0154(5)
W41 0.0342(6) 0.0389(6) 0.0253(5) 0.0167(5) 0.0143(4) 0.0197(5)
W42 0.0320(6) 0.0365(6) 0.0277(5) 0.0078(5) 0.0033(4) 0.0154(5)
W43 0.0335(6) 0.0359(6) 0.0291(5) 0.0130(5) 0.0132(4) 0.0160(5)
W44 0.0322(6) 0.0334(6) 0.0257(5) 0.0141(4) 0.0077(4) 0.0129(4)
W45 0.0350(6) 0.0430(7) 0.0345(5) 0.0168(5) 0.0007(5) 0.0174(5)
W46 0.0381(7) 0.0330(6) 0.0334(5) 0.0094(5) 0.0068(5) 0.0196(5)
W47 0.0332(6) 0.0455(7) 0.0373(6) 0.0125(5) 0.0007(5) 0.0080(5)
W48 0.0479(8) 0.0420(7) 0.0235(5) 0.0074(5) -0.0022(5) 0.0113(6)
W49 0.0350(6) 0.0313(6) 0.0296(5) 0.0145(4) 0.0050(4) 0.0138(5)
W50 0.0330(6) 0.0441(7) 0.0324(5) 0.0113(5) 0.0087(5) 0.0164(5)
W51 0.0446(7) 0.0345(6) 0.0198(4) 0.0097(4) 0.0077(4) 0.0157(5)
W52 0.0338(6) 0.0344(6) 0.0194(4) 0.0053(4) 0.0045(4) 0.0174(5)
W53 0.0407(7) 0.0369(7) 0.0340(5) 0.0146(5) 0.0091(5) 0.0098(5)
W54 0.0459(7) 0.0322(6) 0.0243(5) 0.0072(4) 0.0055(5) 0.0109(5)
W55 0.0305(6) 0.0324(6) 0.0218(4) 0.0101(4) 0.0065(4) 0.0153(4)
W56 0.0773(10) 0.0445(8) 0.0380(6) 0.0214(6) 0.0186(6) 0.0307(7)
W57 0.0742(10) 0.0551(9) 0.0385(6) 0.0222(6) 0.0206(6) 0.0437(8)
W58 0.0808(11) 0.0391(8) 0.0394(6) 0.0114(6) 0.0136(7) 0.0180(7)
W59 0.0626(9) 0.0467(8) 0.0362(6) 0.0200(6) 0.0207(6) 0.0186(6)
W60 0.0628(9) 0.0500(8) 0.0303(6) 0.0186(6) 0.0087(6) 0.0297(7)
W61 0.0797(10) 0.0451(8) 0.0293(6) 0.0087(5) 0.0181(6) 0.0313(7)
W62 0.0594(8) 0.0441(7) 0.0243(5) 0.0139(5) 0.0159(5) 0.0213(6)
W63 0.0558(8) 0.0488(8) 0.0299(5) 0.0193(5) 0.0196(5) 0.0332(6)
W64 0.0595(9) 0.0413(7) 0.0320(6) 0.0088(5) 0.0095(6) 0.0180(6)
W65 0.0514(8) 0.0431(7) 0.0321(5) 0.0148(5) 0.0182(5) 0.0194(6)
W66 0.0479(7) 0.0439(7) 0.0277(5) 0.0163(5) 0.0100(5) 0.0244(6)
La1 0.0265(8) 0.0275(8) 0.0184(6) 0.0090(5) 0.0057(5) 0.0121(6)
La2 0.0337(8) 0.0349(9) 0.0229(6) 0.0132(6) 0.0097(6) 0.0189(7)
La3 0.0413(9) 0.0366(9) 0.0218(6) 0.0118(6) 0.0104(6) 0.0199(7)
K1 0.103(9) 0.072(7) 0.130(9) 0.040(7) 0.029(7) 0.026(6)
K2 0.037(7) 0.055(9) 0.040(6) 0.017(6) 0.006(5) 0.014(6)
K3 0.118(18) 0.104(15) 0.094(13) 0.079(12) -0.075(13) -0.055(13)
P1 0.033(4) 0.035(4) 0.025(3) 0.019(3) 0.008(3) 0.013(3)
P2 0.028(3) 0.028(3) 0.018(3) 0.010(2) 0.008(2) 0.006(3)
P3 0.030(3) 0.026(3) 0.020(3) 0.010(2) 0.011(2) 0.016(3)
P4 0.035(4) 0.035(4) 0.023(3) 0.014(3) 0.015(3) 0.018(3)
P5 0.033(4) 0.026(3) 0.024(3) 0.008(3) 0.002(3) 0.010(3)
P6 0.071(6) 0.045(5) 0.024(3) 0.017(3) 0.020(3) 0.031(4)

loop_
_atom_type_symbol
_atom_type_description
_atom_type_scat_dispersion_real
_atom_type_scat_dispersion_imag
_atom_type_scat_source
O O 0.0106 0.0060
;
International Tables for Crystallography
(Vol. C, Tables 4.2.6.8 and 6.1.1.4)
;
La La -0.2871 2.4523
;
International Tables for Crystallography
(Vol. C, Tables 4.2.6.8 and 6.1.1.4)
;
P P 0.1023 0.0942
;
International Tables for Crystallography
(Vol. C, Tables 4.2.6.8 and 6.1.1.4)
;
W W -0.8490 6.8722
;
International Tables for Crystallography
(Vol. C, Tables 4.2.6.8 and 6.1.1.4)
;
K K 0.2009 0.2494
;
International Tables for Crystallography
(Vol. C, Tables 4.2.6.8 and 6.1.1.4)
;
Na Na 0.0362 0.0249
;
International Tables for Crystallography
(Vol. C, Tables 4.2.6.8 and 6.1.1.4)
;
C C 0.0033 0.0016
;
International Tables for Crystallography
(Vol. C, Tables 4.2.6.8 and 6.1.1.4)
;
N N 0.0061 0.0033
;
International Tables for Crystallography
(Vol. C, Tables 4.2.6.8 and 6.1.1.4)
;
H H 0.0000 0.0000
;
International Tables for Crystallography
(Vol. C, Table 6.1.1.4)
;

loop_
_geom_angle_atom_site_label_1
_geom_angle_atom_site_label_2
_geom_angle_atom_site_label_3
_geom_angle
_geom_angle_site_symmetry_1
_geom_angle_site_symmetry_3
O1 W1 O39 102.1(9) . .
O1 W1 O42 103.8(9) . .
O39 W1 O42 86.7(8) . .
O1 W1 O41 102.7(9) . .
O39 W1 O41 155.0(8) . .
O42 W1 O41 90.6(8) . .
O1 W1 O40 103.0(9) . .
O39 W1 O40 88.4(8) . .
O42 W1 O40 153.2(8) . .
O41 W1 O40 82.9(8) . .
O1 W1 O23 173.1(9) . .
O39 W1 O23 72.7(7) . .
O42 W1 O23 71.7(7) . .
O41 W1 O23 82.8(7) . .
O40 W1 O23 81.7(7) . .
O2 W2 O49 102.8(10) . .
O2 W2 O48 101.0(9) . .
O49 W2 O48 89.1(9) . .
O2 W2 O43 104.2(9) . .
O49 W2 O43 88.5(9) . .
O48 W2 O43 154.7(9) . .
O2 W2 O39 100.9(9) . .
O49 W2 O39 156.4(9) . .
O48 W2 O39 86.2(8) . .
O43 W2 O39 86.0(8) . .
O2 W2 O23 169.9(8) . .
O49 W2 O23 84.9(8) . .
O48 W2 O23 72.3(7) . .
O43 W2 O23 82.4(8) . .
O39 W2 O23 71.6(7) . .
O3 W3 O50 102.1(10) . .
O3 W3 O40 102.9(9) . .
O50 W3 O40 154.9(9) . .
O3 W3 O45 101.0(9) . .
O50 W3 O45 88.4(8) . .
O40 W3 O45 84.1(8) . .
O3 W3 O44 103.8(9) . .
O50 W3 O44 90.4(8) . .
O40 W3 O44 86.4(8) . .
O45 W3 O44 154.8(8) . .
O3 W3 O24 172.7(8) . .
O50 W3 O24 73.3(7) . .
O40 W3 O24 82.2(7) . .
O45 W3 O24 84.6(7) . .
O44 W3 O24 71.0(7) . .
O4 W4 O51 101.8(10) . .
O4 W4 O41 102.9(9) . .
O51 W4 O41 155.3(8) . .
O4 W4 O45 103.2(9) . .
O51 W4 O45 89.4(8) . .
O41 W4 O45 84.1(8) . .
O4 W4 O46 101.8(9) . .
O51 W4 O46 88.6(8) . .
O41 W4 O46 87.3(8) . .
O45 W4 O46 154.8(8) . .
O4 W4 O26 170.4(8) . .
O51 W4 O26 72.5(7) . .
O41 W4 O26 83.1(6) . .
O45 W4 O26 84.8(6) . .
O46 W4 O26 70.7(6) . .
O5 W5 O52 103.6(11) . .
O5 W5 O47 105.2(10) . .
O52 W5 O47 85.0(9) . .
O5 W5 O48 98.2(10) . .
O52 W5 O48 91.8(9) . .
O47 W5 O48 156.5(8) . .
O5 W5 O42 101.2(10) . .
O52 W5 O42 155.1(9) . .
O47 W5 O42 89.5(8) . .
O48 W5 O42 83.5(9) . .
O5 W5 O23 168.7(10) . .
O52 W5 O23 83.6(8) . .
O47 W5 O23 83.9(7) . .
O48 W5 O23 72.6(8) . .
O42 W5 O23 71.7(7) . .
O6 W6 O53 102.9(9) . .
O6 W6 O54 100.2(9) . .
O53 W6 O54 92.7(9) . .
O6 W6 O43 101.5(9) . .
O53 W6 O43 86.4(9) . .
O54 W6 O43 157.9(8) . .
O6 W6 O44 99.7(9) . .
O53 W6 O44 156.9(8) . .
O54 W6 O44 87.8(8) . .
O43 W6 O44 84.5(8) . .
O6 W6 O24 171.5(8) . .
O53 W6 O24 83.6(7) . .
O54 W6 O24 73.7(7) . .
O43 W6 O24 84.2(7) . .
O44 W6 O24 74.5(7) . .
O7 W7 O57 102.1(9) . .
O7 W7 O46 102.3(9) . .
O57 W7 O46 155.4(8) . .
O7 W7 O47 100.2(9) . .
O57 W7 O47 85.6(8) . .
O46 W7 O47 86.7(8) . .
O7 W7 O56 102.8(9) . .
O57 W7 O56 91.9(7) . .
O46 W7 O56 86.1(8) . .
O47 W7 O56 156.9(7) . .
O7 W7 O26 174.4(8) . .
O57 W7 O26 82.0(6) . .
O46 W7 O26 73.9(7) . .
O47 W7 O26 83.9(7) . .
O56 W7 O26 73.0(6) . .
O31 W8 O8 102.2(9) . .
O31 W8 O58 96.2(9) . .
O8 W8 O58 102.0(9) . .
O31 W8 O53 93.7(8) . .
O8 W8 O53 102.7(9) . .
O58 W8 O53 150.7(8) . .
O31 W8 O49 164.1(8) . .
O8 W8 O49 93.5(9) . .
O58 W8 O49 82.8(9) . .
O53 W8 O49 80.3(8) . .
O31 W8 O25 84.5(7) . .
O8 W8 O25 171.2(8) . .
O58 W8 O25 71.3(7) . .
O53 W8 O25 82.3(7) . .
O49 W8 O25 80.1(7) . .
O9 W9 O32 104.5(9) . .
O9 W9 O55 104.6(8) . .
O32 W9 O55 91.0(7) . .
O9 W9 O54 100.9(9) . .
O32 W9 O54 91.5(8) . .
O55 W9 O54 152.9(7) . .
O9 W9 O50 97.6(9) . .
O32 W9 O50 157.8(8) . .
O55 W9 O50 85.1(7) . .
O54 W9 O50 82.6(8) . .
O9 W9 O24 165.7(8) . .
O32 W9 O24 86.9(7) . .
O55 W9 O24 83.3(6) . .
O54 W9 O24 69.9(7) . .
O50 W9 O24 70.9(7) . .
O10 W10 O33 104.8(8) . .
O10 W10 O55 102.7(8) . .
O33 W10 O55 94.3(7) . .
O10 W10 O56 99.0(8) . .
O33 W10 O56 91.0(7) . .
O55 W10 O56 155.5(8) . .
O10 W10 O51 97.2(8) . .
O33 W10 O51 157.5(8) . .
O55 W10 O51 85.2(7) . .
O56 W10 O51 81.0(7) . .
O10 W10 O26 165.7(7) . .
O33 W10 O26 86.7(7) . .
O55 W10 O26 84.4(7) . .
O56 W10 O26 72.0(6) . .
O51 W10 O26 70.8(6) . .
O11 W11 O34 103.7(9) . .
O11 W11 O58 100.4(9) . .
O34 W11 O58 95.5(9) . .
O11 W11 O57 101.1(8) . .
O34 W11 O57 95.0(8) . .
O58 W11 O57 153.1(8) . .
O11 W11 O52 92.6(9) . .
O34 W11 O52 163.5(9) . .
O58 W11 O52 84.2(8) . .
O57 W11 O52 78.9(8) . .
O11 W11 O25 168.8(8) . .
O34 W11 O25 85.2(8) . .
O58 W11 O25 71.6(7) . .
O57 W11 O25 84.7(7) . .
O52 W11 O25 79.1(7) . .
O12 W12 O62 101.7(9) . .
O12 W12 O61 101.0(9) . .
O62 W12 O61 89.1(8) . .
O12 W12 O60 101.0(9) . .
O62 W12 O60 157.2(8) . .
O61 W12 O60 85.1(8) . .
O12 W12 O59 102.8(9) . .
O62 W12 O59 89.0(8) . .
O61 W12 O59 156.0(8) . .
O60 W12 O59 87.4(8) . .
O12 W12 O27 173.2(8) . .
O62 W12 O27 73.5(7) . .
O61 W12 O27 83.8(7) . .
O60 W12 O27 84.0(7) . .
O59 W12 O27 72.7(7) . .
O13 W13 O69 104.9(9) . .
O13 W13 O63 101.9(8) . .
O69 W13 O63 88.5(8) . .
O13 W13 O68 101.0(9) . .
O69 W13 O68 90.2(8) . .
O63 W13 O68 156.6(8) . .
O13 W13 O59 99.2(9) . .
O69 W13 O59 155.9(8) . .
O63 W13 O59 86.5(8) . .
O68 W13 O59 85.2(8) . .
O13 W13 O27 169.9(7) . .
O69 W13 O27 83.7(7) . .
O63 W13 O27 83.3(6) . .
O68 W13 O27 73.4(7) . .
O59 W13 O27 72.3(7) . .
O14 W14 O70 102.3(9) . .
O14 W14 O65 102.5(9) . .
O70 W14 O65 89.8(8) . .
O14 W14 O60 102.9(9) . .
O70 W14 O60 154.7(8) . .
O65 W14 O60 83.9(8) . .
O14 W14 O64 100.0(9) . .
O70 W14 O64 88.6(8) . .
O65 W14 O64 157.3(8) . .
O60 W14 O64 87.9(8) . .
O14 W14 O28 171.0(7) . .
O70 W14 O28 72.1(7) . .
O65 W14 O28 84.7(7) . .
O60 W14 O28 83.0(7) . .
O64 W14 O28 73.3(7) . .
O15 W15 O71 101.7(9) . .
O15 W15 O65 102.8(9) . .
O71 W15 O65 92.6(8) . .
O15 W15 O66 100.0(9) . .
O71 W15 O66 89.1(8) . .
O65 W15 O66 156.3(8) . .
O15 W15 O61 102.8(9) . .
O71 W15 O61 155.5(8) . .
O65 W15 O61 83.5(8) . .
O66 W15 O61 85.2(8) . .
O15 W15 O30 171.0(8) . .
O71 W15 O30 73.5(7) . .
O65 W15 O30 85.3(7) . .
O66 W15 O30 72.6(7) . .
O61 W15 O30 82.1(7) . .
O16 W16 O72 103.1(9) . .
O16 W16 O68 99.4(9) . .
O72 W16 O68 89.4(8) . .
O16 W16 O67 103.5(8) . .
O72 W16 O67 91.6(7) . .
O68 W16 O67 156.2(8) . .
O16 W16 O62 101.6(9) . .
O72 W16 O62 155.3(7) . .
O68 W16 O62 85.8(8) . .
O67 W16 O62 83.4(8) . .
O16 W16 O27 169.8(8) . .
O72 W16 O27 84.5(6) . .
O68 W16 O27 73.5(7) . .
O67 W16 O27 82.9(6) . .
O62 W16 O27 70.9(7) . .
O17 W17 O73 103.7(9) . .
O17 W17 O74 101.3(8) . .
O73 W17 O74 93.0(7) . .
O17 W17 O64 98.2(9) . .
O73 W17 O64 157.8(7) . .
O74 W17 O64 86.1(8) . .
O17 W17 O63 100.3(8) . .
O73 W17 O63 85.5(7) . .
O74 W17 O63 158.0(7) . .
O64 W17 O63 87.1(8) . .
O17 W17 O28 174.1(8) . .
O73 W17 O28 81.3(7) . .
O74 W17 O28 75.2(6) . .
O64 W17 O28 77.0(7) . .
O63 W17 O28 83.0(6) . .
O18 W18 O67 103.2(8) . .
O18 W18 O77 102.1(9) . .
O67 W18 O77 89.4(8) . .
O18 W18 O76 99.1(8) . .
O67 W18 O76 157.3(7) . .
O77 W18 O76 89.6(8) . .
O18 W18 O66 102.1(9) . .
O67 W18 O66 84.9(8) . .
O77 W18 O66 155.8(8) . .
O76 W18 O66 86.7(8) . .
O18 W18 O30 172.0(8) . .
O67 W18 O30 83.8(6) . .
O77 W18 O30 81.7(7) . .
O76 W18 O30 73.7(6) . .
O66 W18 O30 74.3(6) . .
O19 W19 O35 102.1(8) . .
O19 W19 O78 100.5(8) . .
O35 W19 O78 95.5(7) . .
O19 W19 O73 102.8(8) . .
O35 W19 O73 94.5(7) . .
O78 W19 O73 152.1(7) . .
O19 W19 O69 94.5(8) . .
O35 W19 O69 163.4(7) . .
O78 W19 O69 82.6(7) . .
O73 W19 O69 80.5(7) . .
O19 W19 O29 171.5(7) . .
O35 W19 O29 84.6(6) . .
O78 W19 O29 73.4(6) . .
O73 W19 O29 81.7(6) . .
O69 W19 O29 79.0(6) . .
O19 W19 K1 23.1(6) . .
O35 W19 K1 87.3(5) . .
O78 W19 K1 84.4(5) . .
O73 W19 K1 122.1(5) . .
O69 W19 K1 108.8(5) . .
O29 W19 K1 155.5(4) . .
O36 W20 O20 105.4(9) . .
O36 W20 O75 92.8(8) . .
O20 W20 O75 102.0(9) . .
O36 W20 O74 92.3(7) . .
O20 W20 O74 101.7(8) . .
O75 W20 O74 153.4(7) . .
O36 W20 O70 156.9(8) . .
O20 W20 O70 97.6(9) . .
O75 W20 O70 85.0(8) . .
O74 W20 O70 80.2(7) . .
O36 W20 O28 86.1(7) . .
O20 W20 O28 166.9(8) . .
O75 W20 O28 83.1(7) . .
O74 W20 O28 71.2(6) . .
O70 W20 O28 70.7(7) . .
O21 W21 O37 103.9(9) . .
O21 W21 O75 103.9(8) . .
O37 W21 O75 95.1(8) . .
O21 W21 O76 100.0(8) . .
O37 W21 O76 91.3(8) . .
O75 W21 O76 152.9(8) . .
O21 W21 O71 97.0(8) . .
O37 W21 O71 158.6(8) . .
O75 W21 O71 84.4(7) . .
O76 W21 O71 80.2(7) . .
O21 W21 O30 165.6(7) . .
O37 W21 O30 88.4(7) . .
O75 W21 O30 82.0(7) . .
O76 W21 O30 71.9(6) . .
O71 W21 O30 70.2(6) . .
O22 W22 O38 101.5(8) . .
O22 W22 O78 100.5(8) . .
O38 W22 O78 95.0(7) . .
O22 W22 O77 100.8(8) . .
O38 W22 O77 94.7(8) . .
O78 W22 O77 154.2(8) . .
O22 W22 O72 93.5(8) . .
O38 W22 O72 164.9(7) . .
O78 W22 O72 80.7(7) . .
O77 W22 O72 83.7(7) . .
O22 W22 O29 171.2(8) . .
O38 W22 O29 84.9(6) . .
O78 W22 O29 72.6(6) . .
O77 W22 O29 84.5(7) . .
O72 W22 O29 80.1(6) . .
O79 W23 O119 103.2(9) . .
O79 W23 O118 102.4(9) . .
O119 W23 O118 85.3(7) . .
O79 W23 O117 98.8(9) . .
O119 W23 O117 157.6(8) . .
O118 W23 O117 86.1(8) . .
O79 W23 O120 102.4(9) . .
O119 W23 O120 90.4(7) . .
O118 W23 O120 155.2(7) . .
O117 W23 O120 88.8(8) . .
O79 W23 O101 173.7(8) . .
O119 W23 O101 82.0(7) . .
O118 W23 O101 81.5(7) . .
O117 W23 O101 76.3(7) . .
O120 W23 O101 73.8(6) . .
O80 W24 O127 103.6(8) . .
O80 W24 O126 102.3(8) . .
O127 W24 O126 91.3(8) . .
O80 W24 O121 102.2(8) . .
O127 W24 O121 88.5(8) . .
O126 W24 O121 154.8(8) . .
O80 W24 O117 99.3(8) . .
O127 W24 O117 156.8(8) . .
O126 W24 O117 86.9(8) . .
O121 W24 O117 83.5(8) . .
O80 W24 O101 170.8(7) . .
O127 W24 O101 84.5(7) . .
O126 W24 O101 72.8(7) . .
O121 W24 O101 82.1(7) . .
O117 W24 O101 72.9(7) . .
O81 W25 O128 105.4(9) . .
O81 W25 O123 101.5(8) . .
O128 W25 O123 88.9(8) . .
O81 W25 O118 101.5(9) . .
O128 W25 O118 153.2(8) . .
O123 W25 O118 85.0(8) . .
O81 W25 O122 101.8(8) . .
O128 W25 O122 89.3(8) . .
O123 W25 O122 156.3(8) . .
O118 W25 O122 85.9(7) . .
O81 W25 O102 172.5(7) . .
O128 W25 O102 71.7(7) . .
O123 W25 O102 85.5(7) . .
O118 W25 O102 81.7(7) . .
O122 W25 O102 71.6(7) . .
O82 W26 O129 103.1(9) . .
O82 W26 O123 101.3(9) . .
O129 W26 O123 88.6(8) . .
O82 W26 O119 101.6(9) . .
O129 W26 O119 155.2(7) . .
O123 W26 O119 84.6(8) . .
O82 W26 O124 102.5(9) . .
O129 W26 O124 90.3(8) . .
O123 W26 O124 155.8(8) . .
O119 W26 O124 86.4(8) . .
O82 W26 O104 173.4(8) . .
O129 W26 O104 72.7(7) . .
O123 W26 O104 83.9(7) . .
O119 W26 O104 82.9(6) . .
O124 W26 O104 72.7(7) . .
O83 W27 O130 104.7(9) . .
O83 W27 O126 100.9(9) . .
O130 W27 O126 90.3(8) . .
O83 W27 O125 103.1(9) . .
O130 W27 O125 88.0(8) . .
O126 W27 O125 155.6(8) . .
O83 W27 O120 98.9(8) . .
O130 W27 O120 156.2(7) . .
O126 W27 O120 82.8(7) . .
O125 W27 O120 89.1(7) . .
O83 W27 O101 169.3(8) . .
O130 W27 O101 84.5(7) . .
O126 W27 O101 73.3(7) . .
O125 W27 O101 82.3(7) . .
O120 W27 O101 71.7(6) . .
O84 W28 O131 102.5(8) . .
O84 W28 O132 101.9(8) . .
O131 W28 O132 90.5(8) . .
O84 W28 O121 101.6(8) . .
O131 W28 O121 87.1(8) . .
O132 W28 O121 156.3(8) . .
O84 W28 O122 99.3(8) . .
O131 W28 O122 157.9(7) . .
O132 W28 O122 88.6(8) . .
O121 W28 O122 84.9(8) . .
O84 W28 O102 171.9(8) . .
O131 W28 O102 83.7(7) . .
O132 W28 O102 72.6(7) . .
O121 W28 O102 83.6(7) . .
O122 W28 O102 74.9(7) . .
O85 W29 O135 101.7(8) . .
O85 W29 O124 100.3(9) . .
O135 W29 O124 157.8(8) . .
O85 W29 O134 101.0(8) . .
O135 W29 O134 89.4(7) . .
O124 W29 O134 89.7(8) . .
O85 W29 O125 101.8(9) . .
O135 W29 O125 85.1(8) . .
O124 W29 O125 87.1(8) . .
O134 W29 O125 157.2(7) . .
O85 W29 O104 172.9(8) . .
O135 W29 O104 82.5(7) . .
O124 W29 O104 76.0(7) . .
O134 W29 O104 73.1(7) . .
O125 W29 O104 84.2(7) . .
O86 W30 O109 100.8(8) . .
O86 W30 O136 102.3(8) . .
O109 W30 O136 94.7(8) . .
O86 W30 O131 100.8(8) . .
O109 W30 O131 94.9(8) . .
O136 W30 O131 152.8(7) . .
O86 W30 O127 95.1(8) . .
O109 W30 O127 163.8(7) . .
O136 W30 O127 84.8(7) . .
O131 W30 O127 79.1(7) . .
O86 W30 O103 172.2(7) . .
O109 W30 O103 84.4(7) . .
O136 W30 O103 71.2(6) . .
O131 W30 O103 84.4(6) . .
O127 W30 O103 80.1(6) . .
O87 W31 O110 103.5(9) . .
O87 W31 O132 101.7(9) . .
O110 W31 O132 91.9(8) . .
O87 W31 O133 102.5(9) . .
O110 W31 O133 92.4(8) . .
O132 W31 O133 153.7(8) . .
O87 W31 O128 97.2(9) . .
O110 W31 O128 159.2(8) . .
O132 W31 O128 84.1(8) . .
O133 W31 O128 82.7(8) . .
O87 W31 O102 165.4(8) . .
O110 W31 O102 89.0(7) . .
O132 W31 O102 70.0(7) . .
O133 W31 O102 84.2(7) . .
O128 W31 O102 70.5(7) . .
O88 W32 O111 104.6(9) . .
O88 W32 O133 102.2(9) . .
O111 W32 O133 95.8(8) . .
O88 W32 O134 100.7(8) . .
O111 W32 O134 89.3(8) . .
O133 W32 O134 154.4(8) . .
O88 W32 O129 94.6(8) . .
O111 W32 O129 160.4(8) . .
O133 W32 O129 83.6(7) . .
O134 W32 O129 83.3(7) . .
O88 W32 O104 165.0(7) . .
O111 W32 O104 88.5(8) . .
O133 W32 O104 83.3(7) . .
O134 W32 O104 71.8(7) . .
O129 W32 O104 72.0(7) . .
O89 W33 O112 101.4(9) . .
O89 W33 O136 100.1(8) . .
O112 W33 O136 92.4(7) . .
O89 W33 O135 103.0(8) . .
O112 W33 O135 96.1(7) . .
O136 W33 O135 153.3(7) . .
O89 W33 O130 93.6(8) . .
O112 W33 O130 164.9(7) . .
O136 W33 O130 83.5(7) . .
O135 W33 O130 81.8(7) . .
O89 W33 O103 170.5(8) . .
O112 W33 O103 84.8(7) . .
O136 W33 O103 72.3(6) . .
O135 W33 O103 83.2(6) . .
O130 W33 O103 80.1(6) . .
O90 W34 O140 99.2(8) . .
O90 W34 O137 102.0(8) . .
O140 W34 O137 88.9(8) . .
O90 W34 O139 103.3(8) . .
O140 W34 O139 87.1(7) . .
O137 W34 O139 154.7(8) . .
O90 W34 O138 103.9(8) . .
O140 W34 O138 156.9(8) . .
O137 W34 O138 88.1(8) . .
O139 W34 O138 85.9(7) . .
O90 W34 O105 169.5(7) . .
O140 W34 O105 73.2(7) . .
O137 W34 O105 71.0(7) . .
O139 W34 O105 83.9(6) . .
O138 W34 O105 84.1(7) . .
O91 W35 O147 103.3(8) . .
O91 W35 O141 103.6(8) . .
O147 W35 O141 88.0(7) . .
O91 W35 O146 99.6(8) . .
O147 W35 O146 92.6(7) . .
O141 W35 O146 156.0(7) . .
O91 W35 O137 101.2(9) . .
O147 W35 O137 155.5(8) . .
O141 W35 O137 86.4(8) . .
O146 W35 O137 83.1(8) . .
O91 W35 O105 169.5(7) . .
O147 W35 O105 84.2(6) . .
O141 W35 O105 83.9(6) . .
O146 W35 O105 72.4(7) . .
O137 W35 O105 71.5(7) . .
O92 W36 O148 100.6(9) . .
O92 W36 O138 102.2(9) . .
O148 W36 O138 157.2(8) . .
O92 W36 O143 102.3(9) . .
O148 W36 O143 89.6(8) . .
O138 W36 O143 84.1(8) . .
O92 W36 O142 101.1(8) . .
O148 W36 O142 90.8(8) . .
O138 W36 O142 86.4(8) . .
O143 W36 O142 156.1(8) . .
O92 W36 O106 172.2(7) . .
O148 W36 O106 74.8(7) . .
O138 W36 O106 82.7(7) . .
O143 W36 O106 84.1(7) . .
O142 W36 O106 73.0(7) . .
O93 W37 O144 100.5(8) . .
O93 W37 O149 102.2(9) . .
O144 W37 O149 88.6(8) . .
O93 W37 O143 103.3(9) . .
O144 W37 O143 155.6(8) . .
O149 W37 O143 91.5(8) . .
O93 W37 O139 100.8(9) . .
O144 W37 O139 85.5(8) . .
O149 W37 O139 156.9(7) . .
O143 W37 O139 84.9(8) . .
O93 W37 O108 171.8(8) . .
O144 W37 O108 72.2(6) . .
O149 W37 O108 74.3(6) . .
O143 W37 O108 84.4(7) . .
O139 W37 O108 82.7(7) . .
O94 W38 O150 104.0(8) . .
O94 W38 O145 101.0(8) . .
O150 W38 O145 87.6(7) . .
O94 W38 O146 102.8(8) . .
O150 W38 O146 93.0(7) . .
O145 W38 O146 155.4(7) . .
O94 W38 O140 100.6(8) . .
O150 W38 O140 155.3(7) . .
O145 W38 O140 85.2(8) . .
O146 W38 O140 84.1(7) . .
O94 W38 O105 171.2(8) . .
O150 W38 O105 83.6(6) . .
O145 W38 O105 83.6(7) . .
O146 W38 O105 72.1(6) . .
O140 W38 O105 72.1(6) . .
O95 W39 O152 102.5(9) . .
O95 W39 O151 103.1(9) . .
O152 W39 O151 94.1(8) . .
O95 W39 O141 99.9(9) . .
O152 W39 O141 156.8(7) . .
O151 W39 O141 86.5(8) . .
O95 W39 O142 98.9(9) . .
O152 W39 O142 85.9(8) . .
O151 W39 O142 157.5(7) . .
O141 W39 O142 84.9(8) . .
O95 W39 O106 173.6(8) . .
O152 W39 O106 74.3(6) . .
O151 W39 O106 82.8(7) . .
O141 W39 O106 82.8(6) . .
O142 W39 O106 75.4(7) . .
O96 W40 O154 102.3(8) . .
O96 W40 O145 99.7(8) . .
O154 W40 O145 157.9(7) . .
O96 W40 O155 100.9(8) . .
O154 W40 O155 91.0(7) . .
O145 W40 O155 86.2(7) . .
O96 W40 O144 103.3(8) . .
O154 W40 O144 86.8(8) . .
O145 W40 O144 86.8(8) . .
O155 W40 O144 155.6(7) . .
O96 W40 O108 175.1(8) . .
O154 W40 O108 74.0(6) . .
O145 W40 O108 84.0(7) . .
O155 W40 O108 82.5(6) . .
O144 W40 O108 73.5(6) . .
O97 W41 O113 99.9(9) . .
O97 W41 O156 98.7(9) . .
O113 W41 O156 94.5(9) . .
O97 W41 O151 103.8(8) . .
O113 W41 O151 93.5(9) . .
O156 W41 O151 154.3(8) . .
O97 W41 O147 96.5(8) . .
O113 W41 O147 163.5(8) . .
O156 W41 O147 84.9(8) . .
O151 W41 O147 80.6(7) . .
O97 W41 O107 170.5(7) . .
O113 W41 O107 83.7(7) . .
O156 W41 O107 72.1(7) . .
O151 W41 O107 84.6(7) . .
O147 W41 O107 80.4(6) . .
O97 W41 K2 26.2(7) . .
O113 W41 K2 93.2(7) . .
O156 W41 K2 73.9(6) . .
O151 W41 K2 129.9(6) . .
O147 W41 K2 102.4(5) . .
O107 W41 K2 145.6(4) . .
O98 W42 O114 106.9(9) . .
O98 W42 O153 102.0(8) . .
O114 W42 O153 93.4(8) . .
O98 W42 O152 101.3(8) . .
O114 W42 O152 92.9(8) . .
O153 W42 O152 152.9(7) . .
O98 W42 O148 94.4(8) . .
O114 W42 O148 158.6(8) . .
O153 W42 O148 83.8(7) . .
O152 W42 O148 80.9(7) . .
O98 W42 O106 164.3(8) . .
O114 W42 O106 87.2(7) . .
O153 W42 O106 83.6(7) . .
O152 W42 O106 70.5(6) . .
O148 W42 O106 71.4(6) . .
O115 W43 O99 104.6(10) . .
O115 W43 O153 93.8(8) . .
O99 W43 O153 103.2(9) . .
O115 W43 O154 90.9(8) . .
O99 W43 O154 100.7(8) . .
O153 W43 O154 153.6(7) . .
O115 W43 O149 158.8(8) . .
O99 W43 O149 96.3(9) . .
O153 W43 O149 84.8(7) . .
O154 W43 O149 81.5(7) . .
O115 W43 O108 87.1(7) . .
O99 W43 O108 165.7(8) . .
O153 W43 O108 83.8(7) . .
O154 W43 O108 70.5(6) . .
O149 W43 O108 71.7(6) . .
O100 W44 O116 101.6(9) . .
O100 W44 O155 100.2(8) . .
O116 W44 O155 94.1(7) . .
O100 W44 O156 102.9(9) . .
O116 W44 O156 94.1(8) . .
O155 W44 O156 153.3(8) . .
O100 W44 O150 95.4(8) . .
O116 W44 O150 163.0(7) . .
O155 W44 O150 81.9(7) . .
O156 W44 O150 82.8(7) . .
O100 W44 O107 172.5(8) . .
O116 W44 O107 84.0(7) . .
O155 W44 O107 84.1(6) . .
O156 W44 O107 71.5(7) . .
O150 W44 O107 79.2(6) . .
O157 W45 O196 101.3(10) . .
O157 W45 O195 102.5(9) . .
O196 W45 O195 89.0(9) . .
O157 W45 O197 103.3(9) . .
O196 W45 O197 81.3(9) . .
O195 W45 O197 153.8(8) . .
O157 W45 O198 104.1(9) . .
O196 W45 O198 154.2(9) . .
O195 W45 O198 90.0(8) . .
O197 W45 O198 88.4(8) . .
O157 W45 O179 173.2(8) . .
O196 W45 O179 84.2(8) . .
O195 W45 O179 73.3(7) . .
O197 W45 O179 81.5(7) . .
O198 W45 O179 70.9(6) . .
O158 W46 O205 103.3(8) . .
O158 W46 O199 103.9(9) . .
O205 W46 O199 90.3(8) . .
O158 W46 O204 100.4(8) . .
O205 W46 O204 91.3(8) . .
O199 W46 O204 154.6(8) . .
O158 W46 O195 101.6(9) . .
O205 W46 O195 155.1(8) . .
O199 W46 O195 83.2(8) . .
O204 W46 O195 84.9(8) . .
O158 W46 O179 170.0(7) . .
O205 W46 O179 84.7(7) . .
O199 W46 O179 81.7(7) . .
O204 W46 O179 73.2(7) . .
O195 W46 O179 70.6(7) . .
O159 W47 O206 101.9(9) . .
O159 W47 O200 99.6(9) . .
O206 W47 O200 88.4(8) . .
O159 W47 O201 103.6(9) . .
O206 W47 O201 90.2(7) . .
O200 W47 O201 156.5(8) . .
O159 W47 O196 101.8(10) . .
O206 W47 O196 156.3(9) . .
O200 W47 O196 88.4(9) . .
O201 W47 O196 83.6(8) . .
O159 W47 O180 171.1(8) . .
O206 W47 O180 73.2(7) . .
O200 W47 O180 73.1(7) . .
O201 W47 O180 84.0(7) . .
O196 W47 O180 83.3(8) . .
O160 W48 O201 100.2(10) . .
O160 W48 O207 103.4(10) . .
O201 W48 O207 89.1(8) . .
O160 W48 O197 103.0(10) . .
O201 W48 O197 83.7(8) . .
O207 W48 O197 153.5(8) . .
O160 W48 O202 102.3(10) . .
O201 W48 O202 157.3(8) . .
O207 W48 O202 87.9(9) . .
O197 W48 O202 89.1(8) . .
O160 W48 O182 172.7(10) . .
O201 W48 O182 85.0(7) . .
O207 W48 O182 71.4(8) . .
O197 W48 O182 82.6(7) . .
O202 W48 O182 72.8(7) . .
O161 W49 O208 105.6(9) . .
O161 W49 O203 101.2(8) . .
O208 W49 O203 87.3(8) . .
O161 W49 O198 98.6(9) . .
O208 W49 O198 155.7(8) . .
O203 W49 O198 87.6(7) . .
O161 W49 O204 100.6(9) . .
O208 W49 O204 91.1(8) . .
O203 W49 O204 157.8(8) . .
O198 W49 O204 84.8(7) . .
O161 W49 O179 168.6(8) . .
O208 W49 O179 84.6(7) . .
O203 W49 O179 84.1(7) . .
O198 W49 O179 71.3(7) . .
O204 W49 O179 73.7(7) . .
O162 W50 O209 103.1(8) . .
O162 W50 O210 101.5(9) . .
O209 W50 O210 91.0(8) . .
O162 W50 O199 101.5(9) . .
O209 W50 O199 87.2(8) . .
O210 W50 O199 156.7(8) . .
O162 W50 O200 100.1(9) . .
O209 W50 O200 156.5(8) . .
O210 W50 O200 88.2(8) . .
O199 W50 O200 84.4(8) . .
O162 W50 O180 172.7(8) . .
O209 W50 O180 82.8(7) . .
O210 W50 O180 73.7(7) . .
O199 W50 O180 83.1(7) . .
O200 W50 O180 74.5(7) . .
O163 W51 O213 102.1(8) . .
O163 W51 O212 104.3(9) . .
O213 W51 O212 91.8(7) . .
O163 W51 O202 101.9(8) . .
O213 W51 O202 155.7(8) . .
O212 W51 O202 85.6(8) . .
O163 W51 O203 100.2(8) . .
O213 W51 O203 83.9(7) . .
O212 W51 O203 155.4(7) . .
O202 W51 O203 88.4(8) . .
O163 W51 O182 174.0(8) . .
O213 W51 O182 81.2(7) . .
O212 W51 O182 70.3(7) . .
O202 W51 O182 75.2(7) . .
O203 W51 O182 85.1(7) . .
O164 W52 O187 100.1(9) . .
O164 W52 O214 100.3(9) . .
O187 W52 O214 95.5(8) . .
O164 W52 O209 102.2(8) . .
O187 W52 O209 95.0(8) . .
O214 W52 O209 153.0(7) . .
O164 W52 O205 95.1(8) . .
O187 W52 O205 164.8(7) . .
O214 W52 O205 82.6(7) . .
O209 W52 O205 80.8(7) . .
O164 W52 O181 172.9(8) . .
O187 W52 O181 84.2(7) . .
O214 W52 O181 73.5(7) . .
O209 W52 O181 82.9(6) . .
O205 W52 O181 80.8(6) . .
O165 W53 O188 104.0(9) . .
O165 W53 O211 103.3(9) . .
O188 W53 O211 91.7(8) . .
O165 W53 O210 101.8(9) . .
O188 W53 O210 91.9(8) . .
O211 W53 O210 153.0(8) . .
O165 W53 O206 96.3(9) . .
O188 W53 O206 159.7(8) . .
O211 W53 O206 85.2(7) . .
O210 W53 O206 82.3(7) . .
O165 W53 O180 166.2(9) . .
O188 W53 O180 88.1(7) . .
O211 W53 O180 82.8(7) . .
O210 W53 O180 70.6(7) . .
O206 W53 O180 71.6(6) . .
O166 W54 O189 105.0(9) . .
O166 W54 O211 103.5(9) . .
O189 W54 O211 93.4(8) . .
O166 W54 O212 102.5(9) . .
O189 W54 O212 92.4(8) . .
O211 W54 O212 150.9(8) . .
O166 W54 O207 96.9(9) . .
O189 W54 O207 157.7(9) . .
O211 W54 O207 85.5(8) . .
O212 W54 O207 78.4(8) . .
O166 W54 O182 165.3(8) . .
O189 W54 O182 87.4(8) . .
O211 W54 O182 83.2(7) . .
O212 W54 O182 68.6(7) . .
O207 W54 O182 70.4(7) . .
O167 W55 O190 102.3(9) . .
O167 W55 O214 100.2(8) . .
O190 W55 O214 94.6(8) . .
O167 W55 O213 102.6(8) . .
O190 W55 O213 94.7(8) . .
O214 W55 O213 152.9(7) . .
O167 W55 O208 93.3(8) . .
O190 W55 O208 164.4(8) . .
O214 W55 O208 82.8(7) . .
O213 W55 O208 81.4(7) . .
O167 W55 O181 171.6(7) . .
O190 W55 O181 83.8(7) . .
O214 W55 O181 73.3(7) . .
O213 W55 O181 82.4(6) . .
O208 W55 O181 80.7(6) . .
O167 W55 K3 66.1(7) . .
O190 W55 K3 47.3(6) . .
O214 W55 K3 72.9(7) . .
O213 W55 K3 130.3(7) . .
O208 W55 K3 143.9(6) . .
O181 W55 K3 115.9(5) . .
O168 W56 O215 99.9(11) . .
O168 W56 O218 99.7(10) . .
O215 W56 O218 84.4(10) . .
O168 W56 O217 102.4(10) . .
O215 W56 O217 157.6(10) . .
O218 W56 O217 89.7(10) . .
O168 W56 O216 104.3(10) . .
O215 W56 O216 92.7(10) . .
O218 W56 O216 156.0(9) . .
O217 W56 O216 84.0(9) . .
O168 W56 O183 170.2(9) . .
O215 W56 O183 73.7(9) . .
O218 W56 O183 72.6(8) . .
O217 W56 O183 83.9(8) . .
O216 W56 O183 83.7(8) . .
O169 W57 O225 104.9(11) . .
O169 W57 O219 102.0(11) . .
O225 W57 O219 88.0(10) . .
O169 W57 O224 99.7(11) . .
O225 W57 O224 90.9(9) . .
O219 W57 O224 157.9(9) . .
O169 W57 O215 97.7(12) . .
O225 W57 O215 157.2(10) . .
O219 W57 O215 90.2(10) . .
O224 W57 O215 82.4(9) . .
O169 W57 O183 169.4(9) . .
O225 W57 O183 84.0(8) . .
O219 W57 O183 83.9(8) . .
O224 W57 O183 74.0(8) . .
O215 W57 O183 73.2(9) . .
O170 W58 O216 102.0(11) . .
O170 W58 O226 101.7(11) . .
O216 W58 O226 156.3(10) . .
O170 W58 O220 101.1(11) . .
O216 W58 O220 86.2(10) . .
O226 W58 O220 89.1(10) . .
O170 W58 O221 102.8(11) . .
O216 W58 O221 85.2(9) . .
O226 W58 O221 89.8(9) . .
O220 W58 O221 155.8(10) . .
O170 W58 O184 171.1(9) . .
O216 W58 O184 83.4(9) . .
O226 W58 O184 73.1(9) . .
O220 W58 O184 72.0(9) . .
O221 W58 O184 84.6(8) . .
O171 W59 O217 99.3(11) . .
O171 W59 O227 104.6(11) . .
O217 W59 O227 156.0(10) . .
O171 W59 O222 99.4(10) . .
O217 W59 O222 85.3(10) . .
O227 W59 O222 88.5(9) . .
O171 W59 O221 104.1(11) . .
O217 W59 O221 84.9(10) . .
O227 W59 O221 91.5(9) . .
O222 W59 O221 155.7(9) . .
O171 W59 O186 170.4(9) . .
O217 W59 O186 84.3(8) . .
O227 W59 O186 71.8(8) . .
O222 W59 O186 71.9(7) . .
O221 W59 O186 85.0(8) . .
O172 W60 O228 101.3(10) . .
O172 W60 O223 107.2(9) . .
O228 W60 O223 89.4(8) . .
O172 W60 O218 101.0(10) . .
O228 W60 O218 157.4(9) . .
O223 W60 O218 87.2(9) . .
O172 W60 O224 96.7(10) . .
O228 W60 O224 88.4(8) . .
O223 W60 O224 156.0(8) . .
O218 W60 O224 85.8(9) . .
O172 W60 O183 169.3(9) . .
O228 W60 O183 83.6(8) . .
O223 W60 O183 82.2(7) . .
O218 W60 O183 73.8(8) . .
O224 W60 O183 73.9(8) . .
O173 W61 O230 100.6(10) . .
O173 W61 O220 101.3(10) . .
O230 W61 O220 86.4(10) . .
O173 W61 O219 102.4(10) . .
O230 W61 O219 156.9(9) . .
O220 W61 O219 87.2(10) . .
O173 W61 O229 102.9(10) . .
O230 W61 O229 90.4(9) . .
O220 W61 O229 155.7(9) . .
O219 W61 O229 86.4(9) . .
O173 W61 O184 171.2(10) . .
O230 W61 O184 72.7(8) . .
O220 W61 O184 73.0(9) . .
O219 W61 O184 84.2(8) . .
O229 W61 O184 83.1(8) . .
O174 W62 O232 98.0(9) . .
O174 W62 O223 104.1(9) . .
O232 W62 O223 157.9(8) . .
O174 W62 O222 105.9(9) . .
O232 W62 O222 87.8(9) . .
O223 W62 O222 86.0(8) . .
O174 W62 O233 100.4(9) . .
O232 W62 O233 90.3(9) . .
O223 W62 O233 85.9(8) . .
O222 W62 O233 153.6(8) . .
O174 W62 O186 172.4(8) . .
O232 W62 O186 74.6(8) . .
O223 W62 O186 83.3(7) . .
O222 W62 O186 72.5(7) . .
O233 W62 O186 81.6(7) . .
O175 W63 O191 99.5(9) . .
O175 W63 O229 104.3(9) . .
O191 W63 O229 93.7(9) . .
O175 W63 O234 97.7(9) . .
O191 W63 O234 94.4(9) . .
O229 W63 O234 155.0(8) . .
O175 W63 O225 96.2(9) . .
O191 W63 O225 164.2(8) . .
O229 W63 O225 81.2(8) . .
O234 W63 O225 84.6(9) . .
O175 W63 O185 169.8(8) . .
O191 W63 O185 84.0(7) . .
O229 W63 O185 84.9(7) . .
O234 W63 O185 72.5(8) . .
O225 W63 O185 80.7(7) . .
O192 W64 O176 105.6(10) . .
O192 W64 O231 92.8(9) . .
O176 W64 O231 102.6(10) . .
O192 W64 O230 91.8(9) . .
O176 W64 O230 101.4(10) . .
O231 W64 O230 153.4(9) . .
O192 W64 O226 157.7(9) . .
O176 W64 O226 96.6(10) . .
O231 W64 O226 84.1(9) . .
O230 W64 O226 81.7(9) . .
O192 W64 O184 86.8(8) . .
O176 W64 O184 166.0(10) . .
O231 W64 O184 82.9(8) . .
O230 W64 O184 71.2(8) . .
O226 W64 O184 71.0(8) . .
O177 W65 O193 104.7(10) . .
O177 W65 O231 105.0(10) . .
O193 W65 O231 95.1(9) . .
O177 W65 O232 100.1(9) . .
O193 W65 O232 89.1(9) . .
O231 W65 O232 152.5(9) . .
O177 W65 O227 97.1(10) . .
O193 W65 O227 157.3(9) . .
O231 W65 O227 85.1(8) . .
O232 W65 O227 80.9(8) . .
O177 W65 O186 165.9(8) . .
O193 W65 O186 87.0(8) . .
O231 W65 O186 81.3(8) . .
O232 W65 O186 71.8(7) . .
O227 W65 O186 70.5(8) . .
O178 W66 O194 101.1(9) . .
O178 W66 O233 102.3(8) . .
O194 W66 O233 94.3(8) . .
O178 W66 O234 99.8(9) . .
O194 W66 O234 93.0(8) . .
O233 W66 O234 154.9(9) . .
O178 W66 O228 93.0(8) . .
O194 W66 O228 165.8(8) . .
O233 W66 O228 84.4(8) . .
O234 W66 O228 82.8(8) . .
O178 W66 O185 171.4(8) . .
O194 W66 O185 85.2(7) . .
O233 W66 O185 82.9(7) . .
O234 W66 O185 73.8(8) . .
O228 W66 O185 80.6(7) . .
O178 W66 K3 64.9(7) . .
O194 W66 K3 47.2(7) . .
O233 W66 K3 129.4(8) . .
O234 W66 K3 71.3(8) . .
O228 W66 K3 141.3(7) . .
O185 W66 K3 117.1(5) . .
O36 La1 O35 74.1(5) . .
O36 La1 O32 79.1(5) . .
O35 La1 O32 149.7(5) . .
O36 La1 O33 71.1(5) . .
O35 La1 O33 89.2(5) . .
O32 La1 O33 68.6(5) . .
O36 La1 O31 150.1(6) . .
O35 La1 O31 134.3(6) . .
O32 La1 O31 75.0(5) . .
O33 La1 O31 111.8(5) . .
O36 La1 O37 70.7(6) . .
O35 La1 O37 114.2(6) . .
O32 La1 O37 68.6(6) . .
O33 La1 O37 126.5(6) . .
O31 La1 O37 86.0(6) . .
O36 La1 O38 111.2(5) . .
O35 La1 O38 71.7(5) . .
O32 La1 O38 132.8(5) . .
O33 La1 O38 158.5(5) . .
O31 La1 O38 77.3(5) . .
O37 La1 O38 72.1(5) . .
O36 La1 O34 132.9(6) . .
O35 La1 O34 77.8(6) . .
O32 La1 O34 112.0(6) . .
O33 La1 O34 71.5(6) . .
O31 La1 O34 71.9(6) . .
O37 La1 O34 156.4(6) . .
O38 La1 O34 94.3(6) . .
O110 La2 O114 79.1(6) . .
O110 La2 O111 69.8(6) . .
O114 La2 O111 75.3(6) . .
O110 La2 O115 75.8(6) . .
O114 La2 O115 70.1(6) . .
O111 La2 O115 134.9(6) . .
O110 La2 O109 74.2(6) . .
O114 La2 O109 145.4(6) . .
O111 La2 O109 114.2(6) . .
O115 La2 O109 82.3(6) . .
O110 La2 O116 139.0(5) . .
O114 La2 O116 114.5(6) . .
O111 La2 O116 149.4(6) . .
O115 La2 O116 73.6(6) . .
O109 La2 O116 75.1(6) . .
O110 La2 O112 114.0(6) . .
O114 La2 O112 139.0(5) . .
O111 La2 O112 73.9(6) . .
O115 La2 O112 149.1(6) . .
O109 La2 O112 73.3(6) . .
O116 La2 O112 81.9(5) . .
O110 La2 O113 147.2(6) . .
O114 La2 O113 75.3(6) . .
O111 La2 O113 84.1(6) . .
O115 La2 O113 113.2(6) . .
O109 La2 O113 136.7(6) . .
O116 La2 O113 71.7(6) . .
O112 La2 O113 75.2(6) . .
O193 La3 O192 71.4(6) . .
O193 La3 O188 73.4(6) . .
O192 La3 O188 78.9(6) . .
O193 La3 O189 132.8(7) . .
O192 La3 O189 74.4(6) . .
O188 La3 O189 68.9(6) . .
O193 La3 O190 149.2(6) . .
O192 La3 O190 138.5(6) . .
O188 La3 O190 114.0(6) . .
O189 La3 O190 74.5(6) . .
O193 La3 O194 73.6(6) . .
O192 La3 O194 113.1(6) . .
O188 La3 O194 138.5(5) . .
O189 La3 O194 151.6(6) . .
O190 La3 O194 84.1(6) . .
O193 La3 O191 113.9(6) . .
O192 La3 O191 73.2(6) . .
O188 La3 O191 146.1(6) . .
O189 La3 O191 85.2(6) . .
O190 La3 O191 77.5(6) . .
O194 La3 O191 71.9(6) . .
O193 La3 O187 82.7(6) . .
O192 La3 O187 147.8(6) . .
O188 La3 O187 75.5(6) . .
O189 La3 O187 113.2(6) . .
O190 La3 O187 71.2(6) . .
O194 La3 O187 75.9(6) . .
O191 La3 O187 136.8(6) . .
O193 La3 K3 112.0(5) . .
O192 La3 K3 138.7(6) . .
O188 La3 K3 142.4(6) . .
O189 La3 K3 115.1(5) . .
O190 La3 K3 43.3(4) . .
O194 La3 K3 40.8(4) . .
O191 La3 K3 68.1(6) . .
O187 La3 K3 68.7(6) . .
O287 K1 O19 91.1(13) . .
O287 K1 O248 100.1(13) . .
O19 K1 O248 93.9(9) . .
O287 K1 O235 163.7(13) . .
O19 K1 O235 90.8(8) . .
O248 K1 O235 95.9(9) . .
O287 K1 O249 90.3(13) . .
O19 K1 O249 176.9(9) . .
O248 K1 O249 88.5(9) . .
O235 K1 O249 87.1(8) . .
O287 K1 O252 82.7(13) . .
O19 K1 O252 92.6(9) . .
O248 K1 O252 172.8(11) . .
O235 K1 O252 81.1(9) . .
O249 K1 O252 84.8(9) . .
O287 K1 C8 172.0(13) . .
O19 K1 C8 96.9(8) . .
O248 K1 C8 78.7(9) . .
O235 K1 C8 17.9(7) . .
O249 K1 C8 81.8(8) . .
O252 K1 C8 97.6(9) . .
O287 K1 C71 98.9(13) . .
O19 K1 C71 105.5(9) . .
O248 K1 C71 152.5(10) . .
O235 K1 C71 65.1(9) . .
O249 K1 C71 71.6(9) . .
O252 K1 C71 20.9(9) . .
C8 K1 C71 79.7(9) . .
O287 K1 O262 118.8(12) . .
O19 K1 O262 114.8(8) . .
O248 K1 O262 129.4(8) . .
O235 K1 O262 46.4(6) . .
O249 K1 O262 62.2(7) . .
O252 K1 O262 44.4(8) . .
C8 K1 O262 58.2(7) . .
C71 K1 O262 23.6(7) . .
O287 K1 C1 99.7(13) . .
O19 K1 C1 169.2(8) . .
O248 K1 C1 83.7(8) . .
O235 K1 C1 79.0(7) . .
O249 K1 C1 9.9(7) . .
O252 K1 C1 89.3(9) . .
C8 K1 C1 72.3(7) . .
C71 K1 C1 73.6(9) . .
O262 K1 C1 60.3(6) . .
O287 K1 W19 94.6(12) . .
O19 K1 W19 17.0(5) . .
O248 K1 W19 109.5(7) . .
O235 K1 W19 82.9(6) . .
O249 K1 W19 160.1(7) . .
O252 K1 W19 76.6(8) . .
C8 K1 W19 93.3(6) . .
C71 K1 W19 88.5(8) . .
O262 K1 W19 98.8(5) . .
C1 K1 W19 158.6(6) . .
O236 K2 O291 171.1(14) . .
O236 K2 O264 88.9(10) . 1_455
O291 K2 O264 84.8(12) . 1_455
O236 K2 O309 94.8(13) . 1_545
O291 K2 O309 78.4(14) . 1_545
O264 K2 O309 84.7(13) 1_455 1_545
O236 K2 O237 97.0(9) . .
O291 K2 O237 89.3(11) . .
O264 K2 O237 90.5(9) 1_455 .
O309 K2 O237 167.2(13) 1_545 .
O236 K2 O97 92.3(10) . .
O291 K2 O97 95.0(11) . .
O264 K2 O97 171.2(10) 1_455 .
O309 K2 O97 103.9(13) 1_545 .
O237 K2 O97 80.6(8) . .
O236 K2 C39 79.0(9) . .
O291 K2 C39 106.6(12) . .
O264 K2 C39 85.1(9) 1_455 .
O309 K2 C39 168.2(13) 1_545 .
O237 K2 C39 18.7(7) . .
O97 K2 C39 86.5(8) . .
O236 K2 C67 81.2(10) . 1_455
O291 K2 C67 93.5(12) . 1_455
O264 K2 C67 12.4(9) 1_455 1_455
O309 K2 C67 95.0(13) 1_545 1_455
O237 K2 C67 81.9(9) . 1_455
O97 K2 C67 160.5(9) . 1_455
C39 K2 C67 74.2(9) . 1_455
O236 K2 W41 110.1(8) . .
O291 K2 W41 77.3(10) . .
O264 K2 W41 158.5(8) 1_455 .
O309 K2 W41 102.9(11) 1_545 .
O237 K2 W41 77.7(6) . .
O97 K2 W41 17.9(5) . .
C39 K2 W41 88.8(6) . .
C67 K2 W41 157.7(8) 1_455 .
O194 K3 O263 105.1(9) . .
O194 K3 O190 70.6(6) . .
O263 K3 O190 160.5(14) . .
O194 K3 O301 67.3(9) . .
O263 K3 O301 63.0(10) . .
O190 K3 O301 98.5(10) . .
O194 K3 O238 102.1(8) . .
O263 K3 O238 133.8(12) . .
O190 K3 O238 64.9(6) . .
O301 K3 O238 163.1(10) . .
O194 K3 O178 49.4(5) . .
O263 K3 O178 60.7(8) . .
O190 K3 O178 119.7(7) . .
O301 K3 O178 66.5(8) . .
O238 K3 O178 117.5(9) . .
O194 K3 W66 27.2(4) . .
O263 K3 W66 87.0(7) . .
O190 K3 W66 94.4(6) . .
O301 K3 W66 75.0(7) . .
O238 K3 W66 101.7(7) . .
O178 K3 W66 26.3(3) . .
O194 K3 W55 92.9(6) . .
O263 K3 W55 142.4(11) . .
O190 K3 W55 26.0(4) . .
O301 K3 W55 95.7(9) . .
O238 K3 W55 71.0(5) . .
O178 K3 W55 141.8(7) . .
W66 K3 W55 118.9(5) . .
O194 K3 La3 35.1(4) . .
O263 K3 La3 137.6(10) . .
O190 K3 La3 35.5(4) . .
O301 K3 La3 82.3(8) . .
O238 K3 La3 81.9(5) . .
O178 K3 La3 84.3(5) . .
W66 K3 La3 59.7(3) . .
W55 K3 La3 59.2(2) . .
O25 P1 O26 109.7(10) . .
O25 P1 O23 110.5(10) . .
O26 P1 O23 109.7(9) . .
O25 P1 O24 109.1(9) . .
O26 P1 O24 109.8(10) . .
O23 P1 O24 108.0(10) . .
O29 P2 O30 111.4(10) . .
O29 P2 O28 109.8(9) . .
O30 P2 O28 109.1(10) . .
O29 P2 O27 111.2(10) . .
O30 P2 O27 107.9(9) . .
O28 P2 O27 107.3(10) . .
O103 P3 O101 113.0(10) . .
O103 P3 O104 108.2(10) . .
O101 P3 O104 108.1(10) . .
O103 P3 O102 111.3(9) . .
O101 P3 O102 107.6(10) . .
O104 P3 O102 108.4(10) . .
O106 P4 O107 111.8(9) . .
O106 P4 O108 108.4(10) . .
O107 P4 O108 110.8(10) . .
O106 P4 O105 108.0(10) . .
O107 P4 O105 109.4(10) . .
O108 P4 O105 108.4(9) . .
O181 P5 O180 110.0(10) . .
O181 P5 O179 110.8(10) . .
O180 P5 O179 109.5(10) . .
O181 P5 O182 110.2(10) . .
O180 P5 O182 107.5(10) . .
O179 P5 O182 108.7(9) . .
O185 P6 O183 107.6(12) . .
O185 P6 O186 110.1(11) . .
O183 P6 O186 110.3(11) . .
O185 P6 O184 112.8(11) . .
O183 P6 O184 109.6(12) . .
O186 P6 O184 106.5(12) . .
W19 O19 K1 140.0(11) . .
P1 O23 W1 129.0(11) . .
P1 O23 W5 123.0(10) . .
W1 O23 W5 89.9(6) . .
P1 O23 W2 124.7(10) . .
W1 O23 W2 89.8(6) . .
W5 O23 W2 88.8(6) . .
P1 O24 W6 126.4(9) . .
P1 O24 W9 125.1(9) . .
W6 O24 W9 90.5(5) . .
P1 O24 W3 124.9(9) . .
W6 O24 W3 89.0(6) . .
W9 O24 W3 89.6(5) . .
P1 O25 W11 128.0(9) . .
P1 O25 W8 130.1(10) . .
W11 O25 W8 89.7(6) . .
P1 O26 W7 127.2(9) . .
P1 O26 W10 125.9(8) . .
W7 O26 W10 90.6(5) . .
P1 O26 W4 124.0(9) . .
W7 O26 W4 88.0(5) . .
W10 O26 W4 89.3(5) . .
P2 O27 W13 123.6(9) . .
P2 O27 W12 128.8(10) . .
W13 O27 W12 90.8(6) . .
P2 O27 W16 123.3(9) . .
W13 O27 W16 89.2(6) . .
W12 O27 W16 90.0(5) . .
P2 O28 W17 127.2(10) . .
P2 O28 W20 124.0(10) . .
W17 O28 W20 90.0(5) . .
P2 O28 W14 126.4(9) . .
W17 O28 W14 88.1(6) . .
W20 O28 W14 89.3(6) . .
P2 O29 W19 130.0(9) . .
P2 O29 W22 127.8(9) . .
W19 O29 W22 89.6(5) . .
P2 O30 W18 126.9(9) . .
P2 O30 W21 125.1(8) . .
W18 O30 W21 89.4(5) . .
P2 O30 W15 126.7(9) . .
W18 O30 W15 87.8(5) . .
W21 O30 W15 88.7(5) . .
W8 O31 La1 139.8(8) . .
W9 O32 La1 160.0(9) . .
W10 O33 La1 154.0(9) . .
W11 O34 La1 138.4(10) . .
W19 O35 La1 138.6(8) . .
W20 O36 La1 156.9(9) . .
W21 O37 La1 152.9(10) . .
W22 O38 La1 138.9(8) . .
W1 O39 W2 125.6(10) . .
W3 O40 W1 155.1(11) . .
W4 O41 W1 154.1(9) . .
W5 O42 W1 126.7(10) . .
W6 O43 W2 149.0(13) . .
W6 O44 W3 125.0(10) . .
W4 O45 W3 151.9(11) . .
W7 O46 W4 127.0(10) . .
W5 O47 W7 150.8(10) . .
W5 O48 W2 126.2(11) . .
W2 O49 W8 150.0(12) . .
W3 O50 W9 126.2(10) . .
W4 O51 W10 127.4(10) . .
W5 O52 W11 155.4(12) . .
W6 O53 W8 156.6(11) . .
W6 O54 W9 125.8(9) . .
W10 O55 W9 145.9(10) . .
W10 O56 W7 124.2(9) . .
W7 O57 W11 155.0(11) . .
W11 O58 W8 124.2(11) . .
W12 O59 W13 124.2(11) . .
W12 O60 W14 150.9(11) . .
W12 O61 W15 153.0(10) . .
W12 O62 W16 125.4(10) . .
W13 O63 W17 149.6(10) . .
W17 O64 W14 121.4(10) . .
W15 O65 W14 153.4(11) . .
W15 O66 W18 124.8(9) . .
W18 O67 W16 146.6(10) . .
W16 O68 W13 123.9(10) . .
W13 O69 W19 152.1(10) . .
W14 O70 W20 127.9(10) . .
W15 O71 W21 127.6(9) . .
W16 O72 W22 148.4(9) . .
W17 O73 W19 157.1(10) . .
W17 O74 W20 123.4(8) . .
W20 O75 W21 145.5(11) . .
W18 O76 W21 125.0(9) . .
W18 O77 W22 152.9(11) . .
W19 O78 W22 121.1(9) . .
W41 O97 K2 135.8(11) . .
P3 O101 W23 131.4(10) . .
P3 O101 W27 123.9(10) . .
W23 O101 W27 89.6(6) . .
P3 O101 W24 122.9(9) . .
W23 O101 W24 89.1(6) . .
W27 O101 W24 87.2(6) . .
P3 O102 W28 126.5(10) . .
P3 O102 W31 123.9(10) . .
W28 O102 W31 90.4(5) . .
P3 O102 W25 125.4(9) . .
W28 O102 W25 89.4(6) . .
W31 O102 W25 90.1(6) . .
P3 O103 W33 130.1(9) . .
P3 O103 W30 126.4(9) . .
W33 O103 W30 89.6(5) . .
P3 O104 W29 125.7(10) . .
P3 O104 W32 126.6(9) . .
W29 O104 W32 89.9(6) . .
P3 O104 W26 125.9(10) . .
W29 O104 W26 86.7(5) . .
W32 O104 W26 89.9(6) . .
P4 O105 W38 123.9(9) . .
P4 O105 W35 123.7(8) . .
W38 O105 W35 89.9(6) . .
P4 O105 W34 127.7(9) . .
W38 O105 W34 90.4(5) . .
W35 O105 W34 90.2(6) . .
P4 O106 W39 127.6(9) . .
P4 O106 W42 125.4(9) . .
W39 O106 W42 88.3(5) . .
P4 O106 W36 127.4(9) . .
W39 O106 W36 87.3(5) . .
W42 O106 W36 88.0(5) . .
P4 O107 W44 129.5(9) . .
P4 O107 W41 128.0(9) . .
W44 O107 W41 90.4(5) . .
P4 O108 W40 126.0(10) . .
P4 O108 W43 125.2(9) . .
W40 O108 W43 89.5(5) . .
P4 O108 W37 126.9(10) . .
W40 O108 W37 87.9(5) . .
W43 O108 W37 89.4(5) . .
W30 O109 La2 138.2(9) . .
W31 O110 La2 160.2(9) . .
W32 O111 La2 154.5(11) . .
W33 O112 La2 137.6(9) . .
W41 O113 La2 139.4(9) . .
W42 O114 La2 157.5(9) . .
W43 O115 La2 156.1(10) . .
W44 O116 La2 138.4(9) . .
W23 O117 W24 121.2(10) . .
W23 O118 W25 152.6(10) . .
W23 O119 W26 153.1(9) . .
W23 O120 W27 124.8(8) . .
W28 O121 W24 147.0(11) . .
W28 O122 W25 123.8(10) . .
W26 O123 W25 151.8(11) . .
W29 O124 W26 124.2(10) . .
W27 O125 W29 151.0(10) . .
W27 O126 W24 126.6(10) . .
W24 O127 W30 152.7(11) . .
W25 O128 W31 127.6(10) . .
W26 O129 W32 125.3(9) . .
W27 O130 W33 150.5(10) . .
W28 O131 W30 156.1(10) . .
W28 O132 W31 127.0(10) . .
W32 O133 W31 142.5(11) . .
W29 O134 W32 125.3(9) . .
W29 O135 W33 154.5(11) . .
W30 O136 W33 124.7(9) . .
W35 O137 W34 127.2(11) . .
W36 O138 W34 151.4(10) . .
W37 O139 W34 150.5(9) . .
W34 O140 W38 124.0(9) . .
W35 O141 W39 148.3(10) . .
W36 O142 W39 123.7(10) . .
W36 O143 W37 153.7(12) . .
W37 O144 W40 126.1(9) . .
W40 O145 W38 149.0(10) . .
W35 O146 W38 125.3(9) . .
W35 O147 W41 152.8(9) . .
W36 O148 W42 125.6(9) . .
W37 O149 W43 124.7(9) . .
W38 O150 W44 152.7(9) . .
W39 O151 W41 154.2(10) . .
W39 O152 W42 126.7(9) . .
W42 O153 W43 143.4(10) . .
W40 O154 W43 126.0(9) . .
W44 O155 W40 154.4(10) . .
W41 O156 W44 123.4(11) . .
W66 O178 K3 88.8(7) . .
P5 O179 W45 128.8(10) . .
P5 O179 W49 124.0(10) . .
W45 O179 W49 90.2(6) . .
P5 O179 W46 123.2(9) . .
W45 O179 W46 89.7(6) . .
W49 O179 W46 89.5(6) . .
P5 O180 W50 125.3(10) . .
P5 O180 W53 126.4(11) . .
W50 O180 W53 90.2(6) . .
P5 O180 W47 125.3(10) . .
W50 O180 W47 88.0(6) . .
W53 O180 W47 89.9(6) . .
P5 O181 W52 128.8(10) . .
P5 O181 W55 128.1(9) . .
W52 O181 W55 89.8(6) . .
P5 O182 W51 125.5(10) . .
P5 O182 W54 125.7(9) . .
W51 O182 W54 90.9(6) . .
P5 O182 W48 125.0(10) . .
W51 O182 W48 87.7(5) . .
W54 O182 W48 90.7(6) . .
P6 O183 W60 125.8(12) . .
P6 O183 W57 125.2(11) . .
W60 O183 W57 90.0(7) . .
P6 O183 W56 125.9(12) . .
W60 O183 W56 89.3(6) . .
W57 O183 W56 89.2(7) . .
P6 O184 W64 125.0(13) . .
P6 O184 W61 124.5(13) . .
W64 O184 W61 90.2(7) . .
P6 O184 W58 127.2(12) . .
W64 O184 W58 90.6(7) . .
W61 O184 W58 88.0(7) . .
P6 O185 W66 130.4(10) . .
P6 O185 W63 127.4(11) . .
W66 O185 W63 90.4(7) . .
P6 O186 W62 124.5(11) . .
P6 O186 W65 126.7(10) . .
W62 O186 W65 89.8(6) . .
P6 O186 W59 126.3(11) . .
W62 O186 W59 87.3(6) . .
W65 O186 W59 90.2(6) . .
W52 O187 La3 138.9(8) . .
W53 O188 La3 159.9(9) . .
W54 O189 La3 156.6(10) . .
W55 O190 La3 138.7(9) . .
W55 O190 K3 106.7(8) . .
La3 O190 K3 101.2(6) . .
W63 O191 La3 138.6(9) . .
W64 O192 La3 157.3(11) . .
W65 O193 La3 152.1(11) . .
W66 O194 La3 137.0(9) . .
W66 O194 K3 105.6(9) . .
La3 O194 K3 104.1(6) . .
W45 O195 W46 126.1(11) . .
W45 O196 W47 154.7(14) . .
W48 O197 W45 157.6(10) . .
W49 O198 W45 127.4(9) . .
W46 O199 W50 147.7(12) . .
W47 O200 W50 124.1(11) . .
W48 O201 W47 150.5(10) . .
W51 O202 W48 124.2(9) . .
W49 O203 W51 151.8(9) . .
W49 O204 W46 123.3(10) . .
W46 O205 W52 150.2(10) . .
W47 O206 W53 125.2(9) . .
W48 O207 W54 127.5(11) . .
W49 O208 W55 150.3(10) . .
W50 O209 W52 156.2(10) . .
W50 O210 W53 125.5(10) . .
W54 O211 W53 144.8(11) . .
W51 O212 W54 130.0(10) . .
W51 O213 W55 156.7(10) . .
W52 O214 W55 120.7(9) . .
W56 O215 W57 123.8(14) . .
W58 O216 W56 152.2(13) . .
W59 O217 W56 151.8(12) . .
W56 O218 W60 124.2(11) . .
W57 O219 W61 149.8(14) . .
W58 O220 W61 126.8(13) . .
W59 O221 W58 151.3(14) . .
W59 O222 W62 127.8(10) . .
W62 O223 W60 151.9(10) . .
W57 O224 W60 122.1(11) . .
W57 O225 W63 151.2(12) . .
W58 O226 W64 125.3(12) . .
W59 O227 W65 127.4(12) . .
W60 O228 W66 147.5(11) . .
W63 O229 W61 154.0(11) . .
W61 O230 W64 125.8(11) . .
W64 O231 W65 144.5(12) . .
W62 O232 W65 123.8(11) . .
W66 O233 W62 154.2(12) . .
W63 O234 W66 121.2(11) . .
C8 O235 K1 124(2) . .
C39 O237 K2 121(2) . .
C6 O238 K3 132.1(18) . .
C1 O249 K1 149(2) . .
C71 O252 K1 112(2) . .
C71 O262 K1 75(2) . .
C67 O264 K2 144(3) . 1_655
C107 O301 K3 120(3) . .
C33 N1 C12 109(2) . .
C43 N2 C24 116(3) . .
C26 N3 C4 108(2) . .
C9 N4 C3 103.4(19) . .
C48 N5 C17 107(2) . .
C25 N6 C63 108(2) . .
C66 N7 C50 104(2) . .
C2 N8 C13 108(2) . .
C18 N9 C40 104.9(15) . .
C20 N10 C47 110(3) . .
C28 N11 C16 111(2) . .
C108 N12 C10 105(2) . .
C85 N13 C36 111(3) . .
C7 N14 C11 109(2) . .
C55 N15 C15 109(3) . .
C60 N16 C75 111(3) . .
C42 N17 C97 95(3) . .
C79 N18 C35 110(3) . .
C72 N19 C89 102(3) . .
C38 N20 C65 102(3) . .
O249 C1 O247 125(3) . .
O249 C1 C18 122(3) . .
O247 C1 C18 114(2) . .
O249 C1 K1 21.5(15) . .
O247 C1 K1 103.2(18) . .
C18 C1 K1 143.2(18) . .
N8 C2 C39 110(2) . .
N8 C2 C27 104(2) . .
C39 C2 C27 111(2) . .
N4 C3 C8 109(2) . .
N4 C3 C5 102(2) . .
C8 C3 C5 113(2) . .
C6 C4 N3 109(2) . .
C6 C4 C44 112(3) . .
N3 C4 C44 104(2) . .
C22 C5 C3 105(2) . .
O238 C6 O250 121(3) . .
O238 C6 C4 125(3) . .
O250 C6 C4 112(2) . .
C59 C7 N14 102(3) . .
O235 C8 O251 130(3) . .
O235 C8 C3 117(3) . .
O251 C8 C3 113(2) . .
O235 C8 K1 38.0(15) . .
O251 C8 K1 106(2) . .
C3 C8 K1 126.7(18) . .
C22 C9 N4 108(2) . .
C52 C10 N12 109(2) . .
C52 C10 C14 110(3) . .
N12 C10 C14 111(2) . .
C31 C11 C49 113(3) . .
C31 C11 N14 108(2) . .
C49 C11 N14 105(3) . .
C74 C12 N1 100(3) . .
C29 C13 N8 103(2) . .
O242 C14 O245 131(3) . .
O242 C14 C10 115(3) . .
O245 C14 C10 114(2) . .
N15 C15 C34 109(3) . .
N15 C15 C78 104(3) . .
C34 C15 C78 112(3) . .
C107 C16 C58 116(3) . .
C107 C16 N11 111(2) . .
C58 C16 N11 106(2) . .
C46 C17 N5 109(3) . .
C1 C18 N9 111(2) . .
C1 C18 C96 115(3) . .
N9 C18 C96 100.3(15) . .
O239 C19 O244 128(3) . .
O239 C19 C50 124(3) . .
O244 C19 C50 109(2) . .
N10 C20 C69 107(3) . .
N10 C20 C51 101(3) . .
C69 C20 C51 105(3) . .
O266 C21 O243 128(3) . .
O266 C21 C35 116(3) . .
O243 C21 C35 115(3) . .
C5 C22 C9 99(2) . .
O271 C23 O268 126(4) . .
O271 C23 C24 123(3) . .
O268 C23 C24 111(3) . .
C54 C24 C23 115(3) . .
C54 C24 N2 107(3) . .
C23 C24 N2 111(3) . .
C62 C25 C71 118(3) . .
C62 C25 N6 104(2) . .
C71 C25 N6 108(3) . .
C45 C26 C92 44(3) . .
C45 C26 N3 99(3) . .
C92 C26 N3 105(3) . .
C29 C27 C2 103(2) . .
N11 C28 C30 99(3) . .
C13 C29 C27 105(3) . .
C58 C30 C28 107(3) . .
O260 C31 O285 127(3) . .
O260 C31 C11 128(3) . .
O285 C31 C11 105(3) . .
O261 C32 O254 117(3) . .
O261 C32 C42 127(3) . .
O254 C32 C42 116(3) . .
C83 C33 N1 112(3) . .
C83 C33 C68 107(3) . .
N1 C33 C68 107(3) . .
O253 C34 O259 123(4) . .
O253 C34 C15 121(3) . .
O259 C34 C15 115(4) . .
N18 C35 C94 103(3) . .
N18 C35 C21 111(3) . .
C94 C35 C21 114(3) . .
N13 C36 C67 107(3) . .
N13 C36 C102 104(3) . .
C67 C36 C102 118(3) . .
C41 C37 C97 95(3) . .
C87 C38 N20 113(4) . .
C87 C38 C91 113(4) . .
N20 C38 C91 116(4) . .
O237 C39 O258 129(3) . .
O237 C39 C2 120(3) . .
O258 C39 C2 111(2) . .
O237 C39 K2 40.3(16) . .
O258 C39 K2 104(2) . .
C2 C39 K2 132.6(19) . .
C77 C40 N9 108.0(19) . .
C42 C41 C37 102(3) . .
C41 C42 N17 111(3) . .
C41 C42 C32 104(3) . .
N17 C42 C32 116(3) . .
N2 C43 C76 102(3) . .
C45 C44 C4 103(4) . .
C45 C44 C92 42(3) . .
C4 C44 C92 104(3) . .
C92 C45 C44 86(5) . .
C92 C45 C26 69(5) . .
C44 C45 C26 117(4) . .
C17 C46 C56 100(3) . .
C61 C47 N10 99(3) . .
N5 C48 C70 103(3) . .
N5 C48 C56 103(3) . .
C70 C48 C56 111(3) . .
C11 C49 C59 97(3) . .
C19 C50 N7 108(2) . .
C19 C50 C53 114(3) . .
N7 C50 C53 99(3) . .
C61 C51 C20 101(3) . .
C10 C52 C80 99(2) . .
C99 C53 C50 98(4) . .
C24 C54 C76 102(3) . .
C81 C55 N15 103(3) . .
C46 C56 C48 107(3) . .
C105 C57 C75 106(4) . .
C16 C58 C30 97(2) . .
C7 C59 C49 102(3) . .
N16 C60 C105 105(4) . .
C47 C61 C51 108(3) . .
C25 C62 C84 105(3) . .
C84 C63 N6 107(3) . .
C98 C64 C79 73(5) . .
C98 C64 C94 69(5) . .
C79 C64 C94 108(5) . .
C100 C65 N20 107(4) . .
C99 C66 N7 109(3) . .
O257 C67 O264 127(4) . .
O257 C67 C36 112(3) . .
O264 C67 C36 122(3) . .
O257 C67 K2 104(3) . 1_655
O264 C67 K2 23.7(18) . 1_655
C36 C67 K2 144(2) . 1_655
C33 C68 C74 99(3) . .
O294 C69 O286 117(4) . .
O294 C69 C20 127(4) . .
O286 C69 C20 116(4) . .
O283 C70 O279 124(4) . .
O283 C70 C48 126(4) . .
O279 C70 C48 110(3) . .
O252 C71 O262 127(4) . .
O252 C71 C25 126(3) . .
O262 C71 C25 107(3) . .
O252 C71 K1 47(2) . .
O262 C71 K1 81.2(19) . .
C25 C71 K1 165(3) . .
N19 C72 C73 116(3) . .
N19 C72 C93 111(3) . .
C73 C72 C93 108(3) . .
O246 C73 O281 133(5) . .
O246 C73 C72 112(5) . .
O281 C73 C72 115(4) . .
C12 C74 C68 106(3) . .
C104 C75 C57 117(3) . .
C104 C75 N16 105(3) . .
C57 C75 N16 91(3) . .
C43 C76 C54 104(4) . .
C96 C77 C40 104(3) . .
C81 C78 C15 100(3) . .
N18 C79 C64 107(4) . .
N18 C79 C98 91(5) . .
C64 C79 C98 38(4) . .
C108 C80 C52 104(2) . .
C55 C81 C78 108(4) . .
C93 C82 C89 110(4) . .
O303 C83 O290 121(4) . .
O303 C83 C33 127(4) . .
O290 C83 C33 111(4) . .
C63 C84 C62 102(3) . .
N13 C85 C103 105(4) . .
C38 C87 C100 96(5) . .
C82 C89 N19 109(3) . .
O304 C91 O300 125(5) . .
O304 C91 C38 118(4) . .
O300 C91 C38 117(4) . .
C45 C92 C26 67(5) . .
C45 C92 C44 52(4) . .
C26 C92 C44 97(4) . .
C82 C93 C72 97(3) . .
C98 C94 C35 99(4) . .
C98 C94 C64 36(4) . .
C35 C94 C64 103(4) . .
C77 C96 C18 106.7(17) . .
C37 C97 N17 97(4) . .
C64 C98 C79 69(5) . .
C64 C98 C94 75(5) . .
C79 C98 C94 110(4) . .
C66 C99 C53 111(4) . .
C65 C100 C87 110(6) . .
C103 C102 C36 97(5) . .
C102 C103 C85 121(6) . .
O284 C104 O314 123(4) . .
O284 C104 C75 130(4) . .
O314 C104 C75 107(4) . .
C60 C105 C57 95(4) . .
O278 C107 O301 121(3) . .
O278 C107 C16 110(3) . .
O301 C107 C16 126(4) . .
N12 C108 C80 106(2) . .

loop_
_geom_bond_atom_site_label_1
_geom_bond_atom_site_label_2
_geom_bond_distance
_geom_bond_site_symmetry_2
W1 O1 1.76(2) .
W1 O39 1.900(18) .
W1 O42 1.93(2) .
W1 O41 1.928(17) .
W1 O40 1.934(19) .
W1 O23 2.423(18) .
W2 O2 1.70(2) .
W2 O49 1.83(2) .
W2 O48 1.92(2) .
W2 O43 1.94(2) .
W2 O39 1.957(18) .
W2 O23 2.435(18) .
W3 O3 1.72(2) .
W3 O50 1.863(19) .
W3 O40 1.87(2) .
W3 O45 1.928(18) .
W3 O44 1.937(17) .
W3 O24 2.501(17) .
W4 O4 1.70(2) .
W4 O51 1.826(19) .
W4 O41 1.893(18) .
W4 O45 1.907(18) .
W4 O46 1.91(2) .
W4 O26 2.526(15) .
W5 O5 1.72(3) .
W5 O52 1.79(2) .
W5 O47 1.899(18) .
W5 O48 1.90(2) .
W5 O42 1.91(2) .
W5 O23 2.433(18) .
W6 O6 1.73(2) .
W6 O53 1.81(2) .
W6 O54 1.883(19) .
W6 O43 1.90(2) .
W6 O44 1.915(18) .
W6 O24 2.371(16) .
W7 O7 1.73(2) .
W7 O57 1.865(17) .
W7 O46 1.91(2) .
W7 O47 1.912(19) .
W7 O56 1.953(18) .
W7 O26 2.391(15) .
W8 O31 1.732(18) .
W8 O8 1.73(2) .
W8 O58 1.90(2) .
W8 O53 2.01(2) .
W8 O49 2.13(2) .
W8 O25 2.376(16) .
W9 O9 1.69(2) .
W9 O32 1.724(16) .
W9 O55 1.943(16) .
W9 O54 1.980(18) .
W9 O50 2.066(19) .
W9 O24 2.472(16) .
W10 O10 1.692(18) .
W10 O33 1.772(16) .
W10 O55 1.852(17) .
W10 O56 1.937(17) .
W10 O51 2.070(18) .
W10 O26 2.444(16) .
W11 O11 1.737(19) .
W11 O34 1.75(2) .
W11 O58 1.891(19) .
W11 O57 1.961(17) .
W11 O52 2.10(2) .
W11 O25 2.366(17) .
W12 O12 1.72(2) .
W12 O62 1.868(19) .
W12 O61 1.91(2) .
W12 O60 1.910(18) .
W12 O59 1.93(2) .
W12 O27 2.420(17) .
W13 O13 1.70(2) .
W13 O69 1.804(18) .
W13 O63 1.887(17) .
W13 O68 1.957(18) .
W13 O59 1.96(2) .
W13 O27 2.417(17) .
W14 O14 1.68(2) .
W14 O70 1.864(19) .
W14 O65 1.929(18) .
W14 O60 1.941(19) .
W14 O64 1.974(19) .
W14 O28 2.512(17) .
W15 O15 1.73(2) .
W15 O71 1.798(18) .
W15 O65 1.886(18) .
W15 O66 1.906(19) .
W15 O61 1.92(2) .
W15 O30 2.511(15) .
W16 O16 1.71(2) .
W16 O72 1.809(16) .
W16 O68 1.910(19) .
W16 O67 1.954(18) .
W16 O62 2.00(2) .
W16 O27 2.443(16) .
W17 O17 1.691(19) .
W17 O73 1.857(18) .
W17 O74 1.885(17) .
W17 O64 1.93(2) .
W17 O63 1.935(17) .
W17 O28 2.386(16) .
W18 O18 1.717(19) .
W18 O67 1.896(18) .
W18 O77 1.903(19) .
W18 O76 1.927(18) .
W18 O66 1.95(2) .
W18 O30 2.412(15) .
W19 O19 1.722(18) .
W19 O35 1.799(17) .
W19 O78 1.922(16) .
W19 O73 1.965(17) .
W19 O69 2.090(18) .
W19 O29 2.376(15) .
W19 K1 3.796(12) .
W20 O36 1.744(17) .
W20 O20 1.76(2) .
W20 O75 1.900(17) .
W20 O74 2.011(16) .
W20 O70 2.031(19) .
W20 O28 2.467(17) .
W21 O21 1.726(19) .
W21 O37 1.741(19) .
W21 O75 1.915(18) .
W21 O76 1.947(16) .
W21 O71 2.083(17) .
W21 O30 2.474(16) .
W22 O22 1.698(19) .
W22 O38 1.733(16) .
W22 O78 1.940(17) .
W22 O77 1.952(18) .
W22 O72 2.130(17) .
W22 O29 2.396(15) .
W23 O79 1.69(2) .
W23 O119 1.896(17) .
W23 O118 1.900(18) .
W23 O117 1.901(18) .
W23 O120 1.913(16) .
W23 O101 2.417(17) .
W24 O80 1.737(17) .
W24 O127 1.806(18) .
W24 O126 1.920(18) .
W24 O121 1.944(19) .
W24 O117 2.034(19) .
W24 O101 2.471(17) .
W25 O81 1.68(2) .
W25 O128 1.881(18) .
W25 O123 1.926(18) .
W25 O118 1.929(18) .
W25 O122 1.958(17) .
W25 O102 2.487(17) .
W26 O82 1.68(2) .
W26 O129 1.892(19) .
W26 O123 1.903(18) .
W26 O119 1.928(18) .
W26 O124 1.96(2) .
W26 O104 2.513(17) .
W27 O83 1.68(2) .
W27 O130 1.818(17) .
W27 O126 1.892(18) .
W27 O125 1.900(18) .
W27 O120 1.970(16) .
W27 O101 2.467(17) .
W28 O84 1.729(18) .
W28 O131 1.848(18) .
W28 O132 1.89(2) .
W28 O121 1.898(19) .
W28 O122 1.917(18) .
W28 O102 2.371(16) .
W29 O85 1.683(18) .
W29 O135 1.869(17) .
W29 O124 1.88(2) .
W29 O134 1.904(17) .
W29 O125 1.914(19) .
W29 O104 2.434(17) .
W30 O86 1.708(18) .
W30 O109 1.762(18) .
W30 O136 1.907(17) .
W30 O131 1.966(19) .
W30 O127 2.097(18) .
W30 O103 2.424(15) .
W31 O87 1.76(2) .
W31 O110 1.759(17) .
W31 O132 1.937(19) .
W31 O133 1.949(18) .
W31 O128 2.017(19) .
W31 O102 2.457(17) .
W32 O88 1.699(19) .
W32 O111 1.777(19) .
W32 O133 1.895(19) .
W32 O134 1.973(17) .
W32 O129 2.050(18) .
W32 O104 2.443(18) .
W33 O89 1.70(2) .
W33 O112 1.771(17) .
W33 O136 1.912(16) .
W33 O135 1.972(17) .
W33 O130 2.090(17) .
W33 O103 2.376(16) .
W34 O90 1.727(18) .
W34 O140 1.890(18) .
W34 O137 1.919(19) .
W34 O139 1.925(18) .
W34 O138 1.954(18) .
W34 O105 2.425(16) .
W35 O91 1.707(19) .
W35 O147 1.819(16) .
W35 O141 1.899(17) .
W35 O146 1.901(17) .
W35 O137 1.908(19) .
W35 O105 2.413(16) .
W36 O92 1.71(2) .
W36 O148 1.849(17) .
W36 O138 1.896(18) .
W36 O143 1.897(19) .
W36 O142 1.930(18) .
W36 O106 2.527(16) .
W37 O93 1.70(2) .
W37 O144 1.883(18) .
W37 O149 1.883(17) .
W37 O143 1.910(19) .
W37 O139 1.924(18) .
W37 O108 2.502(16) .
W38 O94 1.715(19) .
W38 O150 1.817(16) .
W38 O145 1.927(18) .
W38 O146 1.932(17) .
W38 O140 1.991(18) .
W38 O105 2.405(16) .
W39 O95 1.730(19) .
W39 O152 1.877(19) .
W39 O151 1.897(19) .
W39 O141 1.935(18) .
W39 O142 1.941(19) .
W39 O106 2.418(15) .
W40 O96 1.722(18) .
W40 O154 1.879(17) .
W40 O145 1.914(19) .
W40 O155 1.922(17) .
W40 O144 1.944(18) .
W40 O108 2.412(16) .
W41 O97 1.714(19) .
W41 O113 1.756(19) .
W41 O156 1.87(2) .
W41 O151 1.941(19) .
W41 O147 2.067(16) .
W41 O107 2.388(15) .
W41 K2 3.883(14) .
W42 O98 1.70(2) .
W42 O114 1.745(18) .
W42 O153 1.918(17) .
W42 O152 1.972(18) .
W42 O148 2.092(17) .
W42 O106 2.520(16) .
W43 O115 1.737(19) .
W43 O99 1.77(2) .
W43 O153 1.925(18) .
W43 O154 1.989(16) .
W43 O149 2.077(17) .
W43 O108 2.486(17) .
W44 O100 1.65(2) .
W44 O116 1.793(17) .
W44 O155 1.902(16) .
W44 O156 1.954(19) .
W44 O150 2.067(16) .
W44 O107 2.359(16) .
W45 O157 1.72(2) .
W45 O196 1.84(2) .
W45 O195 1.845(19) .
W45 O197 1.898(19) .
W45 O198 1.929(18) .
W45 O179 2.412(17) .
W46 O158 1.75(2) .
W46 O205 1.840(18) .
W46 O199 1.89(2) .
W46 O204 1.946(18) .
W46 O195 1.988(19) .
W46 O179 2.434(17) .
W47 O159 1.72(2) .
W47 O206 1.871(17) .
W47 O200 1.889(19) .
W47 O201 1.962(17) .
W47 O196 1.97(2) .
W47 O180 2.518(19) .
W48 O160 1.70(2) .
W48 O201 1.867(18) .
W48 O207 1.88(2) .
W48 O197 1.894(19) .
W48 O202 1.921(19) .
W48 O182 2.482(17) .
W49 O161 1.69(2) .
W49 O208 1.811(18) .
W49 O203 1.873(17) .
W49 O198 1.889(18) .
W49 O204 1.937(18) .
W49 O179 2.419(17) .
W50 O162 1.696(18) .
W50 O209 1.837(18) .
W50 O210 1.87(2) .
W50 O199 1.94(2) .
W50 O200 1.981(19) .
W50 O180 2.401(18) .
W51 O163 1.686(19) .
W51 O213 1.858(16) .
W51 O212 1.873(18) .
W51 O202 1.901(18) .
W51 O203 1.937(17) .
W51 O182 2.394(17) .
W52 O164 1.697(19) .
W52 O187 1.723(18) .
W52 O214 1.932(18) .
W52 O209 1.977(18) .
W52 O205 2.081(18) .
W52 O181 2.381(15) .
W53 O165 1.67(2) .
W53 O188 1.729(18) .
W53 O211 1.922(18) .
W53 O210 2.00(2) .
W53 O206 2.082(17) .
W53 O180 2.450(19) .
W54 O166 1.64(2) .
W54 O189 1.754(18) .
W54 O211 1.890(19) .
W54 O212 1.927(17) .
W54 O207 2.02(2) .
W54 O182 2.437(18) .
W55 O167 1.682(18) .
W55 O190 1.774(18) .
W55 O214 1.938(17) .
W55 O213 1.968(16) .
W55 O208 2.099(18) .
W55 O181 2.384(17) .
W55 K3 3.872(16) .
W56 O168 1.72(2) .
W56 O215 1.91(3) .
W56 O218 1.92(2) .
W56 O217 2.00(2) .
W56 O216 2.01(2) .
W56 O183 2.47(2) .
W57 O169 1.70(3) .
W57 O225 1.83(2) .
W57 O219 1.86(2) .
W57 O224 1.93(2) .
W57 O215 2.00(3) .
W57 O183 2.43(2) .
W58 O170 1.74(3) .
W58 O216 1.82(2) .
W58 O226 1.85(2) .
W58 O220 1.90(2) .
W58 O221 1.93(2) .
W58 O184 2.48(2) .
W59 O171 1.65(2) .
W59 O217 1.84(2) .
W59 O227 1.86(2) .
W59 O222 1.86(2) .
W59 O221 1.91(2) .
W59 O186 2.488(19) .
W60 O172 1.70(2) .
W60 O228 1.86(2) .
W60 O223 1.931(18) .
W60 O218 1.95(2) .
W60 O224 1.98(2) .
W60 O183 2.40(2) .
W61 O173 1.70(2) .
W61 O230 1.88(2) .
W61 O220 1.92(2) .
W61 O219 1.93(2) .
W61 O229 1.93(2) .
W61 O184 2.43(2) .
W62 O174 1.74(2) .
W62 O232 1.86(2) .
W62 O223 1.869(18) .
W62 O222 1.92(2) .
W62 O233 1.93(2) .
W62 O186 2.430(18) .
W63 O175 1.71(2) .
W63 O191 1.751(19) .
W63 O229 1.90(2) .
W63 O234 1.93(2) .
W63 O225 2.09(2) .
W63 O185 2.411(18) .
W64 O192 1.74(2) .
W64 O176 1.74(2) .
W64 O231 1.87(2) .
W64 O230 1.99(2) .
W64 O226 2.08(2) .
W64 O184 2.43(2) .
W65 O177 1.66(2) .
W65 O193 1.79(2) .
W65 O231 1.97(2) .
W65 O232 2.031(19) .
W65 O227 2.03(2) .
W65 O186 2.434(19) .
W66 O178 1.667(19) .
W66 O194 1.782(18) .
W66 O233 1.923(19) .
W66 O234 1.94(2) .
W66 O228 2.06(2) .
W66 O185 2.345(19) .
W66 K3 3.756(16) .
La1 O36 2.468(17) .
La1 O35 2.479(17) .
La1 O32 2.490(17) .
La1 O33 2.523(16) .
La1 O31 2.531(18) .
La1 O37 2.534(18) .
La1 O38 2.548(15) .
La1 O34 2.55(2) .
La2 O110 2.450(17) .
La2 O114 2.462(18) .
La2 O111 2.491(18) .
La2 O115 2.494(18) .
La2 O109 2.504(18) .
La2 O116 2.509(16) .
La2 O112 2.520(17) .
La2 O113 2.527(19) .
La3 O193 2.44(2) .
La3 O192 2.46(2) .
La3 O188 2.466(18) .
La3 O189 2.470(18) .
La3 O190 2.516(18) .
La3 O194 2.516(17) .
La3 O191 2.535(19) .
La3 O187 2.560(17) .
La3 K3 4.248(18) .
K1 O287 2.30(5) .
K1 O19 2.31(2) .
K1 O248 2.36(3) .
K1 O235 2.43(2) .
K1 O249 2.44(2) .
K1 O252 2.62(3) .
K1 C8 3.27(3) .
K1 C71 3.32(4) .
K1 O262 3.40(3) .
K1 C1 3.48(3) .
K2 O236 2.28(3) .
K2 O291 2.30(4) .
K2 O264 2.34(3) 1_455
K2 O309 2.39(5) 1_545
K2 O237 2.40(3) .
K2 O97 2.46(2) .
K2 C39 3.18(3) .
K2 C67 3.43(4) 1_455
K3 O194 2.86(3) .
K3 O263 2.87(4) .
K3 O190 2.97(2) .
K3 O301 3.15(4) .
K3 O238 3.39(3) .
K3 O178 3.40(2) .
P1 O25 1.526(18) .
P1 O26 1.540(16) .
P1 O23 1.54(2) .
P1 O24 1.561(18) .
P2 O29 1.481(16) .
P2 O30 1.533(16) .
P2 O28 1.547(18) .
P2 O27 1.551(18) .
P3 O103 1.499(17) .
P3 O101 1.508(18) .
P3 O104 1.539(17) .
P3 O102 1.560(18) .
P4 O106 1.498(17) .
P4 O107 1.509(17) .
P4 O108 1.531(17) .
P4 O105 1.576(18) .
P5 O181 1.504(17) .
P5 O180 1.54(2) .
P5 O179 1.564(18) .
P5 O182 1.573(18) .
P6 O185 1.52(2) .
P6 O183 1.54(2) .
P6 O186 1.547(19) .
P6 O184 1.55(2) .
O235 C8 1.21(3) .
O237 C39 1.19(3) .
O238 C6 1.27(3) .
O239 C19 1.22(3) .
O242 C14 1.16(3) .
O243 C21 1.26(3) .
O244 C19 1.29(3) .
O245 C14 1.29(3) .
O246 C73 1.10(5) .
O247 C1 1.30(3) .
O249 C1 1.15(3) .
O250 C6 1.34(3) .
O251 C8 1.26(3) .
O252 C71 1.28(5) .
O253 C34 1.23(4) .
O254 C32 1.34(3) .
O257 C67 1.23(4) .
O258 C39 1.29(4) .
O259 C34 1.33(4) .
O260 C31 1.18(4) .
O261 C32 1.31(4) .
O262 C71 1.38(4) .
O264 C67 1.25(4) .
O264 K2 2.34(3) 1_655
O266 C21 1.23(4) .
O268 C23 1.34(4) .
O271 C23 1.12(4) .
O278 C107 1.20(2) .
O279 C70 1.32(4) .
O281 C73 1.29(6) .
O283 C70 1.18(4) .
O284 C104 1.27(5) .
O285 C31 1.38(4) .
O286 C69 1.22(4) .
O290 C83 1.27(5) .
O294 C69 1.19(4) .
O300 C91 1.25(6) .
O301 C107 1.22(2) .
O303 C83 1.11(4) .
O304 C91 1.24(6) .
O309 K2 2.39(5) 1_565
O314 C104 1.27(5) .
N1 C33 1.49(4) .
N1 C12 1.59(4) .
N2 C43 1.41(4) .
N2 C24 1.50(4) .
N3 C26 1.55(4) .
N3 C4 1.56(4) .
N4 C9 1.48(3) .
N4 C3 1.55(3) .
N5 C48 1.46(4) .
N5 C17 1.55(4) .
N6 C25 1.55(4) .
N6 C63 1.59(4) .
N7 C66 1.53(4) .
N7 C50 1.59(4) .
N8 C2 1.46(3) .
N8 C13 1.53(4) .
N9 C18 1.53(3) .
N9 C40 1.54(4) .
N10 C20 1.43(4) .
N10 C47 1.54(4) .
N11 C28 1.47(5) .
N11 C16 1.63(4) .
N12 C108 1.404(13) .
N12 C10 1.60(4) .
N13 C85 1.41(5) .
N13 C36 1.55(4) .
N14 C7 1.56(4) .
N14 C11 1.57(4) .
N15 C55 1.47(5) .
N15 C15 1.48(4) .
N16 C60 1.44(5) .
N16 C75 1.65(5) .
N17 C42 1.52(4) .
N17 C97 1.60(6) .
N18 C79 1.45(5) .
N18 C35 1.51(4) .
N19 C72 1.40(5) .
N19 C89 1.50(2) .
N20 C38 1.45(3) .
N20 C65 1.49(5) .
C1 C18 1.48(4) .
C2 C39 1.53(4) .
C2 C27 1.59(4) .
C3 C8 1.58(4) .
C3 C5 1.61(4) .
C4 C6 1.44(4) .
C4 C44 1.58(4) .
C5 C22 1.44(4) .
C7 C59 1.55(5) .
C9 C22 1.48(4) .
C10 C52 1.51(5) .
C10 C14 1.60(4) .
C11 C31 1.55(4) .
C11 C49 1.56(5) .
C12 C74 1.52(4) .
C13 C29 1.47(4) .
C15 C34 1.49(5) .
C15 C78 1.60(5) .
C16 C107 1.37(2) .
C16 C58 1.59(4) .
C17 C46 1.47(5) .
C18 C96 1.730(13) .
C19 C50 1.52(4) .
C20 C69 1.53(5) .
C20 C51 1.66(5) .
C21 C35 1.60(4) .
C23 C24 1.49(5) .
C24 C54 1.43(5) .
C25 C62 1.52(5) .
C25 C71 1.55(5) .
C26 C45 1.51(6) .
C26 C92 1.53(7) .
C27 C29 1.48(4) .
C28 C30 1.63(4) .
C30 C58 1.63(5) .
C32 C42 1.53(4) .
C33 C83 1.45(5) .
C33 C68 1.56(5) .
C35 C94 1.52(5) .
C36 C67 1.59(5) .
C36 C102 1.74(7) .
C37 C41 1.57(4) .
C37 C97 1.59(7) .
C38 C87 1.43(3) .
C38 C91 1.51(3) .
C40 C77 1.53(4) .
C41 C42 1.49(4) .
C43 C76 1.53(5) .
C44 C45 1.34(7) .
C44 C92 1.70(7) .
C45 C92 1.14(8) .
C46 C56 1.51(6) .
C47 C61 1.41(5) .
C48 C70 1.55(5) .
C48 C56 1.63(5) .
C49 C59 1.67(5) .
C50 C53 1.60(6) .
C51 C61 1.46(5) .
C52 C80 1.609(13) .
C53 C99 1.57(6) .
C54 C76 1.67(6) .
C55 C81 1.46(6) .
C57 C105 1.55(6) .
C57 C75 1.64(6) .
C60 C105 1.49(6) .
C62 C84 1.67(5) .
C63 C84 1.55(5) .
C64 C98 0.95(11) .
C64 C79 1.45(7) .
C64 C94 1.55(7) .
C65 C100 1.34(9) .
C66 C99 1.36(2) .
C67 K2 3.43(4) 1_655
C68 C74 1.58(5) .
C72 C73 1.64(6) .
C72 C93 1.73(5) .
C75 C104 1.40(5) .
C77 C96 1.313(13) .
C78 C81 1.47(5) .
C79 C98 1.48(3) .
C80 C108 1.498(13) .
C82 C93 1.44(5) .
C82 C89 1.47(2) .
C85 C103 1.49(7) .
C87 C100 1.54(9) .
C94 C98 1.50(3) .
C102 C103 1.39(7) .

loop_
_geom_torsion_atom_site_label_1
_geom_torsion_atom_site_label_2
_geom_torsion_atom_site_label_3
_geom_torsion_atom_site_label_4
_geom_torsion
_geom_torsion_site_symmetry_1
_geom_torsion_site_symmetry_4
O35 W19 O19 K1 -51.3(17) . .
O78 W19 O19 K1 46.6(16) . .
O73 W19 O19 K1 -148.9(15) . .
O69 W19 O19 K1 129.9(15) . .
O25 P1 O23 W1 179.6(11) . .
O26 P1 O23 W1 -59.3(15) . .
O24 P1 O23 W1 60.4(14) . .
O25 P1 O23 W5 -58.9(13) . .
O26 P1 O23 W5 62.2(13) . .
O24 P1 O23 W5 -178.1(9) . .
O25 P1 O23 W2 55.9(14) . .
O26 P1 O23 W2 177.0(10) . .
O24 P1 O23 W2 -63.3(14) . .
O25 P1 O24 W6 -59.0(14) . .
O26 P1 O24 W6 -179.3(10) . .
O23 P1 O24 W6 61.1(13) . .
O25 P1 O24 W9 63.0(13) . .
O26 P1 O24 W9 -57.2(13) . .
O23 P1 O24 W9 -176.8(10) . .
O25 P1 O24 W3 -178.3(10) . .
O26 P1 O24 W3 61.5(13) . .
O23 P1 O24 W3 -58.1(13) . .
O26 P1 O25 W11 -53.9(14) . .
O23 P1 O25 W11 67.2(14) . .
O24 P1 O25 W11 -174.2(10) . .
O26 P1 O25 W8 175.6(10) . .
O23 P1 O25 W8 -63.4(14) . .
O24 P1 O25 W8 55.2(15) . .
O25 P1 O26 W7 61.7(13) . .
O23 P1 O26 W7 -59.9(14) . .
O24 P1 O26 W7 -178.4(10) . .
O25 P1 O26 W10 -62.8(13) . .
O23 P1 O26 W10 175.6(10) . .
O24 P1 O26 W10 57.1(13) . .
O25 P1 O26 W4 179.1(9) . .
O23 P1 O26 W4 57.5(13) . .
O24 P1 O26 W4 -61.0(12) . .
O29 P2 O27 W13 56.3(13) . .
O30 P2 O27 W13 178.7(9) . .
O28 P2 O27 W13 -63.8(13) . .
O29 P2 O27 W12 180.0(9) . .
O30 P2 O27 W12 -57.6(13) . .
O28 P2 O27 W12 59.9(13) . .
O29 P2 O27 W16 -58.2(13) . .
O30 P2 O27 W16 64.2(12) . .
O28 P2 O27 W16 -178.3(9) . .
O29 P2 O28 W17 -58.6(14) . .
O30 P2 O28 W17 179.1(10) . .
O27 P2 O28 W17 62.3(13) . .
O29 P2 O28 W20 62.2(13) . .
O30 P2 O28 W20 -60.2(13) . .
O27 P2 O28 W20 -176.9(9) . .
O29 P2 O28 W14 -179.2(10) . .
O30 P2 O28 W14 58.5(14) . .
O27 P2 O28 W14 -58.2(13) . .
O30 P2 O29 W19 176.2(10) . .
O28 P2 O29 W19 55.2(14) . .
O27 P2 O29 W19 -63.3(13) . .
O30 P2 O29 W22 -54.0(14) . .
O28 P2 O29 W22 -174.9(10) . .
O27 P2 O29 W22 66.5(13) . .
O29 P2 O30 W18 60.9(13) . .
O28 P2 O30 W18 -177.7(10) . .
O27 P2 O30 W18 -61.4(13) . .
O29 P2 O30 W21 -59.9(13) . .
O28 P2 O30 W21 61.5(13) . .
O27 P2 O30 W21 177.8(9) . .
O29 P2 O30 W15 -179.1(9) . .
O28 P2 O30 W15 -57.7(13) . .
O27 P2 O30 W15 58.6(13) . .
O8 W8 O31 La1 166.8(14) . .
O58 W8 O31 La1 63.1(15) . .
O53 W8 O31 La1 -89.3(14) . .
O49 W8 O31 La1 -22(4) . .
O25 W8 O31 La1 -7.4(13) . .
O9 W9 O32 La1 -87(3) . .
O55 W9 O32 La1 18(3) . .
O54 W9 O32 La1 171(3) . .
O50 W9 O32 La1 98(3) . .
O24 W9 O32 La1 102(3) . .
O10 W10 O33 La1 90(2) . .
O55 W10 O33 La1 -14(2) . .
O56 W10 O33 La1 -170(2) . .
O51 W10 O33 La1 -102(3) . .
O26 W10 O33 La1 -98(2) . .
O11 W11 O34 La1 -166.9(13) . .
O58 W11 O34 La1 -64.8(15) . .
O57 W11 O34 La1 90.4(14) . .
O52 W11 O34 La1 23(4) . .
O25 W11 O34 La1 6.1(13) . .
O19 W19 O35 La1 169.5(12) . .
O78 W19 O35 La1 67.5(13) . .
O73 W19 O35 La1 -86.3(12) . .
O69 W19 O35 La1 -15(3) . .
O29 W19 O35 La1 -5.1(12) . .
K1 W19 O35 La1 151.7(12) . .
O20 W20 O36 La1 -81(2) . .
O75 W20 O36 La1 22(2) . .
O74 W20 O36 La1 176(2) . .
O70 W20 O36 La1 106(3) . .
O28 W20 O36 La1 105(2) . .
O21 W21 O37 La1 95(2) . .
O75 W21 O37 La1 -11(2) . .
O76 W21 O37 La1 -165(2) . .
O71 W21 O37 La1 -99(3) . .
O30 W21 O37 La1 -93(2) . .
O22 W22 O38 La1 -169.6(12) . .
O78 W22 O38 La1 -67.7(12) . .
O77 W22 O38 La1 88.4(12) . .
O72 W22 O38 La1 5(3) . .
O29 W22 O38 La1 4.3(11) . .
O1 W1 O39 W2 170.3(12) . .
O42 W1 O39 W2 66.9(12) . .
O41 W1 O39 W2 -18(3) . .
O40 W1 O39 W2 -86.7(12) . .
O23 W1 O39 W2 -4.9(10) . .
O3 W3 O40 W1 126(3) . .
O50 W3 O40 W1 -47(4) . .
O45 W3 O40 W1 26(3) . .
O44 W3 O40 W1 -131(3) . .
O24 W3 O40 W1 -59(3) . .
O4 W4 O41 W1 -131(2) . .
O51 W4 O41 W1 46(4) . .
O45 W4 O41 W1 -29(2) . .
O46 W4 O41 W1 127(2) . .
O26 W4 O41 W1 56(2) . .
O5 W5 O47 W7 -129(2) . .
O52 W5 O47 W7 -27(2) . .
O48 W5 O47 W7 57(3) . .
O42 W5 O47 W7 129(2) . .
O23 W5 O47 W7 57(2) . .
O2 W2 O49 W8 -131(2) . .
O48 W2 O49 W8 128(2) . .
O43 W2 O49 W8 -27(2) . .
O39 W2 O49 W8 49(4) . .
O23 W2 O49 W8 55(2) . .
O3 W3 O50 W9 171.9(11) . .
O40 W3 O50 W9 -15(3) . .
O45 W3 O50 W9 -87.1(12) . .
O44 W3 O50 W9 67.7(12) . .
O24 W3 O50 W9 -2.3(9) . .
O4 W4 O51 W10 -171.2(12) . .
O41 W4 O51 W10 11(3) . .
O45 W4 O51 W10 85.5(12) . .
O46 W4 O51 W10 -69.4(12) . .
O26 W4 O51 W10 0.8(10) . .
O5 W5 O52 W11 134(3) . .
O47 W5 O52 W11 30(3) . .
O48 W5 O52 W11 -127(3) . .
O42 W5 O52 W11 -48(4) . .
O23 W5 O52 W11 -55(3) . .
O6 W6 O53 W8 138(3) . .
O54 W6 O53 W8 -121(3) . .
O43 W6 O53 W8 37(3) . .
O44 W6 O53 W8 -30(4) . .
O24 W6 O53 W8 -48(3) . .
O6 W6 O54 W9 -176.4(12) . .
O53 W6 O54 W9 80.0(12) . .
O43 W6 O54 W9 -7(3) . .
O44 W6 O54 W9 -76.9(12) . .
O24 W6 O54 W9 -2.5(10) . .
O10 W10 O55 W9 -126.9(18) . .
O33 W10 O55 W9 -20.6(19) . .
O56 W10 O55 W9 81(2) . .
O51 W10 O55 W9 136.8(18) . .
O26 W10 O55 W9 65.6(17) . .
O7 W7 O57 W11 -135(2) . .
O46 W7 O57 W11 37(4) . .
O47 W7 O57 W11 -35(2) . .
O56 W7 O57 W11 122(2) . .
O26 W7 O57 W11 49(2) . .
O11 W11 O58 W8 170.9(12) . .
O34 W11 O58 W8 65.9(14) . .
O57 W11 O58 W8 -47(3) . .
O52 W11 O58 W8 -97.5(13) . .
O25 W11 O58 W8 -17.1(11) . .
O31 W8 O58 W11 -65.0(13) . .
O8 W8 O58 W11 -168.9(13) . .
O53 W8 O58 W11 44(2) . .
O49 W8 O58 W11 99.0(13) . .
O25 W8 O58 W11 17.1(11) . .
O12 W12 O62 W16 -171.0(12) . .
O61 W12 O62 W16 87.9(13) . .
O60 W12 O62 W16 13(3) . .
O59 W12 O62 W16 -68.1(13) . .
O27 W12 O62 W16 4.1(10) . .
O13 W13 O63 W17 128.5(19) . .
O69 W13 O63 W17 23.6(19) . .
O68 W13 O63 W17 -63(3) . .
O59 W13 O63 W17 -132.8(19) . .
O27 W13 O63 W17 -60.3(18) . .
O15 W15 O65 W14 137(2) . .
O71 W15 O65 W14 -121(2) . .
O66 W15 O65 W14 -27(4) . .
O61 W15 O65 W14 35(2) . .
O30 W15 O65 W14 -47(2) . .
O18 W18 O67 W16 123.7(18) . .
O77 W18 O67 W16 21.4(18) . .
O76 W18 O67 W16 -66(3) . .
O66 W18 O67 W16 -135.0(19) . .
O30 W18 O67 W16 -60.3(18) . .
O13 W13 O69 W19 -126(2) . .
O63 W13 O69 W19 -24(2) . .
O68 W13 O69 W19 132(2) . .
O59 W13 O69 W19 54(3) . .
O27 W13 O69 W19 59(2) . .
O14 W14 O70 W20 171.4(11) . .
O65 W14 O70 W20 -85.8(12) . .
O60 W14 O70 W20 -11(3) . .
O64 W14 O70 W20 71.5(12) . .
O28 W14 O70 W20 -1.3(10) . .
O15 W15 O71 W21 -171.8(11) . .
O65 W15 O71 W21 84.6(11) . .
O66 W15 O71 W21 -71.8(11) . .
O61 W15 O71 W21 5(2) . .
O30 W15 O71 W21 0.3(9) . .
O16 W16 O72 W22 128.3(17) . .
O68 W16 O72 W22 -132.2(17) . .
O67 W16 O72 W22 24.1(17) . .
O62 W16 O72 W22 -53(3) . .
O27 W16 O72 W22 -58.7(16) . .
O17 W17 O73 W19 130(3) . .
O74 W17 O73 W19 -127(3) . .
O64 W17 O73 W19 -40(4) . .
O63 W17 O73 W19 31(3) . .
O28 W17 O73 W19 -53(3) . .
O17 W17 O74 W20 -179.8(11) . .
O73 W17 O74 W20 75.6(10) . .
O64 W17 O74 W20 -82.2(10) . .
O63 W17 O74 W20 -10(3) . .
O28 W17 O74 W20 -4.6(9) . .
O113 W41 O97 K2 -77.0(16) . .
O156 W41 O97 K2 19.2(16) . .
O151 W41 O97 K2 -173.1(14) . .
O147 W41 O97 K2 104.9(15) . .
O103 P3 O101 W23 -178.8(10) . .
O104 P3 O101 W23 -59.0(15) . .
O102 P3 O101 W23 57.9(14) . .
O103 P3 O101 W27 -53.2(13) . .
O104 P3 O101 W27 66.6(13) . .
O102 P3 O101 W27 -176.5(9) . .
O103 P3 O101 W24 58.1(13) . .
O104 P3 O101 W24 177.9(10) . .
O102 P3 O101 W24 -65.1(13) . .
O103 P3 O102 W28 -61.0(14) . .
O101 P3 O102 W28 63.4(13) . .
O104 P3 O102 W28 -179.9(10) . .
O103 P3 O102 W31 59.6(13) . .
O101 P3 O102 W31 -176.0(9) . .
O104 P3 O102 W31 -59.3(13) . .
O103 P3 O102 W25 178.3(10) . .
O101 P3 O102 W25 -57.3(13) . .
O104 P3 O102 W25 59.4(13) . .
O101 P3 O103 W33 61.5(14) . .
O104 P3 O103 W33 -58.2(14) . .
O102 P3 O103 W33 -177.3(10) . .
O101 P3 O103 W30 -66.2(13) . .
O104 P3 O103 W30 174.2(10) . .
O102 P3 O103 W30 55.1(14) . .
O103 P3 O104 W29 61.8(13) . .
O101 P3 O104 W29 -61.0(14) . .
O102 P3 O104 W29 -177.4(10) . .
O103 P3 O104 W32 -60.2(14) . .
O101 P3 O104 W32 177.1(11) . .
O102 P3 O104 W32 60.7(14) . .
O103 P3 O104 W26 177.3(10) . .
O101 P3 O104 W26 54.6(14) . .
O102 P3 O104 W26 -61.8(13) . .
O106 P4 O105 W38 -178.9(9) . .
O107 P4 O105 W38 -57.0(12) . .
O108 P4 O105 W38 63.9(13) . .
O106 P4 O105 W35 -62.3(12) . .
O107 P4 O105 W35 59.6(13) . .
O108 P4 O105 W35 -179.5(10) . .
O106 P4 O105 W34 59.1(12) . .
O107 P4 O105 W34 -179.0(9) . .
O108 P4 O105 W34 -58.1(13) . .
O107 P4 O106 W39 -58.2(14) . .
O108 P4 O106 W39 179.4(10) . .
O105 P4 O106 W39 62.2(13) . .
O107 P4 O106 W42 61.8(13) . .
O108 P4 O106 W42 -60.6(13) . .
O105 P4 O106 W42 -177.8(9) . .
O107 P4 O106 W36 -179.0(10) . .
O108 P4 O106 W36 58.6(13) . .
O105 P4 O106 W36 -58.6(13) . .
O106 P4 O107 W44 -175.3(10) . .
O108 P4 O107 W44 -54.2(14) . .
O105 P4 O107 W44 65.2(13) . .
O106 P4 O107 W41 53.9(14) . .
O108 P4 O107 W41 174.9(10) . .
O105 P4 O107 W41 -65.7(13) . .
O106 P4 O108 W40 -178.4(10) . .
O107 P4 O108 W40 58.6(13) . .
O105 P4 O108 W40 -61.5(13) . .
O106 P4 O108 W43 61.7(13) . .
O107 P4 O108 W43 -61.3(13) . .
O105 P4 O108 W43 178.6(10) . .
O106 P4 O108 W37 -59.1(13) . .
O107 P4 O108 W37 177.9(9) . .
O105 P4 O108 W37 57.8(13) . .
O86 W30 O109 La2 166.2(14) . .
O136 W30 O109 La2 62.7(14) . .
O131 W30 O109 La2 -91.8(14) . .
O127 W30 O109 La2 -25(4) . .
O103 W30 O109 La2 -7.9(13) . .
O87 W31 O110 La2 -93(3) . .
O132 W31 O110 La2 165(3) . .
O133 W31 O110 La2 11(3) . .
O128 W31 O110 La2 86(4) . .
O102 W31 O110 La2 95(3) . .
O88 W32 O111 La2 96(3) . .
O133 W32 O111 La2 -8(3) . .
O134 W32 O111 La2 -163(2) . .
O129 W32 O111 La2 -96(3) . .
O104 W32 O111 La2 -91(2) . .
O89 W33 O112 La2 -168.2(12) . .
O136 W33 O112 La2 -67.4(13) . .
O135 W33 O112 La2 87.2(13) . .
O130 W33 O112 La2 6(4) . .
O103 W33 O112 La2 4.6(11) . .
O97 W41 O113 La2 166.9(14) . .
O156 W41 O113 La2 67.3(15) . .
O151 W41 O113 La2 -88.4(15) . .
O147 W41 O113 La2 -20(4) . .
O107 W41 O113 La2 -4.2(14) . .
K2 W41 O113 La2 141.4(14) . .
O98 W42 O114 La2 -93(3) . .
O153 W42 O114 La2 10(3) . .
O152 W42 O114 La2 164(3) . .
O148 W42 O114 La2 92(3) . .
O106 W42 O114 La2 94(3) . .
O99 W43 O115 La2 91(3) . .
O153 W43 O115 La2 -13(3) . .
O154 W43 O115 La2 -167(3) . .
O149 W43 O115 La2 -99(3) . .
O108 W43 O115 La2 -97(3) . .
O100 W44 O116 La2 -169.9(12) . .
O155 W44 O116 La2 88.8(12) . .
O156 W44 O116 La2 -65.8(13) . .
O150 W44 O116 La2 13(3) . .
O107 W44 O116 La2 5.1(11) . .
O79 W23 O119 W26 127(2) . .
O118 W23 O119 W26 25(2) . .
O117 W23 O119 W26 -42(4) . .
O120 W23 O119 W26 -130(2) . .
O101 W23 O119 W26 -57(2) . .
O84 W28 O121 W24 -124.7(19) . .
O131 W28 O121 W24 -22.5(19) . .
O132 W28 O121 W24 62(3) . .
O122 W28 O121 W24 136.8(19) . .
O102 W28 O121 W24 61.5(18) . .
O85 W29 O124 W26 -167.6(12) . .
O135 W29 O124 W26 21(3) . .
O134 W29 O124 W26 -66.5(12) . .
O125 W29 O124 W26 90.9(13) . .
O104 W29 O124 W26 6.2(11) . .
O83 W27 O125 W29 -132(2) . .
O130 W27 O125 W29 -27(2) . .
O126 W27 O125 W29 59(3) . .
O120 W27 O125 W29 130(2) . .
O101 W27 O125 W29 58(2) . .
O83 W27 O126 W24 -174.2(12) . .
O130 W27 O126 W24 80.8(12) . .
O125 W27 O126 W24 -5(3) . .
O120 W27 O126 W24 -76.4(12) . .
O101 W27 O126 W24 -3.4(10) . .
O80 W24 O127 W30 -130(2) . .
O126 W24 O127 W30 127(2) . .
O121 W24 O127 W30 -28(2) . .
O117 W24 O127 W30 42(3) . .
O101 W24 O127 W30 54(2) . .
O81 W25 O128 W31 170.2(11) . .
O123 W25 O128 W31 -88.2(12) . .
O118 W25 O128 W31 -11(2) . .
O122 W25 O128 W31 68.1(12) . .
O102 W25 O128 W31 -2.6(9) . .
O82 W26 O129 W32 -171.6(11) . .
O123 W26 O129 W32 87.2(11) . .
O119 W26 O129 W32 13(2) . .
O124 W26 O129 W32 -68.6(11) . .
O104 W26 O129 W32 3.1(9) . .
O83 W27 O130 W33 128.2(19) . .
O126 W27 O130 W33 -130.5(19) . .
O125 W27 O130 W33 25.2(19) . .
O120 W27 O130 W33 -58(3) . .
O101 W27 O130 W33 -57.3(19) . .
O84 W28 O131 W30 141(3) . .
O132 W28 O131 W30 -117(3) . .
O121 W28 O131 W30 40(3) . .
O122 W28 O131 W30 -29(4) . .
O102 W28 O131 W30 -44(3) . .
O84 W28 O132 W31 -174.2(12) . .
O131 W28 O132 W31 83.0(13) . .
O121 W28 O132 W31 -1(3) . .
O122 W28 O132 W31 -75.0(13) . .
O102 W28 O132 W31 -0.3(11) . .
O88 W32 O133 W31 -127.8(17) . .
O111 W32 O133 W31 -21.4(19) . .
O134 W32 O133 W31 79(2) . .
O129 W32 O133 W31 138.8(18) . .
O104 W32 O133 W31 66.3(17) . .
O85 W29 O135 W33 -137(2) . .
O124 W29 O135 W33 34(4) . .
O134 W29 O135 W33 122(2) . .
O125 W29 O135 W33 -35(2) . .
O104 W29 O135 W33 49(2) . .
O92 W36 O138 W34 131(2) . .
O148 W36 O138 W34 -45(3) . .
O143 W36 O138 W34 30(2) . .
O142 W36 O138 W34 -128(2) . .
O106 W36 O138 W34 -55(2) . .
O90 W34 O140 W38 -168.1(11) . .
O137 W34 O140 W38 -66.1(11) . .
O139 W34 O140 W38 88.9(11) . .
O138 W34 O140 W38 16(3) . .
O105 W34 O140 W38 4.4(9) . .
O91 W35 O141 W39 127.0(18) . .
O147 W35 O141 W39 23.8(18) . .
O146 W35 O141 W39 -68(3) . .
O137 W35 O141 W39 -132.3(19) . .
O105 W35 O141 W39 -60.6(18) . .
O92 W36 O143 W37 -136(3) . .
O148 W36 O143 W37 123(3) . .
O138 W36 O143 W37 -35(3) . .
O142 W36 O143 W37 32(4) . .
O106 W36 O143 W37 48(3) . .
O93 W37 O144 W40 170.8(12) . .
O149 W37 O144 W40 68.6(12) . .
O143 W37 O144 W40 -22(3) . .
O139 W37 O144 W40 -89.1(12) . .
O108 W37 O144 W40 -5.3(10) . .
O91 W35 O147 W41 -132.5(19) . .
O141 W35 O147 W41 -29.0(19) . .
O146 W35 O147 W41 127.0(19) . .
O137 W35 O147 W41 48(3) . .
O105 W35 O147 W41 55.0(19) . .
O92 W36 O148 W42 169.8(10) . .
O138 W36 O148 W42 -14(2) . .
O143 W36 O148 W42 -87.7(11) . .
O142 W36 O148 W42 68.4(11) . .
O106 W36 O148 W42 -3.7(8) . .
O93 W37 O149 W43 -171.3(10) . .
O144 W37 O149 W43 -70.9(10) . .
O143 W37 O149 W43 84.8(11) . .
O139 W37 O149 W43 4(2) . .
O108 W37 O149 W43 1.0(8) . .
O94 W38 O150 W44 125.6(19) . .
O145 W38 O150 W44 24.9(19) . .
O146 W38 O150 W44 -130.5(19) . .
O140 W38 O150 W44 -48(3) . .
O105 W38 O150 W44 -58.9(19) . .
O95 W39 O151 W41 135(3) . .
O152 W39 O151 W41 -121(3) . .
O141 W39 O151 W41 36(3) . .
O142 W39 O151 W41 -32(4) . .
O106 W39 O151 W41 -47(2) . .
O95 W39 O152 W42 -179.0(12) . .
O151 W39 O152 W42 76.6(12) . .
O141 W39 O152 W42 -14(3) . .
O142 W39 O152 W42 -80.8(12) . .
O106 W39 O152 W42 -4.8(10) . .
O96 W40 O154 W43 178.8(11) . .
O145 W40 O154 W43 2(3) . .
O155 W40 O154 W43 -79.9(11) . .
O144 W40 O154 W43 75.8(11) . .
O108 W40 O154 W43 2.1(9) . .
O97 W41 O156 W44 -167.7(12) . .
O113 W41 O156 W44 -67.0(13) . .
O151 W41 O156 W44 41(3) . .
O147 W41 O156 W44 96.4(12) . .
O107 W41 O156 W44 14.9(10) . .
K2 W41 O156 W44 -159.1(13) . .
O194 W66 O178 K3 31.1(9) . .
O233 W66 O178 K3 128.0(8) . .
O234 W66 O178 K3 -63.9(9) . .
O228 W66 O178 K3 -147.1(8) . .
O181 P5 O179 W45 179.2(10) . .
O180 P5 O179 W45 57.7(14) . .
O182 P5 O179 W45 -59.5(14) . .
O181 P5 O179 W49 -57.6(13) . .
O180 P5 O179 W49 -179.1(10) . .
O182 P5 O179 W49 63.7(13) . .
O181 P5 O179 W46 57.9(13) . .
O180 P5 O179 W46 -63.6(13) . .
O182 P5 O179 W46 179.2(10) . .
O181 P5 O180 W50 -61.3(14) . .
O179 P5 O180 W50 60.8(14) . .
O182 P5 O180 W50 178.7(11) . .
O181 P5 O180 W53 60.6(14) . .
O179 P5 O180 W53 -177.4(10) . .
O182 P5 O180 W53 -59.4(14) . .
O181 P5 O180 W47 -178.0(10) . .
O179 P5 O180 W47 -56.0(14) . .
O182 P5 O180 W47 61.9(14) . .
O180 P5 O181 W52 56.7(15) . .
O179 P5 O181 W52 -64.5(14) . .
O182 P5 O181 W52 175.1(10) . .
O180 P5 O181 W55 -174.6(11) . .
O179 P5 O181 W55 64.2(14) . .
O182 P5 O181 W55 -56.2(14) . .
O181 P5 O182 W51 61.6(14) . .
O180 P5 O182 W51 -178.5(11) . .
O179 P5 O182 W51 -60.1(14) . .
O181 P5 O182 W54 -60.8(14) . .
O180 P5 O182 W54 59.1(14) . .
O179 P5 O182 W54 177.5(10) . .
O181 P5 O182 W48 177.6(10) . .
O180 P5 O182 W48 -62.5(14) . .
O179 P5 O182 W48 55.9(14) . .
O185 P6 O183 W60 -58.7(15) . .
O186 P6 O183 W60 61.4(16) . .
O184 P6 O183 W60 178.3(12) . .
O185 P6 O183 W57 61.8(16) . .
O186 P6 O183 W57 -178.1(11) . .
O184 P6 O183 W57 -61.1(17) . .
O185 P6 O183 W56 -178.9(11) . .
O186 P6 O183 W56 -58.9(16) . .
O184 P6 O183 W56 58.1(16) . .
O185 P6 O184 W64 59.2(17) . .
O183 P6 O184 W64 179.1(12) . .
O186 P6 O184 W64 -61.6(16) . .
O185 P6 O184 W61 -59.8(17) . .
O183 P6 O184 W61 60.0(17) . .
O186 P6 O184 W61 179.3(12) . .
O185 P6 O184 W58 -177.7(12) . .
O183 P6 O184 W58 -57.8(18) . .
O186 P6 O184 W58 61.5(17) . .
O183 P6 O185 W66 64.1(16) . .
O186 P6 O185 W66 -56.2(17) . .
O184 P6 O185 W66 -174.9(13) . .
O183 P6 O185 W63 -67.4(15) . .
O186 P6 O185 W63 172.4(11) . .
O184 P6 O185 W63 53.6(17) . .
O185 P6 O186 W62 60.2(15) . .
O183 P6 O186 W62 -58.4(16) . .
O184 P6 O186 W62 -177.2(12) . .
O185 P6 O186 W65 -60.3(16) . .
O183 P6 O186 W65 -178.8(12) . .
O184 P6 O186 W65 62.3(16) . .
O185 P6 O186 W59 176.0(11) . .
O183 P6 O186 W59 57.5(16) . .
O184 P6 O186 W59 -61.4(15) . .
O164 W52 O187 La3 169.1(14) . .
O214 W52 O187 La3 67.5(14) . .
O209 W52 O187 La3 -87.5(14) . .
O205 W52 O187 La3 -14(4) . .
O181 W52 O187 La3 -5.2(13) . .
O165 W53 O188 La3 -94(3) . .
O211 W53 O188 La3 11(3) . .
O210 W53 O188 La3 164(3) . .
O206 W53 O188 La3 91(3) . .
O180 W53 O188 La3 93(3) . .
O166 W54 O189 La3 91(3) . .
O211 W54 O189 La3 -14(3) . .
O212 W54 O189 La3 -165(3) . .
O207 W54 O189 La3 -101(3) . .
O182 W54 O189 La3 -97(3) . .
O167 W55 O190 La3 -170.4(12) . .
O214 W55 O190 La3 -68.9(13) . .
O213 W55 O190 La3 85.6(13) . .
O208 W55 O190 La3 11(4) . .
O181 W55 O190 La3 3.8(12) . .
K3 W55 O190 La3 -130.4(17) . .
O167 W55 O190 K3 -40.0(10) . .
O214 W55 O190 K3 61.6(10) . .
O213 W55 O190 K3 -143.9(9) . .
O208 W55 O190 K3 141(2) . .
O181 W55 O190 K3 134.2(9) . .
O175 W63 O191 La3 165.3(14) . .
O229 W63 O191 La3 -89.5(15) . .
O234 W63 O191 La3 66.8(15) . .
O225 W63 O191 La3 -19(4) . .
O185 W63 O191 La3 -5.0(14) . .
O176 W64 O192 La3 -83(3) . .
O231 W64 O192 La3 21(3) . .
O230 W64 O192 La3 175(3) . .
O226 W64 O192 La3 103(3) . .
O184 W64 O192 La3 104(3) . .
O177 W65 O193 La3 91(2) . .
O231 W65 O193 La3 -16(2) . .
O232 W65 O193 La3 -169(2) . .
O227 W65 O193 La3 -106(3) . .
O186 W65 O193 La3 -97(2) . .
O178 W66 O194 La3 -171.6(12) . .
O233 W66 O194 La3 84.9(13) . .
O234 W66 O194 La3 -71.0(13) . .
O228 W66 O194 La3 1(4) . .
O185 W66 O194 La3 2.4(12) . .
K3 W66 O194 La3 -132.1(16) . .
O178 W66 O194 K3 -39.6(10) . .
O233 W66 O194 K3 -143.0(9) . .
O234 W66 O194 K3 61.0(10) . .
O228 W66 O194 K3 133(3) . .
O185 W66 O194 K3 134.5(9) . .
O157 W45 O195 W46 169.5(13) . .
O196 W45 O195 W46 -89.2(14) . .
O197 W45 O195 W46 -21(3) . .
O198 W45 O195 W46 65.0(13) . .
O179 W45 O195 W46 -5.0(11) . .
O157 W45 O196 W47 -132(3) . .
O195 W45 O196 W47 125(3) . .
O197 W45 O196 W47 -30(3) . .
O198 W45 O196 W47 37(4) . .
O179 W45 O196 W47 52(3) . .
O160 W48 O197 W45 -127(3) . .
O201 W48 O197 W45 -28(3) . .
O207 W48 O197 W45 47(4) . .
O202 W48 O197 W45 130(3) . .
O182 W48 O197 W45 57(3) . .
O157 W45 O197 W48 127(3) . .
O196 W45 O197 W48 28(3) . .
O195 W45 O197 W48 -42(4) . .
O198 W45 O197 W48 -128(3) . .
O179 W45 O197 W48 -58(3) . .
O161 W49 O198 W45 169.5(12) . .
O208 W49 O198 W45 -12(3) . .
O203 W49 O198 W45 -89.6(12) . .
O204 W49 O198 W45 69.5(12) . .
O179 W49 O198 W45 -5.0(10) . .
O158 W46 O199 W50 121(2) . .
O205 W46 O199 W50 18(2) . .
O204 W46 O199 W50 -76(3) . .
O195 W46 O199 W50 -138(2) . .
O179 W46 O199 W50 -67.1(19) . .
O159 W47 O200 W50 -170.3(12) . .
O206 W47 O200 W50 -68.5(12) . .
O201 W47 O200 W50 18(3) . .
O196 W47 O200 W50 88.0(13) . .
O180 W47 O200 W50 4.5(10) . .
O160 W48 O201 W47 130(2) . .
O207 W48 O201 W47 -126(2) . .
O197 W48 O201 W47 28(2) . .
O202 W48 O201 W47 -44(3) . .
O182 W48 O201 W47 -55(2) . .
O161 W49 O203 W51 -137(2) . .
O208 W49 O203 W51 -31(2) . .
O198 W49 O203 W51 125(2) . .
O204 W49 O203 W51 55(3) . .
O179 W49 O203 W51 54(2) . .
O158 W46 O205 W52 -129.7(19) . .
O199 W46 O205 W52 -25(2) . .
O204 W46 O205 W52 129.3(19) . .
O195 W46 O205 W52 49(3) . .
O179 W46 O205 W52 56.3(19) . .
O159 W47 O206 W53 172.0(11) . .
O200 W47 O206 W53 72.5(11) . .
O201 W47 O206 W53 -84.1(10) . .
O196 W47 O206 W53 -10(3) . .
O180 W47 O206 W53 -0.3(9) . .
O160 W48 O207 W54 -174.6(14) . .
O201 W48 O207 W54 85.1(13) . .
O197 W48 O207 W54 11(3) . .
O202 W48 O207 W54 -72.4(13) . .
O182 W48 O207 W54 0.1(11) . .
O161 W49 O208 W55 128(2) . .
O203 W49 O208 W55 28(2) . .
O198 W49 O208 W55 -50(3) . .
O204 W49 O208 W55 -130(2) . .
O179 W49 O208 W55 -57(2) . .
O162 W50 O209 W52 135(3) . .
O210 W50 O209 W52 -122(3) . .
O199 W50 O209 W52 34(3) . .
O200 W50 O209 W52 -35(4) . .
O180 W50 O209 W52 -49(3) . .
O162 W50 O210 W53 -174.5(12) . .
O209 W50 O210 W53 81.9(13) . .
O199 W50 O210 W53 -3(3) . .
O200 W50 O210 W53 -74.6(13) . .
O180 W50 O210 W53 -0.2(11) . .
O166 W54 O211 W53 -125.5(19) . .
O189 W54 O211 W53 -19(2) . .
O212 W54 O211 W53 82(2) . .
O207 W54 O211 W53 138(2) . .
O182 W54 O211 W53 67.8(19) . .
O163 W51 O212 W54 -178.2(12) . .
O213 W51 O212 W54 -75.2(12) . .
O202 W51 O212 W54 80.6(12) . .
O203 W51 O212 W54 4(3) . .
O182 W51 O212 W54 4.7(10) . .
O163 W51 O213 W55 -129(3) . .
O212 W51 O213 W55 125(3) . .
O202 W51 O213 W55 42(4) . .
O203 W51 O213 W55 -30(2) . .
O182 W51 O213 W55 56(2) . .
O170 W58 O216 W56 131(3) . .
O226 W58 O216 W56 -50(4) . .
O220 W58 O216 W56 -128(3) . .
O221 W58 O216 W56 29(3) . .
O184 W58 O216 W56 -56(3) . .
O171 W59 O217 W56 -135(3) . .
O227 W59 O217 W56 51(4) . .
O222 W59 O217 W56 126(3) . .
O221 W59 O217 W56 -31(3) . .
O186 W59 O217 W56 54(3) . .
O169 W57 O219 W61 130(3) . .
O225 W57 O219 W61 25(3) . .
O224 W57 O219 W61 -62(4) . .
O215 W57 O219 W61 -132(3) . .
O183 W57 O219 W61 -59(3) . .
O171 W59 O222 W62 169.4(15) . .
O217 W59 O222 W62 -92.0(15) . .
O227 W59 O222 W62 64.9(14) . .
O221 W59 O222 W62 -25(3) . .
O186 W59 O222 W62 -6.5(12) . .
O174 W62 O223 W60 121(2) . .
O232 W62 O223 W60 -59(4) . .
O222 W62 O223 W60 -134(2) . .
O233 W62 O223 W60 21(2) . .
O186 W62 O223 W60 -61(2) . .
O169 W57 O225 W63 -132(2) . .
O219 W57 O225 W63 -31(2) . .
O224 W57 O225 W63 127(2) . .
O215 W57 O225 W63 55(4) . .
O183 W57 O225 W63 54(2) . .
O170 W58 O226 W64 170.3(13) . .
O216 W58 O226 W64 -9(3) . .
O220 W58 O226 W64 69.2(14) . .
O221 W58 O226 W64 -86.6(14) . .
O184 W58 O226 W64 -2.2(11) . .
O171 W59 O227 W65 -169.7(13) . .
O217 W59 O227 W65 4(3) . .
O222 W59 O227 W65 -70.4(13) . .
O221 W59 O227 W65 85.3(14) . .
O186 W59 O227 W65 1.0(11) . .
O172 W60 O228 W66 131.0(19) . .
O223 W60 O228 W66 23.6(19) . .
O218 W60 O228 W66 -57(3) . .
O224 W60 O228 W66 -133(2) . .
O183 W60 O228 W66 -58.6(19) . .
O173 W61 O230 W64 -177.1(14) . .
O220 W61 O230 W64 -76.2(15) . .
O219 W61 O230 W64 -2(3) . .
O229 W61 O230 W64 79.7(14) . .
O184 W61 O230 W64 -2.9(12) . .
O192 W64 O231 W65 17(2) . .
O176 W64 O231 W65 124(2) . .
O230 W64 O231 W65 -82(3) . .
O226 W64 O231 W65 -140(2) . .
O184 W64 O231 W65 -69(2) . .
O174 W62 O232 W65 -179.6(12) . .
O223 W62 O232 W65 1(3) . .
O222 W62 O232 W65 74.7(12) . .
O233 W62 O232 W65 -79.0(13) . .
O186 W62 O232 W65 2.2(10) . .
K1 O249 C1 O247 -7(6) . .
K1 O249 C1 C18 175(2) . .
C13 N8 C2 C39 119(2) . .
C13 N8 C2 C27 1(3) . .
C9 N4 C3 C8 123(2) . .
C9 N4 C3 C5 4(2) . .
C26 N3 C4 C6 125(3) . .
C26 N3 C4 C44 5(3) . .
N4 C3 C5 C22 25(3) . .
C8 C3 C5 C22 -91(3) . .
K3 O238 C6 O250 -96(3) . .
K3 O238 C6 C4 94(3) . .
N3 C4 C6 O238 -10(4) . .
C44 C4 C6 O238 105(3) . .
N3 C4 C6 O250 179(2) . .
C44 C4 C6 O250 -67(3) . .
C11 N14 C7 C59 18(3) . .
K1 O235 C8 O251 62(4) . .
K1 O235 C8 C3 -116(2) . .
N4 C3 C8 O235 -9(4) . .
C5 C3 C8 O235 102(3) . .
N4 C3 C8 O251 172(2) . .
C5 C3 C8 O251 -76(3) . .
N4 C3 C8 K1 -53(3) . .
C5 C3 C8 K1 59(3) . .
C3 N4 C9 C22 -32(3) . .
C108 N12 C10 C52 -9(4) . .
C108 N12 C10 C14 -131(3) . .
C7 N14 C11 C31 135(2) . .
C7 N14 C11 C49 14(3) . .
C33 N1 C12 C74 19(3) . .
C2 N8 C13 C29 -24(3) . .
C52 C10 C14 O242 6(4) . .
N12 C10 C14 O242 127(3) . .
C52 C10 C14 O245 -173(3) . .
N12 C10 C14 O245 -53(3) . .
C55 N15 C15 C34 118(3) . .
C55 N15 C15 C78 -1(4) . .
C28 N11 C16 C107 127(3) . .
C28 N11 C16 C58 0(3) . .
C48 N5 C17 C46 -26(4) . .
O249 C1 C18 N9 -5(4) . .
O247 C1 C18 N9 177(2) . .
K1 C1 C18 N9 -1(4) . .
O249 C1 C18 C96 109(3) . .
O247 C1 C18 C96 -70(3) . .
K1 C1 C18 C96 112(3) . .
C40 N9 C18 C1 125(2) . .
C40 N9 C18 C96 3(3) . .
C47 N10 C20 C69 126(3) . .
C47 N10 C20 C51 16(3) . .
C3 C5 C22 C9 -43(3) . .
N4 C9 C22 C5 48(3) . .
O271 C23 C24 C54 111(4) . .
O268 C23 C24 C54 -67(4) . .
O271 C23 C24 N2 -11(5) . .
O268 C23 C24 N2 171(3) . .
C43 N2 C24 C54 5(4) . .
C43 N2 C24 C23 132(3) . .
C63 N6 C25 C62 -23(3) . .
C63 N6 C25 C71 104(3) . .
C4 N3 C26 C45 11(4) . .
C4 N3 C26 C92 -34(4) . .
N8 C2 C27 C29 22(3) . .
C39 C2 C27 C29 -95(3) . .
C16 N11 C28 C30 25(3) . .
N8 C13 C29 C27 39(3) . .
C2 C27 C29 C13 -38(3) . .
N11 C28 C30 C58 -44(3) . .
C49 C11 C31 O260 113(4) . .
N14 C11 C31 O260 -3(5) . .
C49 C11 C31 O285 -70(3) . .
N14 C11 C31 O285 174(2) . .
C12 N1 C33 C83 125(3) . .
C12 N1 C33 C68 8(3) . .
N15 C15 C34 O253 -1(5) . .
C78 C15 C34 O253 114(4) . .
N15 C15 C34 O259 -176(3) . .
C78 C15 C34 O259 -61(4) . .
C79 N18 C35 C94 26(4) . .
C79 N18 C35 C21 148(3) . .
O266 C21 C35 N18 -10(4) . .
O243 C21 C35 N18 -176(3) . .
O266 C21 C35 C94 106(3) . .
O243 C21 C35 C94 -60(4) . .
C85 N13 C36 C67 125(3) . .
C85 N13 C36 C102 -1(4) . .
C65 N20 C38 C87 -20(6) . .
C65 N20 C38 C91 112(4) . .
K2 O237 C39 O258 62(4) . .
K2 O237 C39 C2 -122(3) . .
N8 C2 C39 O237 -2(4) . .
C27 C2 C39 O237 112(3) . .
N8 C2 C39 O258 175(2) . .
C27 C2 C39 O258 -71(3) . .
N8 C2 C39 K2 -51(3) . .
C27 C2 C39 K2 64(3) . .
C18 N9 C40 C77 19(3) . .
C97 C37 C41 C42 -42(3) . .
C37 C41 C42 N17 8(3) . .
C37 C41 C42 C32 132(3) . .
C97 N17 C42 C41 29(4) . .
C97 N17 C42 C32 -88(3) . .
O261 C32 C42 C41 7(4) . .
O254 C32 C42 C41 -179(3) . .
O261 C32 C42 N17 128(3) . .
O254 C32 C42 N17 -57(4) . .
C24 N2 C43 C76 16(4) . .
C6 C4 C44 C45 -139(4) . .
N3 C4 C44 C45 -21(4) . .
C6 C4 C44 C92 -95(4) . .
N3 C4 C44 C92 22(4) . .
C4 C44 C45 C92 96(5) . .
C4 C44 C45 C26 32(6) . .
C92 C44 C45 C26 -64(5) . .
N3 C26 C45 C92 -102(5) . .
C92 C26 C45 C44 74(6) . .
N3 C26 C45 C44 -28(5) . .
N5 C17 C46 C56 38(4) . .
C20 N10 C47 C61 -39(4) . .
C17 N5 C48 C70 117(3) . .
C17 N5 C48 C56 2(3) . .
C31 C11 C49 C59 -155(3) . .
N14 C11 C49 C59 -38(3) . .
O239 C19 C50 N7 -20(4) . .
O244 C19 C50 N7 165(2) . .
O239 C19 C50 C53 89(4) . .
O244 C19 C50 C53 -86(3) . .
C66 N7 C50 C19 156(2) . .
C66 N7 C50 C53 37(3) . .
N10 C20 C51 C61 11(3) . .
C69 C20 C51 C61 -101(3) . .
N12 C10 C52 C80 -16(3) . .
C14 C10 C52 C80 106(3) . .
C19 C50 C53 C99 -155(3) . .
N7 C50 C53 C99 -41(4) . .
C23 C24 C54 C76 -146(3) . .
N2 C24 C54 C76 -21(4) . .
C15 N15 C55 C81 -21(4) . .
C17 C46 C56 C48 -36(4) . .
N5 C48 C56 C46 22(4) . .
C70 C48 C56 C46 -88(4) . .
C107 C16 C58 C30 -149(3) . .
N11 C16 C58 C30 -26(3) . .
C28 C30 C58 C16 43(3) . .
N14 C7 C59 C49 -42(3) . .
C11 C49 C59 C7 50(3) . .
C75 N16 C60 C105 28(4) . .
N10 C47 C61 C51 46(4) . .
C20 C51 C61 C47 -37(4) . .
C71 C25 C62 C84 -86(3) . .
N6 C25 C62 C84 34(3) . .
C25 N6 C63 C84 1(3) . .
C38 N20 C65 C100 -4(6) . .
C50 N7 C66 C99 -17(4) . .
K2 O264 C67 O257 -17(7) 1_655 .
K2 O264 C67 C36 166(3) 1_655 .
N13 C36 C67 O257 -174(3) . .
C102 C36 C67 O257 -57(5) . .
N13 C36 C67 O264 4(5) . .
C102 C36 C67 O264 121(4) . .
N13 C36 C67 K2 14(5) . 1_655
C102 C36 C67 K2 131(4) . 1_655
C83 C33 C68 C74 -150(3) . .
N1 C33 C68 C74 -30(3) . .
N10 C20 C69 O294 -4(5) . .
C51 C20 C69 O294 103(4) . .
N10 C20 C69 O286 172(3) . .
C51 C20 C69 O286 -81(4) . .
N5 C48 C70 O283 -10(5) . .
C56 C48 C70 O283 100(4) . .
N5 C48 C70 O279 173(3) . .
C56 C48 C70 O279 -77(4) . .
K1 O252 C71 O262 -12(6) . .
K1 O252 C71 C25 163(3) . .
K1 O262 C71 O252 8(4) . .
K1 O262 C71 C25 -167(3) . .
C62 C25 C71 O252 128(4) . .
N6 C25 C71 O252 9(5) . .
C62 C25 C71 O262 -57(4) . .
N6 C25 C71 O262 -175(3) . .
C62 C25 C71 K1 -178(8) . .
N6 C25 C71 K1 64(10) . .
C89 N19 C72 C73 139(3) . .
C89 N19 C72 C93 16(4) . .
N19 C72 C73 O246 -7(6) . .
C93 C72 C73 O246 118(4) . .
N19 C72 C73 O281 176(4) . .
C93 C72 C73 O281 -59(5) . .
N1 C12 C74 C68 -38(3) . .
C33 C68 C74 C12 43(4) . .
C105 C57 C75 C104 -145(4) . .
C105 C57 C75 N16 -37(4) . .
C60 N16 C75 C104 124(3) . .
C60 N16 C75 C57 6(4) . .
N2 C43 C76 C54 -27(4) . .
C24 C54 C76 C43 31(4) . .
N9 C40 C77 C96 -39(4) . .
N15 C15 C78 C81 23(4) . .
C34 C15 C78 C81 -95(4) . .
C35 N18 C79 C64 -10(5) . .
C35 N18 C79 C98 -46(5) . .
C98 C64 C79 N18 -69(7) . .
C94 C64 C79 N18 -9(6) . .
C94 C64 C79 C98 60(5) . .
C10 C52 C80 C108 35(4) . .
N15 C55 C81 C78 38(5) . .
C15 C78 C81 C55 -38(4) . .
N1 C33 C83 O303 3(6) . .
C68 C33 C83 O303 120(5) . .
N1 C33 C83 O290 171(3) . .
C68 C33 C83 O290 -72(4) . .
N6 C63 C84 C62 19(4) . .
C25 C62 C84 C63 -34(4) . .
C36 N13 C85 C103 7(5) . .
N20 C38 C87 C100 31(6) . .
C91 C38 C87 C100 -102(5) . .
C93 C82 C89 N19 34(5) . .
C72 N19 C89 C82 -30(4) . .
C87 C38 C91 O304 -65(7) . .
N20 C38 C91 O304 163(5) . .
C87 C38 C91 O300 115(5) . .
N20 C38 C91 O300 -16(7) . .
C44 C45 C92 C26 -121(4) . .
C26 C45 C92 C44 121(4) . .
N3 C26 C92 C45 88(5) . .
C45 C26 C92 C44 -43(4) . .
N3 C26 C92 C44 45(4) . .
C4 C44 C92 C45 -94(5) . .
C45 C44 C92 C26 53(5) . .
C4 C44 C92 C26 -42(4) . .
C89 C82 C93 C72 -21(4) . .
N19 C72 C93 C82 3(4) . .
C73 C72 C93 C82 -126(4) . .
N18 C35 C94 C98 7(5) . .
C21 C35 C94 C98 -113(5) . .
N18 C35 C94 C64 -30(4) . .
C21 C35 C94 C64 -150(3) . .
C79 C64 C94 C98 -62(5) . .
C98 C64 C94 C35 87(7) . .
C79 C64 C94 C35 25(5) . .
C40 C77 C96 C18 39(4) . .
C1 C18 C96 C77 -147(4) . .
N9 C18 C96 C77 -28(4) . .
C41 C37 C97 N17 60(3) . .
C42 N17 C97 C37 -54(3) . .
C94 C64 C98 C79 -118(4) . .
C79 C64 C98 C94 118(4) . .
N18 C79 C98 C64 117(6) . .
N18 C79 C98 C94 52(7) . .
C64 C79 C98 C94 -65(6) . .
C35 C94 C98 C64 -100(7) . .
C35 C94 C98 C79 -39(8) . .
C64 C94 C98 C79 61(6) . .
N7 C66 C99 C53 -11(5) . .
C50 C53 C99 C66 35(5) . .
N20 C65 C100 C87 24(7) . .
C38 C87 C100 C65 -34(7) . .
N13 C36 C102 C103 -6(5) . .
C67 C36 C102 C103 -125(5) . .
C36 C102 C103 C85 12(7) . .
N13 C85 C103 C102 -14(8) . .
C57 C75 C104 O284 100(5) . .
N16 C75 C104 O284 1(6) . .
C57 C75 C104 O314 -85(5) . .
N16 C75 C104 O314 175(3) . .
N16 C60 C105 C57 -50(4) . .
C75 C57 C105 C60 55(4) . .
K3 O301 C107 O278 -89(5) . .
K3 O301 C107 C16 112(5) . .
C58 C16 C107 O278 -62(5) . .
N11 C16 C107 O278 176(4) . .
C58 C16 C107 O301 98(5) . .
N11 C16 C107 O301 -23(6) . .
C10 N12 C108 C80 33(4) . .
C52 C80 C108 N12 -44(4) . .

loop_
_platon_squeeze_void_nr
_platon_squeeze_void_average_x
_platon_squeeze_void_average_y
_platon_squeeze_void_average_z
_platon_squeeze_void_volume
_platon_squeeze_void_count_electrons
_platon_squeeze_void_content
1 -0.139 0.861 0.717 1355 705 ' '
2 0.405 0.034 0.374 17 6 ' '
3 0.647 0.700 0.270 72 25 ' '
4 0.923 0.356 0.833 18 5 ' '
